data_4302140
loop_
_publ_author_name
'Yasuhiro Ohki'
'Ayuro Murata'
'Motosuke Imada'
'Kazuyuki Tatsumi'

_publ_section_title
;
C-H Bond Activation of Decamethylcobaltocene Mediated by a Nitrogenase
Fe8S7P-Cluster Model
;
_journal_name_full 'Inorganic Chemistry'
_journal_page_first 4271
_journal_page_last 4273
_journal_paper_doi 10.1021/ic900284f
_journal_volume 48
_journal_year 2009
_chemical_formula_moiety 'C76 H154 Co2 Fe8 N4 O3 S7 Si8 '
_chemical_formula_sum 'C76 H154 Co2 Fe8 N4 O3 S7 Si8'
_chemical_formula_weight 2185.82
_space_group_IT_number 61
_symmetry_cell_setting orthorhombic
_symmetry_Int_Tables_number 61
_symmetry_space_group_name_Hall '-P 2ac 2ab'
_symmetry_space_group_name_H-M 'P b c a'
_cell_angle_alpha 90.0000
_cell_angle_beta 90.0000
_cell_angle_gamma 90.0000
_cell_formula_units_Z 8
_cell_length_a 30.522(9)
_cell_length_b 19.523(6)
_cell_length_c 35.204(10)
_cell_measurement_reflns_used 12610
_cell_measurement_temperature 173.1
_cell_measurement_theta_max 27.3
_cell_measurement_theta_min 3.1
_cell_volume 20977(11)
_computing_cell_refinement CrystalClear
_computing_data_collection CrystalClear
_computing_data_reduction CrystalStructure
_computing_publication_material 'CrystalStructure 3.8'
_computing_structure_refinement CRYSTALS
_computing_structure_solution SHELXS97
_diffrn_detector_area_resol_mean 7.31
_diffrn_measured_fraction_theta_full 0.997
_diffrn_measured_fraction_theta_max 0.997
_diffrn_measurement_device_type 'Rigaku Saturn'
_diffrn_measurement_method \w
_diffrn_radiation_type 'Mo K\a'
_diffrn_radiation_wavelength 0.71070
_diffrn_reflns_av_R_equivalents 0.177
_diffrn_reflns_limit_h_max 35
_diffrn_reflns_limit_h_min -39
_diffrn_reflns_limit_k_max 25
_diffrn_reflns_limit_k_min -25
_diffrn_reflns_limit_l_max 45
_diffrn_reflns_limit_l_min -45
_diffrn_reflns_number 188604
_diffrn_reflns_theta_full 27.48
_diffrn_reflns_theta_max 27.48
_exptl_absorpt_coefficient_mu 1.650
_exptl_absorpt_correction_T_max 0.984
_exptl_absorpt_correction_T_min 0.793
_exptl_absorpt_correction_type multi-scan
_exptl_absorpt_process_details 'Jacobson, R. (1998) Private communication'
_exptl_crystal_colour black
_exptl_crystal_density_diffrn 1.384
_exptl_crystal_density_method 'not measured'
_exptl_crystal_description plate
_exptl_crystal_F_000 9184.00
_exptl_crystal_size_max 0.05
_exptl_crystal_size_mid 0.03
_exptl_crystal_size_min 0.01
_refine_diff_density_max 2.29
_refine_diff_density_min -2.11
_refine_ls_extinction_method none
_refine_ls_goodness_of_fit_ref 0.895
_refine_ls_hydrogen_treatment refall
_refine_ls_number_parameters 989
_refine_ls_number_reflns 24003
_refine_ls_R_factor_gt 0.0809
_refine_ls_shift/su_max 0.0000
_refine_ls_structure_factor_coef Fsqd
_refine_ls_weighting_details 'w = 1/[0.0001Fo^2^ + 1.0000\s(Fo^2^) + 0.5000]/(4Fo^2^)'
_refine_ls_weighting_scheme calc
_refine_ls_wR_factor_ref 0.1804
_reflns_number_gt 7221
_reflns_number_total 24003
_reflns_threshold_expression F^2^>2.0\s(F^2^)
_cod_data_source_file ic900284f_si_002.cif
_cod_data_source_block '_Fe8S7(Cp*2Co)2'
_cod_original_cell_volume 20978(11)
_cod_original_formula_sum 'C76 H154 Co2 Fe8 N4 O3 S7 Si8 '
_cod_database_code 4302140

loop_
_symmetry_equiv_pos_site_id
_symmetry_equiv_pos_as_xyz
1 +X,+Y,+Z
2 1/2-X,1/2+Y,+Z
3 +X,1/2-Y,1/2+Z
4 1/2-X,-Y,1/2+Z
5 -X,-Y,-Z
6 1/2+X,1/2-Y,-Z
7 -X,1/2+Y,1/2-Z
8 1/2+X,+Y,1/2-Z

loop_
_atom_site_label
_atom_site_type_symbol
_atom_site_fract_x
_atom_site_fract_y
_atom_site_fract_z
_atom_site_U_iso_or_equiv
_atom_site_adp_type
_atom_site_occupancy
_atom_site_symmetry_multiplicity
_atom_site_calc_flag
_atom_site_refinement_flags
_atom_site_disorder_assembly
_atom_site_disorder_group
Co(1) Co 0.40552(4) 0.93494(7) 0.37510(3) 0.0488(3) Uani 1.00 1 d . . .
Co(2) Co 0.40651(4) 1.02474(7) 0.12654(4) 0.0526(4) Uani 1.00 1 d . . .
Fe(1) Fe 0.62633(4) 0.91406(7) 0.35342(4) 0.0461(3) Uani 1.00 1 d . . .
Fe(2) Fe 0.61933(4) 1.02122(7) 0.30126(3) 0.0398(3) Uani 1.00 1 d . . .
Fe(3) Fe 0.61606(4) 0.89125(6) 0.27567(3) 0.0396(3) Uani 1.00 1 d . . .
Fe(4) Fe 0.55058(4) 0.94354(7) 0.31424(3) 0.0399(3) Uani 1.00 1 d . . .
Fe(5) Fe 0.62670(4) 1.04847(7) 0.15084(3) 0.0466(4) Uani 1.00 1 d . . .
Fe(6) Fe 0.61938(4) 0.94107(6) 0.20298(3) 0.0391(3) Uani 1.00 1 d . . .
Fe(7) Fe 0.61585(4) 1.07097(6) 0.22855(3) 0.0396(3) Uani 1.00 1 d . . .
Fe(8) Fe 0.55041(4) 1.01900(7) 0.18981(3) 0.0407(3) Uani 1.00 1 d . . .
S(1) S 0.57031(6) 0.98113(12) 0.25222(6) 0.0374(5) Uani 1.00 1 d . . .
S(2) S 0.67365(7) 0.94095(12) 0.30600(6) 0.0440(6) Uani 1.00 1 d . . .
S(3) S 0.58457(7) 1.01076(13) 0.35811(6) 0.0466(6) Uani 1.00 1 d . . .
S(4) S 0.58018(7) 0.83700(12) 0.32398(6) 0.0454(6) Uani 1.00 1 d . . .
S(5) S 0.67374(7) 1.02138(13) 0.19846(6) 0.0442(6) Uani 1.00 1 d . . .
S(6) S 0.58473(7) 0.95151(12) 0.14601(6) 0.0457(6) Uani 1.00 1 d . . .
S(7) S 0.58044(7) 1.12510(12) 0.17999(6) 0.0462(6) Uani 1.00 1 d . . .
Si(1) Si 0.70920(9) 0.8985(2) 0.40428(8) 0.0710(10) Uani 1.00 1 d . . .
Si(2) Si 0.61943(10) 0.86932(18) 0.43781(8) 0.0677(10) Uani 1.00 1 d . . .
Si(3) Si 0.68269(8) 1.15166(14) 0.27934(8) 0.0491(8) Uani 1.00 1 d . . .
Si(4) Si 0.58632(8) 1.17500(14) 0.29263(8) 0.0482(8) Uani 1.00 1 d . . .
Si(5) Si 0.71005(9) 1.0593(2) 0.10066(8) 0.0713(11) Uani 1.00 1 d . . .
Si(6) Si 0.62001(10) 1.0805(2) 0.06547(8) 0.0800(11) Uani 1.00 1 d . . .
Si(7) Si 0.68313(8) 0.81013(14) 0.22477(8) 0.0498(8) Uani 1.00 1 d . . .
Si(8) Si 0.58655(8) 0.78726(13) 0.21126(8) 0.0470(7) Uani 1.00 1 d . . .
O(207) O 0.7376(8) 0.8080(16) 0.0216(7) 0.481(10) Uiso 1.00 1 d . . .
O(220) O 0.4693(6) 0.7279(17) 0.0366(6) 0.451(9) Uiso 1.00 1 d . . .
O(272) O 0.8003(13) 0.799(2) -0.0418(9) 0.636(14) Uiso 1.00 1 d . . .
N(1) N 0.6535(2) 0.8895(4) 0.4009(2) 0.054(2) Uani 1.00 1 d . . .
N(2) N 0.6288(2) 1.1176(3) 0.27979(19) 0.041(2) Uani 1.00 1 d . . .
N(3) N 0.6536(2) 1.0718(4) 0.10337(19) 0.055(2) Uani 1.00 1 d . . .
N(4) N 0.6290(2) 0.8439(3) 0.22385(18) 0.044(2) Uani 1.00 1 d . . .
C(1) C 0.7377(3) 0.8373(6) 0.3715(3) 0.108(5) Uani 1.00 1 d . . .
C(2) C 0.7262(3) 0.9872(6) 0.3928(3) 0.100(4) Uani 1.00 1 d . . .
C(3) C 0.7311(3) 0.8841(8) 0.4537(3) 0.131(5) Uani 1.00 1 d . . .
C(4) C 0.5604(3) 0.8607(6) 0.4240(3) 0.108(5) Uani 1.00 1 d . . .
C(5) C 0.6335(4) 0.7863(6) 0.4591(4) 0.145(7) Uani 1.00 1 d . . .
C(6) C 0.6194(4) 0.9345(7) 0.4756(3) 0.151(7) Uani 1.00 1 d . . .
C(7) C 0.6923(3) 1.2100(5) 0.3201(2) 0.072(3) Uani 1.00 1 d . . .
C(8) C 0.7277(2) 1.0871(4) 0.2822(2) 0.063(3) Uani 1.00 1 d . . .
C(9) C 0.6914(2) 1.2008(4) 0.2341(2) 0.057(3) Uani 1.00 1 d . . .
C(10) C 0.5312(2) 1.1388(4) 0.2823(2) 0.053(3) Uani 1.00 1 d . . .
C(11) C 0.5913(3) 1.2575(4) 0.2652(2) 0.064(3) Uani 1.00 1 d . . .
C(12) C 0.5857(3) 1.1983(5) 0.3438(2) 0.070(3) Uani 1.00 1 d . . .
C(13) C 0.7320(3) 1.0728(7) 0.0515(2) 0.115(5) Uani 1.00 1 d . . .
C(14) C 0.7400(3) 1.1190(6) 0.1328(3) 0.100(4) Uani 1.00 1 d . . .
C(15) C 0.7245(3) 0.9679(6) 0.1123(3) 0.099(4) Uani 1.00 1 d . . .
C(16) C 0.6170(5) 0.9979(8) 0.0381(3) 0.176(7) Uani 1.00 1 d . . .
C(17) C 0.6372(4) 1.1528(7) 0.0330(3) 0.150(6) Uani 1.00 1 d . . .
C(18) C 0.5623(3) 1.1003(6) 0.0782(3) 0.107(5) Uani 1.00 1 d . . .
C(19) C 0.6921(3) 0.7532(5) 0.1827(2) 0.069(3) Uani 1.00 1 d . . .
C(20) C 0.7274(2) 0.8754(4) 0.2215(2) 0.058(3) Uani 1.00 1 d . . .
C(21) C 0.6908(2) 0.7599(4) 0.2689(2) 0.058(3) Uani 1.00 1 d . . .
C(22) C 0.5909(3) 0.7056(4) 0.2382(2) 0.060(3) Uani 1.00 1 d . . .
C(23) C 0.5856(3) 0.7670(5) 0.1595(2) 0.065(3) Uani 1.00 1 d . . .
C(24) C 0.5316(2) 0.8221(4) 0.2219(2) 0.056(3) Uani 1.00 1 d . . .
C(25) C 0.4815(2) 0.9550(4) 0.3095(2) 0.043(2) Uani 1.00 1 d . . .
C(26) C 0.4678(2) 0.9365(5) 0.3478(2) 0.041(2) Uani 1.00 1 d . . .
C(27) C 0.4570(2) 0.8684(5) 0.3616(2) 0.050(2) Uani 1.00 1 d . . .
C(28) C 0.4508(3) 0.8732(6) 0.4015(3) 0.066(3) Uani 1.00 1 d . . .
C(29) C 0.4553(3) 0.9451(6) 0.4130(2) 0.064(3) Uani 1.00 1 d . . .
C(30) C 0.4646(2) 0.9839(5) 0.3799(3) 0.054(3) Uani 1.00 1 d . . .
C(31) C 0.4564(3) 0.8068(4) 0.3379(3) 0.078(3) Uani 1.00 1 d . . .
C(32) C 0.4402(3) 0.8127(6) 0.4274(3) 0.100(4) Uani 1.00 1 d . . .
C(33) C 0.4541(3) 0.9700(7) 0.4530(2) 0.111(5) Uani 1.00 1 d . . .
C(34) C 0.4728(3) 1.0587(5) 0.3777(3) 0.079(4) Uani 1.00 1 d . . .
C(35) C 0.3454(3) 0.9327(7) 0.4006(3) 0.073(4) Uani 1.00 1 d . . .
C(36) C 0.3451(3) 0.8888(6) 0.3695(3) 0.068(3) Uani 1.00 1 d . . .
C(37) C 0.3555(2) 0.9265(6) 0.3355(3) 0.058(3) Uani 1.00 1 d . . .
C(38) C 0.3616(2) 0.9944(6) 0.3473(3) 0.061(3) Uani 1.00 1 d . . .
C(39) C 0.3554(3) 1.0008(6) 0.3871(3) 0.065(3) Uani 1.00 1 d . . .
C(40) C 0.3347(3) 0.9157(7) 0.4403(3) 0.121(5) Uani 1.00 1 d . . .
C(41) C 0.3351(4) 0.8123(6) 0.3692(4) 0.126(6) Uani 1.00 1 d . . .
C(42) C 0.3594(3) 0.9027(6) 0.2959(3) 0.091(4) Uani 1.00 1 d . . .
C(43) C 0.3718(3) 1.0520(5) 0.3204(3) 0.090(4) Uani 1.00 1 d . . .
C(44) C 0.3583(3) 1.0653(6) 0.4100(3) 0.105(5) Uani 1.00 1 d . . .
C(45) C 0.4818(2) 1.0076(4) 0.1939(2) 0.049(2) Uani 1.00 1 d . . .
C(46) C 0.4683(2) 1.0219(4) 0.1550(2) 0.044(2) Uani 1.00 1 d . . .
C(47) C 0.4581(2) 1.0880(5) 0.1388(3) 0.055(3) Uani 1.00 1 d . . .
C(48) C 0.4525(3) 1.0791(7) 0.0990(3) 0.073(4) Uani 1.00 1 d . . .
C(49) C 0.4568(3) 1.0101(7) 0.0904(3) 0.073(4) Uani 1.00 1 d . . .
C(50) C 0.4652(2) 0.9727(6) 0.1239(2) 0.060(3) Uani 1.00 1 d . . .
C(51) C 0.4573(3) 1.1527(5) 0.1606(3) 0.088(4) Uani 1.00 1 d . . .
C(52) C 0.4439(3) 1.1399(7) 0.0723(3) 0.142(6) Uani 1.00 1 d . . .
C(53) C 0.4555(3) 0.9813(8) 0.0517(3) 0.143(6) Uani 1.00 1 d . . .
C(54) C 0.4722(3) 0.8996(6) 0.1278(3) 0.099(4) Uani 1.00 1 d . . .
C(55) C 0.3467(3) 1.0325(7) 0.1013(3) 0.076(4) Uani 1.00 1 d . . .
C(56) C 0.3481(3) 1.0719(5) 0.1344(3) 0.059(3) Uani 1.00 1 d . . .
C(57) C 0.3570(3) 1.0314(6) 0.1653(2) 0.056(3) Uani 1.00 1 d . . .
C(58) C 0.3610(3) 0.9626(5) 0.1527(3) 0.061(3) Uani 1.00 1 d . . .
C(59) C 0.3544(3) 0.9636(7) 0.1115(3) 0.074(4) Uani 1.00 1 d . . .
C(60) C 0.3359(3) 1.0574(7) 0.0617(3) 0.124(5) Uani 1.00 1 d . . .
C(61) C 0.3391(3) 1.1501(6) 0.1365(3) 0.103(5) Uani 1.00 1 d . . .
C(62) C 0.3601(3) 1.0528(5) 0.2057(2) 0.078(4) Uani 1.00 1 d . . .
C(63) C 0.3696(3) 0.9017(5) 0.1768(3) 0.090(4) Uani 1.00 1 d . . .
C(64) C 0.3559(3) 0.9017(7) 0.0864(3) 0.128(6) Uani 1.00 1 d . . .
C(208) C 0.7284(10) 0.7501(12) 0.0558(8) 0.481(10) Uiso 1.00 1 d . . .
C(209) C 0.6777(12) 0.7585(15) 0.0729(6) 0.481(10) Uiso 1.00 1 d . . .
C(210) C 0.6555(7) 0.8216(17) 0.0494(10) 0.481(10) Uiso 1.00 1 d . . .
C(211) C 0.6925(12) 0.8521(11) 0.0176(7) 0.481(10) Uiso 1.00 1 d . . .
C(221) C 0.4842(10) 0.8031(13) 0.0296(6) 0.451(9) Uiso 1.00 1 d . . .
C(222) C 0.5347(10) 0.8079(13) 0.0374(7) 0.451(9) Uiso 1.00 1 d . . .
C(223) C 0.5510(6) 0.7355(19) 0.0492(7) 0.451(9) Uiso 1.00 1 d . . .
C(224) C 0.5107(12) 0.6861(9) 0.0488(7) 0.451(9) Uiso 1.00 1 d . . .
C(273) C 0.848(2) 0.7696(15) -0.0356(9) 0.636(14) Uiso 1.00 1 d . . .
C(274) C 0.8818(8) 0.828(3) -0.0458(11) 0.636(14) Uiso 1.00 1 d . . .
C(275) C 0.855(2) 0.8936(18) -0.0583(9) 0.636(14) Uiso 1.00 1 d . . .
C(276) C 0.8049(16) 0.876(2) -0.0558(9) 0.636(14) Uiso 1.00 1 d . . .
H(1) H 0.4738 0.9615 0.2015 0.059 Uiso 1.00 1 c R . .
H(2) H 0.4692 1.0403 0.2116 0.059 Uiso 1.00 1 c R . .
H(3) H 0.4735 1.0017 0.3033 0.051 Uiso 1.00 1 c R . .
H(4) H 0.4693 0.9241 0.2907 0.051 Uiso 1.00 1 c R . .
H(5) H 0.5224 1.1513 0.2568 0.064 Uiso 1.00 1 c R . .
H(6) H 0.5101 1.1569 0.3004 0.064 Uiso 1.00 1 c R . .
H(7) H 0.5322 1.0893 0.2845 0.064 Uiso 1.00 1 c R . .
H(8) H 0.6095 1.2893 0.2793 0.077 Uiso 1.00 1 c R . .
H(9) H 0.5624 1.2772 0.2616 0.077 Uiso 1.00 1 c R . .
H(10) H 0.6045 1.2484 0.2407 0.077 Uiso 1.00 1 c R . .
H(11) H 0.7029 1.1703 0.2148 0.068 Uiso 1.00 1 c R . .
H(12) H 0.7122 1.2376 0.2386 0.068 Uiso 1.00 1 c R . .
H(13) H 0.6638 1.2199 0.2256 0.068 Uiso 1.00 1 c R . .
H(14) H 0.5231 0.8091 0.2475 0.067 Uiso 1.00 1 c R . .
H(15) H 0.5105 0.8040 0.2039 0.068 Uiso 1.00 1 c R . .
H(16) H 0.5323 0.8717 0.2200 0.067 Uiso 1.00 1 c R . .
H(17) H 0.6089 0.6735 0.2241 0.072 Uiso 1.00 1 c R . .
H(18) H 0.5618 0.6864 0.2418 0.072 Uiso 1.00 1 c R . .
H(19) H 0.6041 0.7144 0.2628 0.072 Uiso 1.00 1 c R . .
H(20) H 0.7016 0.7896 0.2889 0.070 Uiso 1.00 1 c R . .
H(21) H 0.7117 0.7235 0.2643 0.070 Uiso 1.00 1 c R . .
H(22) H 0.6629 0.7403 0.2766 0.070 Uiso 1.00 1 c R . .
H(23) H 0.4773 0.8887 0.1543 0.119 Uiso 1.00 1 c R . .
H(24) H 0.4975 0.8860 0.1129 0.119 Uiso 1.00 1 c R . .
H(25) H 0.4465 0.8752 0.1189 0.119 Uiso 1.00 1 c R . .
H(26) H 0.3655 1.0130 0.2214 0.094 Uiso 1.00 1 c R . .
H(27) H 0.3328 1.0742 0.2134 0.094 Uiso 1.00 1 c R . .
H(28) H 0.3839 1.0852 0.2086 0.094 Uiso 1.00 1 c R . .
H(29) H 0.3654 0.9415 0.2794 0.109 Uiso 1.00 1 c R . .
H(30) H 0.3322 0.8810 0.2881 0.109 Uiso 1.00 1 c R . .
H(31) H 0.3832 0.8699 0.2940 0.109 Uiso 1.00 1 c R . .
H(32) H 0.4786 1.0715 0.3516 0.094 Uiso 1.00 1 c R . .
H(33) H 0.4979 1.0703 0.3933 0.094 Uiso 1.00 1 c R . .
H(34) H 0.4473 1.0833 0.3868 0.094 Uiso 1.00 1 c R . .
H(35) H 0.7348 0.8832 0.1950 0.070 Uiso 1.00 1 c R . .
H(36) H 0.7531 0.8592 0.2350 0.070 Uiso 1.00 1 c R . .
H(37) H 0.7175 0.9180 0.2328 0.070 Uiso 1.00 1 c R . .
H(38) H 0.6839 0.7067 0.1891 0.082 Uiso 1.00 1 c R . .
H(39) H 0.7227 0.7545 0.1754 0.082 Uiso 1.00 1 c R . .
H(40) H 0.6742 0.7691 0.1617 0.082 Uiso 1.00 1 c R . .
H(41) H 0.5671 0.7998 0.1464 0.079 Uiso 1.00 1 c R . .
H(42) H 0.5740 0.7212 0.1558 0.079 Uiso 1.00 1 c R . .
H(43) H 0.6151 0.7693 0.1494 0.079 Uiso 1.00 1 c R . .
H(44) H 0.7350 1.0788 0.3086 0.075 Uiso 1.00 1 c R . .
H(45) H 0.7533 1.1043 0.2689 0.075 Uiso 1.00 1 c R . .
H(46) H 0.7182 1.0446 0.2705 0.075 Uiso 1.00 1 c R . .
H(47) H 0.6844 1.2564 0.3129 0.087 Uiso 1.00 1 c R . .
H(48) H 0.7230 1.2085 0.3272 0.087 Uiso 1.00 1 c R . .
H(49) H 0.6745 1.1956 0.3414 0.087 Uiso 1.00 1 c R . .
H(50) H 0.5675 1.1661 0.3577 0.084 Uiso 1.00 1 c R . .
H(51) H 0.5740 1.2442 0.3468 0.084 Uiso 1.00 1 c R . .
H(52) H 0.6153 1.1968 0.3538 0.084 Uiso 1.00 1 c R . .
H(53) H 0.4521 1.1907 0.1434 0.106 Uiso 1.00 1 c R . .
H(54) H 0.4852 1.1590 0.1733 0.106 Uiso 1.00 1 c R . .
H(55) H 0.4340 1.1507 0.1794 0.106 Uiso 1.00 1 c R . .
H(56) H 0.3706 0.8610 0.1610 0.108 Uiso 1.00 1 c R . .
H(57) H 0.3463 0.8969 0.1955 0.108 Uiso 1.00 1 c R . .
H(58) H 0.3974 0.9073 0.1898 0.108 Uiso 1.00 1 c R . .
H(59) H 0.4380 0.8285 0.4534 0.120 Uiso 1.00 1 c R . .
H(60) H 0.4634 0.7788 0.4254 0.119 Uiso 1.00 1 c R . .
H(61) H 0.4127 0.7924 0.4197 0.120 Uiso 1.00 1 c R . .
H(62) H 0.3739 1.0946 0.3345 0.108 Uiso 1.00 1 c R . .
H(63) H 0.3486 1.0558 0.3016 0.108 Uiso 1.00 1 c R . .
H(64) H 0.3994 1.0430 0.3077 0.108 Uiso 1.00 1 c R . .
H(65) H 0.4498 0.7672 0.3536 0.094 Uiso 1.00 1 c R . .
H(66) H 0.4849 0.8008 0.3261 0.094 Uiso 1.00 1 c R . .
H(67) H 0.4342 0.8115 0.3184 0.094 Uiso 1.00 1 c R . .
H(68) H 0.5460 0.9048 0.4264 0.130 Uiso 1.00 1 c R . .
H(69) H 0.5462 0.8278 0.4406 0.130 Uiso 1.00 1 c R . .
H(70) H 0.5584 0.8450 0.3979 0.130 Uiso 1.00 1 c R . .
H(71) H 0.5462 1.0579 0.0813 0.128 Uiso 1.00 1 c R . .
H(72) H 0.5491 1.1273 0.0582 0.128 Uiso 1.00 1 c R . .
H(73) H 0.5617 1.1259 0.1018 0.128 Uiso 1.00 1 c R . .
H(74) H 0.7320 0.9908 0.3658 0.120 Uiso 1.00 1 c R . .
H(75) H 0.7526 0.9985 0.4069 0.120 Uiso 1.00 1 c R . .
H(76) H 0.7030 1.0188 0.3997 0.120 Uiso 1.00 1 c R . .
H(77) H 0.7432 0.7946 0.3847 0.129 Uiso 1.00 1 c R . .
H(78) H 0.7652 0.8570 0.3633 0.129 Uiso 1.00 1 c R . .
H(79) H 0.7192 0.8287 0.3496 0.129 Uiso 1.00 1 c R . .
H(80) H 0.7314 0.9272 0.4674 0.157 Uiso 1.00 1 c R . .
H(81) H 0.7607 0.8661 0.4521 0.157 Uiso 1.00 1 c R . .
H(82) H 0.7125 0.8516 0.4669 0.157 Uiso 1.00 1 c R . .
H(83) H 0.7468 1.1609 0.1192 0.120 Uiso 1.00 1 c R . .
H(84) H 0.7669 1.0976 0.1413 0.120 Uiso 1.00 1 c R . .
H(85) H 0.7218 1.1296 0.1546 0.120 Uiso 1.00 1 c R . .
H(86) H 0.7296 0.9636 0.1394 0.119 Uiso 1.00 1 c R . .
H(87) H 0.7508 0.9549 0.0986 0.119 Uiso 1.00 1 c R . .
H(88) H 0.7005 0.9382 0.1049 0.119 Uiso 1.00 1 c R . .
H(89) H 0.7313 1.0298 0.0377 0.139 Uiso 1.00 1 c R . .
H(90) H 0.7619 1.0893 0.0530 0.138 Uiso 1.00 1 c R . .
H(91) H 0.7140 1.1063 0.0384 0.139 Uiso 1.00 1 c R . .
H(92) H 0.3294 0.8669 0.4424 0.145 Uiso 1.00 1 c R . .
H(93) H 0.3088 0.9406 0.4480 0.145 Uiso 1.00 1 c R . .
H(94) H 0.3591 0.9283 0.4565 0.145 Uiso 1.00 1 c R . .
H(95) H 0.3527 1.0550 0.4365 0.126 Uiso 1.00 1 c R . .
H(96) H 0.3367 1.0979 0.4009 0.126 Uiso 1.00 1 c R . .
H(97) H 0.3874 1.0848 0.4074 0.126 Uiso 1.00 1 c R . .
H(98) H 0.3513 0.9154 0.0602 0.153 Uiso 1.00 1 c R . .
H(99) H 0.3332 0.8698 0.0940 0.153 Uiso 1.00 1 c R . .
H(100) H 0.3844 0.8799 0.0888 0.153 Uiso 1.00 1 c R . .
H(101) H 0.3098 1.0344 0.0527 0.149 Uiso 1.00 1 c R . .
H(102) H 0.3602 1.0473 0.0448 0.149 Uiso 1.00 1 c R . .
H(103) H 0.3309 1.1065 0.0622 0.149 Uiso 1.00 1 c R . .
H(104) H 0.3415 1.1653 0.1626 0.124 Uiso 1.00 1 c R . .
H(105) H 0.3099 1.1596 0.1271 0.124 Uiso 1.00 1 c R . .
H(106) H 0.3604 1.1742 0.1210 0.124 Uiso 1.00 1 c R . .
H(107) H 0.4403 1.1233 0.0466 0.170 Uiso 1.00 1 c R . .
H(108) H 0.4686 1.1713 0.0733 0.170 Uiso 1.00 1 c R . .
H(109) H 0.4175 1.1636 0.0802 0.170 Uiso 1.00 1 c R . .
H(110) H 0.6230 1.1949 0.0410 0.180 Uiso 1.00 1 c R . .
H(111) H 0.6287 1.1422 0.0072 0.180 Uiso 1.00 1 c R . .
H(112) H 0.6687 1.1585 0.0343 0.180 Uiso 1.00 1 c R . .
H(113) H 0.6397 0.9972 0.0188 0.211 Uiso 1.00 1 c R . .
H(114) H 0.5885 0.9942 0.0260 0.211 Uiso 1.00 1 c R . .
H(115) H 0.6211 0.9596 0.0553 0.211 Uiso 1.00 1 c R . .
H(116) H 0.4303 0.9514 0.0493 0.171 Uiso 1.00 1 c R . .
H(117) H 0.4533 1.0182 0.0333 0.171 Uiso 1.00 1 c R . .
H(118) H 0.4821 0.9554 0.0470 0.171 Uiso 1.00 1 c R . .
H(119) H 0.4586 1.0192 0.4534 0.133 Uiso 1.00 1 c R . .
H(120) H 0.4771 0.9478 0.4675 0.133 Uiso 1.00 1 c R . .
H(121) H 0.4259 0.9593 0.4642 0.133 Uiso 1.00 1 c R . .
H(122) H 0.3365 0.7952 0.3434 0.151 Uiso 1.00 1 c R . .
H(123) H 0.3060 0.8047 0.3794 0.151 Uiso 1.00 1 c R . .
H(124) H 0.3564 0.7885 0.3848 0.151 Uiso 1.00 1 c R . .
H(125) H 0.6462 0.9611 0.4744 0.182 Uiso 1.00 1 c R . .
H(126) H 0.5945 0.9647 0.4722 0.182 Uiso 1.00 1 c R . .
H(128) H 0.6174 0.7502 0.4464 0.174 Uiso 1.00 1 c R . .
H(129) H 0.6259 0.7867 0.4859 0.174 Uiso 1.00 1 c R . .
H(130) H 0.6647 0.7782 0.4564 0.174 Uiso 1.00 1 c R . .
H(131) H 0.6174 0.9121 0.5001 0.182 Uiso 1.00 1 c R . .
H(212) H 0.7326 0.6934 0.0433 0.481 Uiso 1.00 1 c R . .
H(213) H 0.7534 0.7600 0.0803 0.481 Uiso 1.00 1 c R . .
H(214) H 0.6782 0.7730 0.1057 0.481 Uiso 1.00 1 c R . .
H(215) H 0.6573 0.7060 0.0687 0.481 Uiso 1.00 1 c R . .
H(216) H 0.6452 0.8660 0.0707 0.481 Uiso 1.00 1 c R . .
H(217) H 0.6244 0.7990 0.0337 0.481 Uiso 1.00 1 c R . .
H(218) H 0.7001 0.9118 0.0236 0.481 Uiso 1.00 1 c R . .
H(219) H 0.6793 0.8448 -0.0134 0.481 Uiso 1.00 1 c R . .
H(225) H 0.4771 0.8170 -0.0004 0.451 Uiso 1.00 1 c R . .
H(226) H 0.4663 0.8385 0.0491 0.451 Uiso 1.00 1 c R . .
H(227) H 0.5412 0.8456 0.0606 0.451 Uiso 1.00 1 c R . .
H(228) H 0.5521 0.8242 0.0112 0.451 Uiso 1.00 1 c R . .
H(229) H 0.5655 0.7380 0.0782 0.451 Uiso 1.00 1 c R . .
H(230) H 0.5763 0.7170 0.0288 0.451 Uiso 1.00 1 c R . .
H(231) H 0.5056 0.6648 0.0776 0.451 Uiso 1.00 1 c R . .
H(232) H 0.5164 0.6434 0.0282 0.451 Uiso 1.00 1 c R . .
H(277) H 0.8520 0.7530 -0.0055 0.636 Uiso 1.00 1 c R . .
H(278) H 0.8530 0.7242 -0.0542 0.636 Uiso 1.00 1 c R . .
H(279) H 0.9032 0.8110 -0.0693 0.636 Uiso 1.00 1 c R . .
H(280) H 0.9028 0.8400 -0.0206 0.636 Uiso 1.00 1 c R . .
H(281) H 0.8640 0.9080 -0.0879 0.636 Uiso 1.00 1 c R . .
H(282) H 0.8630 0.9370 -0.0392 0.636 Uiso 1.00 1 c R . .
H(283) H 0.7890 0.8820 -0.0843 0.636 Uiso 1.00 1 c R . .
H(284) H 0.7890 0.9110 -0.0356 0.636 Uiso 1.00 1 c R . .

loop_
_atom_site_aniso_label
_atom_site_aniso_U_11
_atom_site_aniso_U_22
_atom_site_aniso_U_33
_atom_site_aniso_U_12
_atom_site_aniso_U_13
_atom_site_aniso_U_23
Co(1) 0.0348(6) 0.0652(9) 0.0464(7) 0.0035(6) 0.0042(5) -0.0019(6)
Co(2) 0.0350(6) 0.0768(10) 0.0460(7) 0.0055(6) -0.0047(5) 0.0062(7)
Fe(1) 0.0372(7) 0.0595(9) 0.0417(7) 0.0038(6) -0.0026(5) -0.0005(6)
Fe(2) 0.0335(6) 0.0444(8) 0.0415(6) 0.0005(5) -0.0014(5) -0.0038(6)
Fe(3) 0.0335(6) 0.0454(8) 0.0398(6) 0.0020(5) -0.0012(5) -0.0029(5)
Fe(4) 0.0321(6) 0.0461(8) 0.0416(7) 0.0002(5) 0.0021(5) -0.0014(6)
Fe(5) 0.0385(7) 0.0616(9) 0.0395(7) 0.0003(6) 0.0030(5) 0.0013(6)
Fe(6) 0.0330(6) 0.0457(8) 0.0386(6) 0.0018(5) -0.0004(5) -0.0009(5)
Fe(7) 0.0356(6) 0.0430(7) 0.0402(6) -0.0016(5) 0.0009(5) -0.0018(5)
Fe(8) 0.0316(6) 0.0502(8) 0.0402(6) -0.0002(5) -0.0017(5) -0.0001(6)
S(1) 0.0316(9) 0.0411(11) 0.0394(11) 0.0007(11) 0.0005(9) -0.0015(9)
S(2) 0.0335(11) 0.0521(15) 0.0465(13) 0.0013(10) -0.0015(9) -0.0009(11)
S(3) 0.0384(12) 0.0586(16) 0.0430(12) 0.0036(11) 0.0022(9) -0.0077(11)
S(4) 0.0439(13) 0.0449(14) 0.0473(13) -0.0003(11) -0.0011(10) 0.0003(11)
S(5) 0.0347(11) 0.0545(15) 0.0434(12) 0.0005(10) 0.0003(9) -0.0009(11)
S(6) 0.0443(13) 0.0534(15) 0.0394(12) 0.0004(11) -0.0025(10) -0.0016(11)
S(7) 0.0446(13) 0.0474(14) 0.0468(13) 0.0006(11) -0.0021(10) 0.0049(11)
Si(1) 0.0462(17) 0.115(3) 0.0515(17) 0.0142(18) -0.0089(13) -0.0222(18)
Si(2) 0.066(2) 0.098(2) 0.0400(15) 0.0072(18) -0.0010(14) -0.0061(16)
Si(3) 0.0388(14) 0.0580(18) 0.0505(15) -0.0115(13) 0.0010(12) -0.0038(13)
Si(4) 0.0449(15) 0.0483(17) 0.0513(15) 0.0005(12) 0.0038(12) -0.0058(13)
Si(5) 0.0470(17) 0.117(3) 0.0494(17) -0.0047(18) 0.0116(13) -0.0096(18)
Si(6) 0.061(2) 0.139(3) 0.0396(16) 0.010(2) 0.0013(14) 0.0092(19)
Si(7) 0.0399(14) 0.0557(18) 0.0539(16) 0.0125(13) 0.0026(12) -0.0068(14)
Si(8) 0.0454(15) 0.0389(15) 0.0565(16) 0.0011(12) -0.0069(12) -0.0063(13)
N(1) 0.038(4) 0.079(6) 0.046(4) 0.007(4) -0.000(3) -0.003(4)
N(2) 0.032(3) 0.040(4) 0.049(4) -0.009(3) -0.001(3) -0.004(3)
N(3) 0.037(4) 0.090(6) 0.037(4) -0.002(4) 0.007(3) 0.006(4)
N(4) 0.045(4) 0.050(4) 0.035(3) 0.015(3) 0.000(3) -0.008(3)
C(1) 0.068(8) 0.152(12) 0.103(9) 0.052(8) -0.015(7) -0.052(9)
C(2) 0.080(8) 0.128(11) 0.092(9) -0.034(8) -0.024(7) -0.031(8)
C(3) 0.057(7) 0.261(18) 0.074(8) 0.038(9) -0.020(6) -0.010(10)
C(4) 0.063(7) 0.186(14) 0.076(8) -0.013(8) 0.022(6) 0.036(9)
C(5) 0.122(12) 0.140(14) 0.172(15) -0.001(10) -0.028(11) 0.077(12)
C(6) 0.128(12) 0.209(17) 0.117(11) -0.010(12) 0.055(10) -0.090(12)
C(7) 0.062(6) 0.090(8) 0.064(7) -0.015(6) 0.002(5) -0.025(6)
C(8) 0.032(5) 0.065(7) 0.090(7) -0.004(4) -0.003(5) 0.012(6)
C(9) 0.038(5) 0.066(7) 0.066(6) -0.009(4) -0.000(4) 0.006(5)
C(10) 0.044(5) 0.053(6) 0.063(6) 0.014(4) 0.005(4) -0.008(5)
C(11) 0.066(6) 0.060(7) 0.067(7) -0.007(5) 0.011(5) 0.007(5)
C(12) 0.065(7) 0.072(8) 0.073(7) 0.008(5) 0.014(5) -0.010(6)
C(13) 0.062(7) 0.238(17) 0.046(6) 0.005(9) 0.024(5) 0.008(8)
C(14) 0.067(8) 0.155(13) 0.079(8) -0.036(8) 0.012(6) -0.013(8)
C(15) 0.073(8) 0.138(12) 0.087(9) 0.036(8) 0.018(6) -0.011(8)
C(16) 0.156(14) 0.29(2) 0.085(10) 0.054(14) -0.023(10) -0.109(13)
C(17) 0.089(10) 0.245(17) 0.115(11) 0.034(11) 0.024(8) 0.124(12)
C(18) 0.059(7) 0.189(14) 0.072(8) 0.017(8) -0.004(6) 0.026(9)
C(19) 0.064(6) 0.079(7) 0.062(6) 0.021(6) -0.006(5) -0.021(6)
C(20) 0.025(4) 0.071(7) 0.079(7) 0.010(4) -0.002(4) -0.004(5)
C(21) 0.047(5) 0.064(7) 0.064(6) 0.009(5) -0.012(4) -0.008(5)
C(22) 0.079(7) 0.027(5) 0.074(7) -0.005(5) -0.015(5) 0.002(4)
C(23) 0.070(7) 0.067(7) 0.059(6) 0.010(5) -0.019(5) -0.023(5)
C(24) 0.051(5) 0.040(5) 0.078(7) -0.009(4) -0.010(5) -0.001(5)
C(25) 0.024(4) 0.053(6) 0.051(5) 0.010(3) 0.001(3) -0.003(4)
C(26) 0.019(3) 0.068(6) 0.037(4) -0.001(4) 0.001(3) -0.017(4)
C(27) 0.031(4) 0.053(6) 0.065(6) 0.005(4) 0.005(4) 0.006(5)
C(28) 0.046(5) 0.098(9) 0.056(6) 0.010(6) 0.006(5) 0.024(6)
C(29) 0.037(5) 0.102(10) 0.054(6) 0.004(5) 0.012(4) -0.009(6)
C(30) 0.041(5) 0.054(6) 0.068(6) 0.001(4) 0.000(4) -0.012(5)
C(31) 0.047(6) 0.049(6) 0.139(10) -0.001(5) 0.009(6) -0.032(7)
C(32) 0.088(9) 0.118(10) 0.093(9) 0.019(8) 0.022(7) 0.057(8)
C(33) 0.060(7) 0.222(16) 0.052(7) 0.010(9) 0.002(5) -0.037(9)
C(34) 0.041(5) 0.078(8) 0.116(10) 0.004(5) 0.019(6) -0.044(7)
C(35) 0.039(5) 0.123(11) 0.057(7) 0.008(6) 0.013(5) 0.021(7)
C(36) 0.030(5) 0.100(10) 0.073(7) -0.004(5) -0.002(5) 0.012(7)
C(37) 0.027(4) 0.077(8) 0.070(7) 0.002(5) 0.013(4) -0.008(6)
C(38) 0.034(5) 0.093(9) 0.057(6) -0.002(5) 0.002(4) 0.013(6)
C(39) 0.035(5) 0.102(10) 0.059(6) 0.011(5) 0.005(4) -0.022(6)
C(40) 0.037(6) 0.258(18) 0.068(8) -0.012(8) 0.019(5) 0.035(9)
C(41) 0.089(9) 0.090(10) 0.198(16) -0.060(8) -0.006(9) 0.032(10)
C(42) 0.041(6) 0.146(12) 0.086(8) -0.002(7) -0.000(5) -0.019(8)
C(43) 0.080(8) 0.079(9) 0.111(10) 0.017(7) -0.029(7) -0.005(8)
C(44) 0.065(8) 0.151(13) 0.101(10) 0.036(8) -0.017(7) -0.056(9)
C(45) 0.034(4) 0.064(6) 0.049(5) 0.007(4) -0.008(4) -0.004(4)
C(46) 0.036(4) 0.048(5) 0.048(5) 0.001(4) -0.001(4) -0.001(4)
C(47) 0.044(5) 0.048(6) 0.073(7) -0.002(4) -0.002(5) 0.010(5)
C(48) 0.041(5) 0.110(11) 0.067(7) -0.001(6) -0.004(5) 0.033(7)
C(49) 0.039(5) 0.131(12) 0.050(6) 0.005(6) -0.004(4) -0.014(7)
C(50) 0.033(5) 0.091(9) 0.057(6) 0.019(5) -0.016(4) -0.022(6)
C(51) 0.039(6) 0.063(8) 0.163(12) 0.008(5) -0.013(6) 0.012(8)
C(52) 0.046(7) 0.223(16) 0.157(13) -0.007(8) -0.004(7) 0.145(12)
C(53) 0.066(8) 0.32(2) 0.044(6) 0.013(10) -0.005(6) -0.050(10)
C(54) 0.039(6) 0.107(10) 0.151(12) 0.022(6) -0.024(6) -0.053(9)
C(55) 0.035(5) 0.132(12) 0.060(7) 0.009(6) -0.010(5) 0.015(7)
C(56) 0.056(6) 0.055(7) 0.067(7) 0.001(5) 0.009(5) 0.011(5)
C(57) 0.044(5) 0.075(8) 0.050(6) -0.001(5) 0.002(4) 0.005(5)
C(58) 0.041(5) 0.065(7) 0.077(7) 0.000(5) 0.001(5) -0.006(6)
C(59) 0.040(5) 0.113(11) 0.070(8) -0.006(6) -0.004(5) -0.022(7)
C(60) 0.053(7) 0.255(18) 0.064(8) -0.001(9) -0.019(6) 0.047(10)
C(61) 0.081(8) 0.094(10) 0.134(12) 0.036(7) 0.032(8) 0.048(8)
C(62) 0.070(7) 0.096(9) 0.067(7) 0.007(6) 0.004(6) -0.024(6)
C(63) 0.071(8) 0.093(9) 0.106(10) -0.004(7) 0.012(7) 0.039(8)
C(64) 0.072(8) 0.185(15) 0.127(12) -0.045(9) 0.008(8) -0.091(11)

loop_
_atom_type_symbol
_atom_type_description
_atom_type_scat_dispersion_real
_atom_type_scat_dispersion_imag
_atom_type_scat_source
C C 0.003 0.002
;
International Tables for Crystallography
(1992, Vol. C, Tables 4.2.6.8 and 6.1.1.4)
;
H H 0.000 0.000
;
International Tables for Crystallography
(1992, Vol. C, Table 6.1.1.4)
;
N N 0.006 0.003
;
International Tables for Crystallography
(1992, Vol. C, Tables 4.2.6.8 and 6.1.1.4)
;
Fe Fe 0.346 0.844
;
International Tables for Crystallography
(1992, Vol. C, Tables 4.2.6.8 and 6.1.1.4)
;
S S 0.125 0.123
;
International Tables for Crystallography
(1992, Vol. C, Tables 4.2.6.8 and 6.1.1.4)
;
Si Si 0.082 0.070
;
International Tables for Crystallography
(1992, Vol. C, Tables 4.2.6.8 and 6.1.1.4)
;
Co Co 0.349 0.972
;
International Tables for Crystallography
(1992, Vol. C, Tables 4.2.6.8 and 6.1.1.4)
;
O O 0.011 0.006
;
International Tables for Crystallography
(1992, Vol. C, Tables 4.2.6.8 and 6.1.1.4)
;

loop_
_geom_angle_atom_site_label_1
_geom_angle_atom_site_label_2
_geom_angle_atom_site_label_3
_geom_angle
_geom_angle_publ_flag
_geom_angle_site_symmetry_1
_geom_angle_site_symmetry_2
_geom_angle_site_symmetry_3
C(26) Co(1) C(27) 40.3(3) yes . . .
C(26) Co(1) C(28) 67.2(3) yes . . .
C(26) Co(1) C(29) 68.1(3) yes . . .
C(26) Co(1) C(30) 41.0(3) yes . . .
C(26) Co(1) C(35) 179.2(3) yes . . .
C(26) Co(1) C(36) 139.5(4) yes . . .
C(26) Co(1) C(37) 110.8(3) yes . . .
C(26) Co(1) C(38) 111.4(3) yes . . .
C(26) Co(1) C(39) 138.8(4) yes . . .
C(27) Co(1) C(28) 40.0(4) yes . . .
C(27) Co(1) C(29) 69.4(4) yes . . .
C(27) Co(1) C(30) 69.4(3) yes . . .
C(27) Co(1) C(35) 139.5(4) yes . . .
C(27) Co(1) C(36) 112.2(4) yes . . .
C(27) Co(1) C(37) 110.5(3) yes . . .
C(27) Co(1) C(38) 137.9(4) yes . . .
C(27) Co(1) C(39) 178.7(4) yes . . .
C(28) Co(1) C(29) 42.1(5) yes . . .
C(28) Co(1) C(30) 69.2(4) yes . . .
C(28) Co(1) C(35) 113.1(4) yes . . .
C(28) Co(1) C(36) 112.9(4) yes . . .
C(28) Co(1) C(37) 138.8(4) yes . . .
C(28) Co(1) C(38) 177.9(4) yes . . .
C(28) Co(1) C(39) 141.2(4) yes . . .
C(29) Co(1) C(30) 40.7(4) yes . . .
C(29) Co(1) C(35) 112.6(4) yes . . .
C(29) Co(1) C(36) 140.8(4) yes . . .
C(29) Co(1) C(37) 178.5(4) yes . . .
C(29) Co(1) C(38) 139.1(5) yes . . .
C(29) Co(1) C(39) 111.3(4) yes . . .
C(30) Co(1) C(35) 139.8(4) yes . . .
C(30) Co(1) C(36) 177.9(4) yes . . .
C(30) Co(1) C(37) 137.8(4) yes . . .
C(30) Co(1) C(38) 110.8(4) yes . . .
C(30) Co(1) C(39) 110.3(4) yes . . .
C(35) Co(1) C(36) 39.6(4) yes . . .
C(35) Co(1) C(37) 68.5(4) yes . . .
C(35) Co(1) C(38) 68.3(4) yes . . .
C(35) Co(1) C(39) 41.4(5) yes . . .
C(36) Co(1) C(37) 40.7(4) yes . . .
C(36) Co(1) C(38) 67.2(4) yes . . .
C(36) Co(1) C(39) 68.0(4) yes . . .
C(37) Co(1) C(38) 39.9(4) yes . . .
C(37) Co(1) C(39) 68.8(4) yes . . .
C(38) Co(1) C(39) 40.8(4) yes . . .
C(46) Co(2) C(47) 40.3(3) yes . . .
C(46) Co(2) C(48) 67.8(4) yes . . .
C(46) Co(2) C(49) 67.6(3) yes . . .
C(46) Co(2) C(50) 40.7(3) yes . . .
C(46) Co(2) C(55) 176.6(4) yes . . .
C(46) Co(2) C(56) 136.5(4) yes . . .
C(46) Co(2) C(57) 110.1(3) yes . . .
C(46) Co(2) C(58) 111.7(3) yes . . .
C(46) Co(2) C(59) 142.0(4) yes . . .
C(47) Co(2) C(48) 41.0(4) yes . . .
C(47) Co(2) C(49) 68.4(4) yes . . .
C(47) Co(2) C(50) 68.8(4) yes . . .
C(47) Co(2) C(55) 137.5(5) yes . . .
C(47) Co(2) C(56) 112.0(4) yes . . .
C(47) Co(2) C(57) 113.0(4) yes . . .
C(47) Co(2) C(58) 141.1(4) yes . . .
C(47) Co(2) C(59) 177.0(4) yes . . .
C(48) Co(2) C(49) 40.3(5) yes . . .
C(48) Co(2) C(50) 68.3(4) yes . . .
C(48) Co(2) C(55) 112.2(4) yes . . .
C(48) Co(2) C(56) 116.2(4) yes . . .
C(48) Co(2) C(57) 143.8(5) yes . . .
C(48) Co(2) C(58) 175.8(4) yes . . .
C(48) Co(2) C(59) 136.3(4) yes . . .
C(49) Co(2) C(50) 40.4(4) yes . . .
C(49) Co(2) C(55) 114.7(4) yes . . .
C(49) Co(2) C(56) 145.2(4) yes . . .
C(49) Co(2) C(57) 174.9(5) yes . . .
C(49) Co(2) C(58) 135.5(5) yes . . .
C(49) Co(2) C(59) 110.2(4) yes . . .
C(50) Co(2) C(55) 142.7(4) yes . . .
C(50) Co(2) C(56) 174.3(4) yes . . .
C(50) Co(2) C(57) 134.9(4) yes . . .
C(50) Co(2) C(58) 108.4(4) yes . . .
C(50) Co(2) C(59) 112.0(4) yes . . .
C(55) Co(2) C(56) 40.2(4) yes . . .
C(55) Co(2) C(57) 67.8(4) yes . . .
C(55) Co(2) C(58) 68.6(4) yes . . .
C(55) Co(2) C(59) 40.3(5) yes . . .
C(56) Co(2) C(57) 39.4(4) yes . . .
C(56) Co(2) C(58) 67.2(4) yes . . .
C(56) Co(2) C(59) 67.5(4) yes . . .
C(57) Co(2) C(58) 40.5(4) yes . . .
C(57) Co(2) C(59) 68.6(4) yes . . .
C(58) Co(2) C(59) 41.7(4) yes . . .
Fe(2) Fe(1) Fe(3) 57.72(4) yes . . .
Fe(2) Fe(1) Fe(4) 56.60(4) yes . . .
Fe(2) Fe(1) S(2) 52.51(6) yes . . .
Fe(2) Fe(1) S(3) 52.08(6) yes . . .
Fe(2) Fe(1) S(4) 98.42(7) yes . . .
Fe(2) Fe(1) N(1) 142.2(2) yes . . .
Fe(3) Fe(1) Fe(4) 56.47(4) yes . . .
Fe(3) Fe(1) S(2) 52.18(6) yes . . .
Fe(3) Fe(1) S(3) 98.05(7) yes . . .
Fe(3) Fe(1) S(4) 52.17(6) yes . . .
Fe(3) Fe(1) N(1) 149.3(2) yes . . .
Fe(4) Fe(1) S(2) 96.75(7) yes . . .
Fe(4) Fe(1) S(3) 52.75(6) yes . . .
Fe(4) Fe(1) S(4) 53.02(6) yes . . .
Fe(4) Fe(1) N(1) 148.0(2) yes . . .
S(2) Fe(1) S(3) 102.54(9) yes . . .
S(2) Fe(1) S(4) 102.06(9) yes . . .
S(2) Fe(1) N(1) 115.0(2) yes . . .
S(3) Fe(1) S(4) 103.34(9) yes . . .
S(3) Fe(1) N(1) 112.6(2) yes . . .
S(4) Fe(1) N(1) 119.3(2) yes . . .
Fe(1) Fe(2) Fe(3) 61.12(4) yes . . .
Fe(1) Fe(2) Fe(4) 60.95(4) yes . . .
Fe(1) Fe(2) Fe(7) 152.02(6) yes . . .
Fe(1) Fe(2) S(1) 105.95(7) yes . . .
Fe(1) Fe(2) S(2) 51.92(6) yes . . .
Fe(1) Fe(2) S(3) 52.38(7) yes . . .
Fe(1) Fe(2) N(2) 156.99(19) yes . . .
Fe(3) Fe(2) Fe(4) 59.02(4) yes . . .
Fe(3) Fe(2) Fe(7) 91.15(4) yes . . .
Fe(3) Fe(2) S(1) 55.45(6) yes . . .
Fe(3) Fe(2) S(2) 53.56(6) yes . . .
Fe(3) Fe(2) S(3) 101.09(8) yes . . .
Fe(3) Fe(2) N(2) 138.33(19) yes . . .
Fe(4) Fe(2) Fe(7) 109.63(5) yes . . .
Fe(4) Fe(2) S(1) 56.14(6) yes . . .
Fe(4) Fe(2) S(2) 99.82(7) yes . . .
Fe(4) Fe(2) S(3) 54.76(6) yes . . .
Fe(4) Fe(2) N(2) 134.94(18) yes . . .
Fe(7) Fe(2) S(1) 54.76(6) yes . . .
Fe(7) Fe(2) S(2) 109.82(7) yes . . .
Fe(7) Fe(2) S(3) 146.70(8) yes . . .
Fe(7) Fe(2) N(2) 48.31(18) yes . . .
S(1) Fe(2) S(2) 106.21(9) yes . . .
S(1) Fe(2) S(3) 108.12(8) yes . . .
S(1) Fe(2) N(2) 96.95(19) yes . . .
S(2) Fe(2) S(3) 102.26(9) yes . . .
S(2) Fe(2) N(2) 123.66(18) yes . . .
S(3) Fe(2) N(2) 118.2(2) yes . . .
Fe(1) Fe(3) Fe(2) 61.16(4) yes . . .
Fe(1) Fe(3) Fe(4) 61.04(4) yes . . .
Fe(1) Fe(3) Fe(6) 148.80(5) yes . . .
Fe(1) Fe(3) S(1) 106.70(7) yes . . .
Fe(1) Fe(3) S(2) 52.02(6) yes . . .
Fe(1) Fe(3) S(4) 52.94(6) yes . . .
Fe(1) Fe(3) N(4) 155.34(19) yes . . .
Fe(2) Fe(3) Fe(4) 59.25(4) yes . . .
Fe(2) Fe(3) Fe(6) 88.66(4) yes . . .
Fe(2) Fe(3) S(1) 56.33(6) yes . . .
Fe(2) Fe(3) S(2) 54.02(6) yes . . .
Fe(2) Fe(3) S(4) 101.86(7) yes . . .
Fe(2) Fe(3) N(4) 134.72(19) yes . . .
Fe(4) Fe(3) Fe(6) 111.93(5) yes . . .
Fe(4) Fe(3) S(1) 56.48(6) yes . . .
Fe(4) Fe(3) S(2) 100.36(7) yes . . .
Fe(4) Fe(3) S(4) 55.22(6) yes . . .
Fe(4) Fe(3) N(4) 140.36(18) yes . . .
Fe(6) Fe(3) S(1) 55.82(6) yes . . .
Fe(6) Fe(3) S(2) 104.98(7) yes . . .
Fe(6) Fe(3) S(4) 151.43(7) yes . . .
Fe(6) Fe(3) N(4) 48.09(18) yes . . .
S(1) Fe(3) S(2) 107.49(9) yes . . .
S(1) Fe(3) S(4) 108.52(8) yes . . .
S(1) Fe(3) N(4) 97.67(19) yes . . .
S(2) Fe(3) S(4) 102.65(8) yes . . .
S(2) Fe(3) N(4) 117.04(19) yes . . .
S(4) Fe(3) N(4) 122.5(2) yes . . .
Fe(1) Fe(4) Fe(2) 62.44(4) yes . . .
Fe(1) Fe(4) Fe(3) 62.49(4) yes . . .
Fe(1) Fe(4) S(1) 108.15(6) yes . . .
Fe(1) Fe(4) S(3) 52.99(6) yes . . .
Fe(1) Fe(4) S(4) 53.46(6) yes . . .
Fe(1) Fe(4) C(25) 153.3(2) yes . . .
Fe(2) Fe(4) Fe(3) 61.73(4) yes . . .
Fe(2) Fe(4) S(1) 57.38(5) yes . . .
Fe(2) Fe(4) S(3) 54.67(6) yes . . .
Fe(2) Fe(4) S(4) 103.58(7) yes . . .
Fe(2) Fe(4) C(25) 135.8(2) yes . . .
Fe(3) Fe(4) S(1) 56.81(6) yes . . .
Fe(3) Fe(4) S(3) 103.20(7) yes . . .
Fe(3) Fe(4) S(4) 54.85(6) yes . . .
Fe(3) Fe(4) C(25) 139.1(2) yes . . .
S(1) Fe(4) S(3) 109.22(9) yes . . .
S(1) Fe(4) S(4) 108.48(8) yes . . .
S(1) Fe(4) C(25) 98.4(2) yes . . .
S(3) Fe(4) S(4) 104.00(9) yes . . .
S(3) Fe(4) C(25) 116.4(2) yes . . .
S(4) Fe(4) C(25) 119.8(2) yes . . .
Fe(6) Fe(5) Fe(7) 57.65(3) yes . . .
Fe(6) Fe(5) Fe(8) 56.67(4) yes . . .
Fe(6) Fe(5) S(5) 52.47(6) yes . . .
Fe(6) Fe(5) S(6) 52.02(6) yes . . .
Fe(6) Fe(5) S(7) 98.39(7) yes . . .
Fe(6) Fe(5) N(3) 141.7(2) yes . . .
Fe(7) Fe(5) Fe(8) 56.36(4) yes . . .
Fe(7) Fe(5) S(5) 52.24(6) yes . . .
Fe(7) Fe(5) S(6) 97.84(7) yes . . .
Fe(7) Fe(5) S(7) 52.20(6) yes . . .
Fe(7) Fe(5) N(3) 150.2(2) yes . . .
Fe(8) Fe(5) S(5) 96.77(7) yes . . .
Fe(8) Fe(5) S(6) 52.69(6) yes . . .
Fe(8) Fe(5) S(7) 52.86(6) yes . . .
Fe(8) Fe(5) N(3) 147.5(2) yes . . .
S(5) Fe(5) S(6) 102.47(9) yes . . .
S(5) Fe(5) S(7) 102.15(8) yes . . .
S(5) Fe(5) N(3) 115.3(2) yes . . .
S(6) Fe(5) S(7) 103.14(9) yes . . .
S(6) Fe(5) N(3) 111.8(2) yes . . .
S(7) Fe(5) N(3) 119.9(2) yes . . .
Fe(3) Fe(6) Fe(5) 151.95(5) yes . . .
Fe(3) Fe(6) Fe(7) 91.18(4) yes . . .
Fe(3) Fe(6) Fe(8) 109.84(5) yes . . .
Fe(3) Fe(6) S(1) 54.75(6) yes . . .
Fe(3) Fe(6) S(5) 109.58(7) yes . . .
Fe(3) Fe(6) S(6) 146.88(8) yes . . .
Fe(3) Fe(6) N(4) 48.97(18) yes . . .
Fe(5) Fe(6) Fe(7) 61.08(4) yes . . .
Fe(5) Fe(6) Fe(8) 61.05(4) yes . . .
Fe(5) Fe(6) S(1) 106.10(7) yes . . .
Fe(5) Fe(6) S(5) 51.87(6) yes . . .
Fe(5) Fe(6) S(6) 52.52(6) yes . . .
Fe(5) Fe(6) N(4) 156.31(18) yes . . .
Fe(7) Fe(6) Fe(8) 58.92(4) yes . . .
Fe(7) Fe(6) S(1) 55.37(6) yes . . .
Fe(7) Fe(6) S(5) 53.63(6) yes . . .
Fe(7) Fe(6) S(6) 101.04(7) yes . . .
Fe(7) Fe(6) N(4) 139.05(18) yes . . .
Fe(8) Fe(6) S(1) 56.35(6) yes . . .
Fe(8) Fe(6) S(5) 99.86(7) yes . . .
Fe(8) Fe(6) S(6) 54.75(6) yes . . .
Fe(8) Fe(6) N(4) 135.11(18) yes . . .
S(1) Fe(6) S(5) 106.08(8) yes . . .
S(1) Fe(6) S(6) 108.33(8) yes . . .
S(1) Fe(6) N(4) 97.47(19) yes . . .
S(5) Fe(6) S(6) 102.37(8) yes . . .
S(5) Fe(6) N(4) 123.65(19) yes . . .
S(6) Fe(6) N(4) 117.63(19) yes . . .
Fe(2) Fe(7) Fe(5) 148.82(6) yes . . .
Fe(2) Fe(7) Fe(6) 88.68(4) yes . . .
Fe(2) Fe(7) Fe(8) 112.22(5) yes . . .
Fe(2) Fe(7) S(1) 55.68(6) yes . . .
Fe(2) Fe(7) S(5) 104.71(7) yes . . .
Fe(2) Fe(7) S(7) 151.94(7) yes . . .
Fe(2) Fe(7) N(2) 47.98(18) yes . . .
Fe(5) Fe(7) Fe(6) 61.27(4) yes . . .
Fe(5) Fe(7) Fe(8) 61.29(4) yes . . .
Fe(5) Fe(7) S(1) 107.19(7) yes . . .
Fe(5) Fe(7) S(5) 52.03(6) yes . . .
Fe(5) Fe(7) S(7) 52.75(6) yes . . .
Fe(5) Fe(7) N(2) 154.95(18) yes . . .
Fe(6) Fe(7) Fe(8) 59.50(4) yes . . .
Fe(6) Fe(7) S(1) 56.52(6) yes . . .
Fe(6) Fe(7) S(5) 54.05(7) yes . . .
Fe(6) Fe(7) S(7) 101.81(7) yes . . .
Fe(6) Fe(7) N(2) 134.55(19) yes . . .
Fe(8) Fe(7) S(1) 56.91(6) yes . . .
Fe(8) Fe(7) S(5) 100.64(7) yes . . .
Fe(8) Fe(7) S(7) 55.17(6) yes . . .
Fe(8) Fe(7) N(2) 140.58(18) yes . . .
S(1) Fe(7) S(5) 107.57(9) yes . . .
S(1) Fe(7) S(7) 109.02(8) yes . . .
S(1) Fe(7) N(2) 97.49(19) yes . . .
S(5) Fe(7) S(7) 102.47(8) yes . . .
S(5) Fe(7) N(2) 116.56(18) yes . . .
S(7) Fe(7) N(2) 122.85(19) yes . . .
Fe(5) Fe(8) Fe(6) 62.29(4) yes . . .
Fe(5) Fe(8) Fe(7) 62.35(4) yes . . .
Fe(5) Fe(8) S(1) 107.81(6) yes . . .
Fe(5) Fe(8) S(6) 53.00(6) yes . . .
Fe(5) Fe(8) S(7) 53.11(6) yes . . .
Fe(5) Fe(8) C(45) 153.1(2) yes . . .
Fe(6) Fe(8) Fe(7) 61.58(4) yes . . .
Fe(6) Fe(8) S(1) 57.23(5) yes . . .
Fe(6) Fe(8) S(6) 54.53(6) yes . . .
Fe(6) Fe(8) S(7) 103.22(7) yes . . .
Fe(6) Fe(8) C(45) 136.0(2) yes . . .
Fe(7) Fe(8) S(1) 56.60(6) yes . . .
Fe(7) Fe(8) S(6) 103.01(7) yes . . .
Fe(7) Fe(8) S(7) 54.84(6) yes . . .
Fe(7) Fe(8) C(45) 139.6(2) yes . . .
S(1) Fe(8) S(6) 108.96(9) yes . . .
S(1) Fe(8) S(7) 108.41(8) yes . . .
S(1) Fe(8) C(45) 99.0(2) yes . . .
S(6) Fe(8) S(7) 103.67(9) yes . . .
S(6) Fe(8) C(45) 116.1(2) yes . . .
S(7) Fe(8) C(45) 120.2(2) yes . . .
Fe(2) S(1) Fe(3) 68.22(6) yes . . .
Fe(2) S(1) Fe(4) 66.48(6) yes . . .
Fe(2) S(1) Fe(6) 103.49(7) yes . . .
Fe(2) S(1) Fe(7) 69.56(6) yes . . .
Fe(2) S(1) Fe(8) 135.44(10) yes . . .
Fe(3) S(1) Fe(4) 66.71(7) yes . . .
Fe(3) S(1) Fe(6) 69.43(6) yes . . .
Fe(3) S(1) Fe(7) 108.65(8) yes . . .
Fe(3) S(1) Fe(8) 133.74(10) yes . . .
Fe(4) S(1) Fe(6) 135.53(10) yes . . .
Fe(4) S(1) Fe(7) 133.92(10) yes . . .
Fe(4) S(1) Fe(8) 150.67(9) yes . . .
Fe(6) S(1) Fe(7) 68.12(6) yes . . .
Fe(6) S(1) Fe(8) 66.42(6) yes . . .
Fe(7) S(1) Fe(8) 66.48(7) yes . . .
Fe(1) S(2) Fe(2) 75.57(7) yes . . .
Fe(1) S(2) Fe(3) 75.80(8) yes . . .
Fe(2) S(2) Fe(3) 72.41(7) yes . . .
Fe(1) S(3) Fe(2) 75.54(8) yes . . .
Fe(1) S(3) Fe(4) 74.26(8) yes . . .
Fe(2) S(3) Fe(4) 70.57(7) yes . . .
Fe(1) S(4) Fe(3) 74.89(8) yes . . .
Fe(1) S(4) Fe(4) 73.52(8) yes . . .
Fe(3) S(4) Fe(4) 69.93(7) yes . . .
Fe(5) S(5) Fe(6) 75.66(7) yes . . .
Fe(5) S(5) Fe(7) 75.73(7) yes . . .
Fe(6) S(5) Fe(7) 72.32(7) yes . . .
Fe(5) S(6) Fe(6) 75.46(7) yes . . .
Fe(5) S(6) Fe(8) 74.31(8) yes . . .
Fe(6) S(6) Fe(8) 70.72(7) yes . . .
Fe(5) S(7) Fe(7) 75.06(7) yes . . .
Fe(5) S(7) Fe(8) 74.02(8) yes . . .
Fe(7) S(7) Fe(8) 69.99(7) yes . . .
N(1) Si(1) C(1) 110.5(4) yes . . .
N(1) Si(1) C(2) 111.0(4) yes . . .
N(1) Si(1) C(3) 113.7(4) yes . . .
C(1) Si(1) C(2) 109.4(5) yes . . .
C(1) Si(1) C(3) 108.0(5) yes . . .
C(2) Si(1) C(3) 104.0(6) yes . . .
N(1) Si(2) C(4) 114.1(4) yes . . .
N(1) Si(2) C(5) 111.8(5) yes . . .
N(1) Si(2) C(6) 113.0(5) yes . . .
C(4) Si(2) C(5) 104.5(6) yes . . .
C(4) Si(2) C(6) 104.4(5) yes . . .
C(5) Si(2) C(6) 108.4(6) yes . . .
N(2) Si(3) C(7) 111.7(3) yes . . .
N(2) Si(3) C(8) 115.4(3) yes . . .
N(2) Si(3) C(9) 109.3(3) yes . . .
C(7) Si(3) C(8) 104.9(4) yes . . .
C(7) Si(3) C(9) 108.6(4) yes . . .
C(8) Si(3) C(9) 106.6(4) yes . . .
N(2) Si(4) C(10) 111.8(3) yes . . .
N(2) Si(4) C(11) 110.6(3) yes . . .
N(2) Si(4) C(12) 114.2(3) yes . . .
C(10) Si(4) C(11) 107.3(4) yes . . .
C(10) Si(4) C(12) 105.8(4) yes . . .
C(11) Si(4) C(12) 106.7(4) yes . . .
N(3) Si(5) C(13) 112.6(4) yes . . .
N(3) Si(5) C(14) 111.3(4) yes . . .
N(3) Si(5) C(15) 110.6(4) yes . . .
C(13) Si(5) C(14) 107.3(5) yes . . .
C(13) Si(5) C(15) 104.5(5) yes . . .
C(14) Si(5) C(15) 110.2(5) yes . . .
N(3) Si(6) C(16) 110.4(5) yes . . .
N(3) Si(6) C(17) 112.5(4) yes . . .
N(3) Si(6) C(18) 113.9(4) yes . . .
C(16) Si(6) C(17) 110.1(6) yes . . .
C(16) Si(6) C(18) 104.8(6) yes . . .
C(17) Si(6) C(18) 104.7(5) yes . . .
N(4) Si(7) C(19) 109.9(3) yes . . .
N(4) Si(7) C(20) 114.8(3) yes . . .
N(4) Si(7) C(21) 109.2(3) yes . . .
C(19) Si(7) C(20) 104.6(4) yes . . .
C(19) Si(7) C(21) 109.4(4) yes . . .
C(20) Si(7) C(21) 108.8(4) yes . . .
N(4) Si(8) C(22) 111.0(3) yes . . .
N(4) Si(8) C(23) 113.1(3) yes . . .
N(4) Si(8) C(24) 112.6(3) yes . . .
C(22) Si(8) C(23) 108.5(4) yes . . .
C(22) Si(8) C(24) 106.0(4) yes . . .
C(23) Si(8) C(24) 105.2(4) yes . . .
C(208) O(207) C(211) 106(2) yes . . .
C(221) O(220) C(224) 108(2) yes . . .
C(273) O(272) C(276) 108(3) yes . . .
Fe(1) N(1) Si(1) 117.5(3) yes . . .
Fe(1) N(1) Si(2) 117.1(3) yes . . .
Si(1) N(1) Si(2) 125.0(4) yes . . .
Fe(2) N(2) Fe(7) 83.7(2) yes . . .
Fe(2) N(2) Si(3) 118.6(3) yes . . .
Fe(2) N(2) Si(4) 112.6(3) yes . . .
Fe(7) N(2) Si(3) 109.6(3) yes . . .
Fe(7) N(2) Si(4) 111.3(3) yes . . .
Si(3) N(2) Si(4) 116.3(3) yes . . .
Fe(5) N(3) Si(5) 116.0(3) yes . . .
Fe(5) N(3) Si(6) 116.8(3) yes . . .
Si(5) N(3) Si(6) 124.8(4) yes . . .
Fe(3) N(4) Fe(6) 82.9(2) yes . . .
Fe(3) N(4) Si(7) 108.9(3) yes . . .
Fe(3) N(4) Si(8) 111.1(3) yes . . .
Fe(6) N(4) Si(7) 118.7(3) yes . . .
Fe(6) N(4) Si(8) 112.7(3) yes . . .
Si(7) N(4) Si(8) 117.0(3) yes . . .
Fe(4) C(25) C(26) 100.8(4) yes . . .
Co(1) C(26) C(25) 132.7(5) yes . . .
Co(1) C(26) C(27) 68.5(4) yes . . .
Co(1) C(26) C(30) 66.5(4) yes . . .
C(25) C(26) C(27) 126.9(8) yes . . .
C(25) C(26) C(30) 125.3(8) yes . . .
C(27) C(26) C(30) 107.8(7) yes . . .
Co(1) C(27) C(26) 71.2(4) yes . . .
Co(1) C(27) C(28) 68.5(5) yes . . .
Co(1) C(27) C(31) 129.1(6) yes . . .
C(26) C(27) C(28) 107.4(9) yes . . .
C(26) C(27) C(31) 124.4(8) yes . . .
C(28) C(27) C(31) 128.0(9) yes . . .
Co(1) C(28) C(27) 71.4(5) yes . . .
Co(1) C(28) C(29) 68.1(6) yes . . .
Co(1) C(28) C(32) 125.6(7) yes . . .
C(27) C(28) C(29) 108.9(9) yes . . .
C(27) C(28) C(32) 124.6(10) yes . . .
C(29) C(28) C(32) 126.5(9) yes . . .
Co(1) C(29) C(28) 69.8(5) yes . . .
Co(1) C(29) C(30) 70.3(5) yes . . .
Co(1) C(29) C(33) 129.5(7) yes . . .
C(28) C(29) C(30) 107.6(9) yes . . .
C(28) C(29) C(33) 124.8(10) yes . . .
C(30) C(29) C(33) 127.3(11) yes . . .
Co(1) C(30) C(26) 72.5(4) yes . . .
Co(1) C(30) C(29) 69.0(5) yes . . .
Co(1) C(30) C(34) 127.2(6) yes . . .
C(26) C(30) C(29) 108.1(9) yes . . .
C(26) C(30) C(34) 124.7(9) yes . . .
C(29) C(30) C(34) 127.1(9) yes . . .
Co(1) C(35) C(36) 70.9(5) yes . . .
Co(1) C(35) C(39) 69.2(5) yes . . .
Co(1) C(35) C(40) 128.3(7) yes . . .
C(36) C(35) C(39) 107.9(10) yes . . .
C(36) C(35) C(40) 127.4(12) yes . . .
C(39) C(35) C(40) 124.6(11) yes . . .
Co(1) C(36) C(35) 69.4(6) yes . . .
Co(1) C(36) C(37) 70.0(5) yes . . .
Co(1) C(36) C(41) 127.4(7) yes . . .
C(35) C(36) C(37) 109.7(11) yes . . .
C(35) C(36) C(41) 127.5(11) yes . . .
C(37) C(36) C(41) 122.8(11) yes . . .
Co(1) C(37) C(36) 69.3(5) yes . . .
Co(1) C(37) C(38) 68.2(5) yes . . .
Co(1) C(37) C(42) 127.0(6) yes . . .
C(36) C(37) C(38) 105.5(9) yes . . .
C(36) C(37) C(42) 129.9(10) yes . . .
C(38) C(37) C(42) 124.5(10) yes . . .
Co(1) C(38) C(37) 71.8(6) yes . . .
Co(1) C(38) C(39) 70.2(6) yes . . .
Co(1) C(38) C(43) 126.6(6) yes . . .
C(37) C(38) C(39) 111.0(10) yes . . .
C(37) C(38) C(43) 123.3(9) yes . . .
C(39) C(38) C(43) 125.7(11) yes . . .
Co(1) C(39) C(35) 69.3(6) yes . . .
Co(1) C(39) C(38) 69.0(6) yes . . .
Co(1) C(39) C(44) 126.6(7) yes . . .
C(35) C(39) C(38) 105.8(10) yes . . .
C(35) C(39) C(44) 127.4(10) yes . . .
C(38) C(39) C(44) 126.8(11) yes . . .
Fe(8) C(45) C(46) 101.3(5) yes . . .
Co(2) C(46) C(45) 134.0(5) yes . . .
Co(2) C(46) C(47) 66.6(4) yes . . .
Co(2) C(46) C(50) 66.9(4) yes . . .
C(45) C(46) C(47) 127.0(8) yes . . .
C(45) C(46) C(50) 126.7(8) yes . . .
C(47) C(46) C(50) 106.2(8) yes . . .
Co(2) C(47) C(46) 73.1(5) yes . . .
Co(2) C(47) C(48) 68.0(6) yes . . .
Co(2) C(47) C(51) 127.7(6) yes . . .
C(46) C(47) C(48) 107.7(9) yes . . .
C(46) C(47) C(51) 124.3(9) yes . . .
C(48) C(47) C(51) 127.9(10) yes . . .
Co(2) C(48) C(47) 71.0(6) yes . . .
Co(2) C(48) C(49) 70.1(6) yes . . .
Co(2) C(48) C(52) 125.7(7) yes . . .
C(47) C(48) C(49) 108.9(10) yes . . .
C(47) C(48) C(52) 121.9(11) yes . . .
C(49) C(48) C(52) 129.2(10) yes . . .
Co(2) C(49) C(48) 69.6(6) yes . . .
Co(2) C(49) C(50) 71.6(5) yes . . .
Co(2) C(49) C(53) 128.1(7) yes . . .
C(48) C(49) C(50) 109.7(10) yes . . .
C(48) C(49) C(53) 124.8(11) yes . . .
C(50) C(49) C(53) 125.4(13) yes . . .
Co(2) C(50) C(46) 72.4(5) yes . . .
Co(2) C(50) C(49) 68.0(5) yes . . .
Co(2) C(50) C(54) 127.5(6) yes . . .
C(46) C(50) C(49) 107.3(10) yes . . .
C(46) C(50) C(54) 124.4(9) yes . . .
C(49) C(50) C(54) 128.2(10) yes . . .
Co(2) C(55) C(56) 69.4(5) yes . . .
Co(2) C(55) C(59) 70.6(6) yes . . .
Co(2) C(55) C(60) 128.4(7) yes . . .
C(56) C(55) C(59) 107.8(10) yes . . .
C(56) C(55) C(60) 126.8(12) yes . . .
C(59) C(55) C(60) 125.3(11) yes . . .
Co(2) C(56) C(55) 70.4(5) yes . . .
Co(2) C(56) C(57) 70.9(5) yes . . .
Co(2) C(56) C(61) 127.4(7) yes . . .
C(55) C(56) C(57) 110.6(10) yes . . .
C(55) C(56) C(61) 125.1(10) yes . . .
C(57) C(56) C(61) 124.3(10) yes . . .
Co(2) C(57) C(56) 69.7(5) yes . . .
Co(2) C(57) C(58) 70.6(5) yes . . .
Co(2) C(57) C(62) 127.6(6) yes . . .
C(56) C(57) C(58) 108.3(9) yes . . .
C(56) C(57) C(62) 127.6(10) yes . . .
C(58) C(57) C(62) 124.0(9) yes . . .
Co(2) C(58) C(57) 68.9(5) yes . . .
Co(2) C(58) C(59) 69.0(6) yes . . .
Co(2) C(58) C(63) 127.4(6) yes . . .
C(57) C(58) C(59) 106.5(10) yes . . .
C(57) C(58) C(63) 126.5(10) yes . . .
C(59) C(58) C(63) 127.0(10) yes . . .
Co(2) C(59) C(55) 69.0(6) yes . . .
Co(2) C(59) C(58) 69.3(6) yes . . .
Co(2) C(59) C(64) 126.4(7) yes . . .
C(55) C(59) C(58) 106.8(10) yes . . .
C(55) C(59) C(64) 128.6(11) yes . . .
C(58) C(59) C(64) 124.7(11) yes . . .
O(207) C(208) C(209) 110(2) yes . . .
C(208) C(209) C(210) 106(2) yes . . .
C(209) C(210) C(211) 109(2) yes . . .
O(207) C(211) C(210) 108.6(19) yes . . .
O(220) C(221) C(222) 108(2) yes . . .
C(221) C(222) C(223) 108(2) yes . . .
C(222) C(223) C(224) 108(2) yes . . .
O(220) C(224) C(223) 108.4(19) yes . . .
O(272) C(273) C(274) 108(3) yes . . .
C(273) C(274) C(275) 108(3) yes . . .
C(274) C(275) C(276) 108(3) yes . . .
O(272) C(276) C(275) 108(3) yes . . .
Si(1) C(1) H(77) 109.4 no . . .
Si(1) C(1) H(78) 109.5 no . . .
Si(1) C(1) H(79) 109.5 no . . .
H(77) C(1) H(78) 109.5 no . . .
H(77) C(1) H(79) 109.5 no . . .
H(78) C(1) H(79) 109.5 no . . .
Si(1) C(2) H(74) 109.4 no . . .
Si(1) C(2) H(75) 109.5 no . . .
Si(1) C(2) H(76) 109.5 no . . .
H(74) C(2) H(75) 109.5 no . . .
H(74) C(2) H(76) 109.5 no . . .
H(75) C(2) H(76) 109.5 no . . .
Si(1) C(3) H(80) 109.5 no . . .
Si(1) C(3) H(81) 109.4 no . . .
Si(1) C(3) H(82) 109.5 no . . .
H(80) C(3) H(81) 109.5 no . . .
H(80) C(3) H(82) 109.5 no . . .
H(81) C(3) H(82) 109.5 no . . .
Si(2) C(4) H(68) 109.5 no . . .
Si(2) C(4) H(69) 109.5 no . . .
Si(2) C(4) H(70) 109.5 no . . .
H(68) C(4) H(69) 109.5 no . . .
H(68) C(4) H(70) 109.5 no . . .
H(69) C(4) H(70) 109.5 no . . .
Si(2) C(5) H(128) 109.5 no . . .
Si(2) C(5) H(129) 109.5 no . . .
Si(2) C(5) H(130) 109.4 no . . .
H(128) C(5) H(129) 109.5 no . . .
H(128) C(5) H(130) 109.5 no . . .
H(129) C(5) H(130) 109.5 no . . .
Si(2) C(6) H(125) 109.7 no . . .
Si(2) C(6) H(126) 109.3 no . . .
Si(2) C(6) H(131) 109.3 no . . .
H(125) C(6) H(126) 109.5 no . . .
H(125) C(6) H(131) 109.5 no . . .
H(126) C(6) H(131) 109.5 no . . .
Si(3) C(7) H(47) 109.5 no . . .
Si(3) C(7) H(48) 109.5 no . . .
Si(3) C(7) H(49) 109.5 no . . .
H(47) C(7) H(48) 109.5 no . . .
H(47) C(7) H(49) 109.5 no . . .
H(48) C(7) H(49) 109.5 no . . .
Si(3) C(8) H(44) 109.5 no . . .
Si(3) C(8) H(45) 109.5 no . . .
Si(3) C(8) H(46) 109.5 no . . .
H(44) C(8) H(45) 109.5 no . . .
H(44) C(8) H(46) 109.5 no . . .
H(45) C(8) H(46) 109.5 no . . .
Si(3) C(9) H(11) 109.5 no . . .
Si(3) C(9) H(12) 109.5 no . . .
Si(3) C(9) H(13) 109.5 no . . .
H(11) C(9) H(12) 109.5 no . . .
H(11) C(9) H(13) 109.5 no . . .
H(12) C(9) H(13) 109.5 no . . .
Si(4) C(10) H(5) 109.5 no . . .
Si(4) C(10) H(6) 109.5 no . . .
Si(4) C(10) H(7) 109.4 no . . .
H(5) C(10) H(6) 109.5 no . . .
H(5) C(10) H(7) 109.5 no . . .
H(6) C(10) H(7) 109.5 no . . .
Si(4) C(11) H(8) 109.5 no . . .
Si(4) C(11) H(9) 109.5 no . . .
Si(4) C(11) H(10) 109.5 no . . .
H(8) C(11) H(9) 109.5 no . . .
H(8) C(11) H(10) 109.5 no . . .
H(9) C(11) H(10) 109.5 no . . .
Si(4) C(12) H(50) 109.5 no . . .
Si(4) C(12) H(51) 109.5 no . . .
Si(4) C(12) H(52) 109.5 no . . .
H(50) C(12) H(51) 109.5 no . . .
H(50) C(12) H(52) 109.5 no . . .
H(51) C(12) H(52) 109.5 no . . .
Si(5) C(13) H(89) 109.4 no . . .
Si(5) C(13) H(90) 109.5 no . . .
Si(5) C(13) H(91) 109.5 no . . .
H(89) C(13) H(90) 109.5 no . . .
H(89) C(13) H(91) 109.5 no . . .
H(90) C(13) H(91) 109.5 no . . .
Si(5) C(14) H(83) 109.5 no . . .
Si(5) C(14) H(84) 109.5 no . . .
Si(5) C(14) H(85) 109.5 no . . .
H(83) C(14) H(84) 109.5 no . . .
H(83) C(14) H(85) 109.5 no . . .
H(84) C(14) H(85) 109.5 no . . .
Si(5) C(15) H(86) 109.5 no . . .
Si(5) C(15) H(87) 109.5 no . . .
Si(5) C(15) H(88) 109.4 no . . .
H(86) C(15) H(87) 109.5 no . . .
H(86) C(15) H(88) 109.5 no . . .
H(87) C(15) H(88) 109.5 no . . .
Si(6) C(16) H(113) 109.6 no . . .
Si(6) C(16) H(114) 109.4 no . . .
Si(6) C(16) H(115) 109.4 no . . .
H(113) C(16) H(114) 109.5 no . . .
H(113) C(16) H(115) 109.5 no . . .
H(114) C(16) H(115) 109.5 no . . .
Si(6) C(17) H(110) 109.4 no . . .
Si(6) C(17) H(111) 109.5 no . . .
Si(6) C(17) H(112) 109.5 no . . .
H(110) C(17) H(111) 109.5 no . . .
H(110) C(17) H(112) 109.5 no . . .
H(111) C(17) H(112) 109.5 no . . .
Si(6) C(18) H(71) 109.4 no . . .
Si(6) C(18) H(72) 109.5 no . . .
Si(6) C(18) H(73) 109.5 no . . .
H(71) C(18) H(72) 109.5 no . . .
H(71) C(18) H(73) 109.5 no . . .
H(72) C(18) H(73) 109.5 no . . .
Si(7) C(19) H(38) 109.5 no . . .
Si(7) C(19) H(39) 109.5 no . . .
Si(7) C(19) H(40) 109.5 no . . .
H(38) C(19) H(39) 109.5 no . . .
H(38) C(19) H(40) 109.5 no . . .
H(39) C(19) H(40) 109.5 no . . .
Si(7) C(20) H(35) 109.5 no . . .
Si(7) C(20) H(36) 109.5 no . . .
Si(7) C(20) H(37) 109.4 no . . .
H(35) C(20) H(36) 109.5 no . . .
H(35) C(20) H(37) 109.5 no . . .
H(36) C(20) H(37) 109.5 no . . .
Si(7) C(21) H(20) 109.5 no . . .
Si(7) C(21) H(21) 109.4 no . . .
Si(7) C(21) H(22) 109.4 no . . .
H(20) C(21) H(21) 109.5 no . . .
H(20) C(21) H(22) 109.5 no . . .
H(21) C(21) H(22) 109.5 no . . .
Si(8) C(22) H(17) 109.5 no . . .
Si(8) C(22) H(18) 109.4 no . . .
Si(8) C(22) H(19) 109.4 no . . .
H(17) C(22) H(18) 109.5 no . . .
H(17) C(22) H(19) 109.5 no . . .
H(18) C(22) H(19) 109.5 no . . .
Si(8) C(23) H(41) 109.5 no . . .
Si(8) C(23) H(42) 109.5 no . . .
Si(8) C(23) H(43) 109.5 no . . .
H(41) C(23) H(42) 109.5 no . . .
H(41) C(23) H(43) 109.5 no . . .
H(42) C(23) H(43) 109.5 no . . .
Si(8) C(24) H(14) 109.5 no . . .
Si(8) C(24) H(15) 109.5 no . . .
Si(8) C(24) H(16) 109.5 no . . .
H(14) C(24) H(15) 109.5 no . . .
H(14) C(24) H(16) 109.5 no . . .
H(15) C(24) H(16) 109.5 no . . .
Fe(4) C(25) H(3) 111.6 no . . .
Fe(4) C(25) H(4) 111.6 no . . .
C(26) C(25) H(3) 111.6 no . . .
C(26) C(25) H(4) 111.6 no . . .
H(3) C(25) H(4) 109.5 no . . .
C(27) C(31) H(65) 109.5 no . . .
C(27) C(31) H(66) 109.4 no . . .
C(27) C(31) H(67) 109.5 no . . .
H(65) C(31) H(66) 109.5 no . . .
H(65) C(31) H(67) 109.5 no . . .
H(66) C(31) H(67) 109.5 no . . .
C(28) C(32) H(59) 109.5 no . . .
C(28) C(32) H(60) 109.5 no . . .
C(28) C(32) H(61) 109.5 no . . .
H(59) C(32) H(60) 109.5 no . . .
H(59) C(32) H(61) 109.5 no . . .
H(60) C(32) H(61) 109.5 no . . .
C(29) C(33) H(119) 109.4 no . . .
C(29) C(33) H(120) 109.5 no . . .
C(29) C(33) H(121) 109.5 no . . .
H(119) C(33) H(120) 109.5 no . . .
H(119) C(33) H(121) 109.5 no . . .
H(120) C(33) H(121) 109.5 no . . .
C(30) C(34) H(32) 109.5 no . . .
C(30) C(34) H(33) 109.5 no . . .
C(30) C(34) H(34) 109.5 no . . .
H(32) C(34) H(33) 109.5 no . . .
H(32) C(34) H(34) 109.5 no . . .
H(33) C(34) H(34) 109.5 no . . .
C(35) C(40) H(92) 109.4 no . . .
C(35) C(40) H(93) 109.5 no . . .
C(35) C(40) H(94) 109.5 no . . .
H(92) C(40) H(93) 109.5 no . . .
H(92) C(40) H(94) 109.5 no . . .
H(93) C(40) H(94) 109.5 no . . .
C(36) C(41) H(122) 109.6 no . . .
C(36) C(41) H(123) 109.4 no . . .
C(36) C(41) H(124) 109.4 no . . .
H(122) C(41) H(123) 109.5 no . . .
H(122) C(41) H(124) 109.5 no . . .
H(123) C(41) H(124) 109.5 no . . .
C(37) C(42) H(29) 109.4 no . . .
C(37) C(42) H(30) 109.6 no . . .
C(37) C(42) H(31) 109.4 no . . .
H(29) C(42) H(30) 109.5 no . . .
H(29) C(42) H(31) 109.5 no . . .
H(30) C(42) H(31) 109.5 no . . .
C(38) C(43) H(62) 109.4 no . . .
C(38) C(43) H(63) 109.5 no . . .
C(38) C(43) H(64) 109.5 no . . .
H(62) C(43) H(63) 109.5 no . . .
H(62) C(43) H(64) 109.5 no . . .
H(63) C(43) H(64) 109.5 no . . .
C(39) C(44) H(95) 109.5 no . . .
C(39) C(44) H(96) 109.5 no . . .
C(39) C(44) H(97) 109.5 no . . .
H(95) C(44) H(96) 109.5 no . . .
H(95) C(44) H(97) 109.5 no . . .
H(96) C(44) H(97) 109.5 no . . .
Fe(8) C(45) H(1) 111.5 no . . .
Fe(8) C(45) H(2) 111.5 no . . .
C(46) C(45) H(1) 111.5 no . . .
C(46) C(45) H(2) 111.5 no . . .
H(1) C(45) H(2) 109.5 no . . .
C(47) C(51) H(53) 109.5 no . . .
C(47) C(51) H(54) 109.5 no . . .
C(47) C(51) H(55) 109.4 no . . .
H(53) C(51) H(54) 109.5 no . . .
H(53) C(51) H(55) 109.5 no . . .
H(54) C(51) H(55) 109.5 no . . .
C(48) C(52) H(107) 109.4 no . . .
C(48) C(52) H(108) 109.5 no . . .
C(48) C(52) H(109) 109.5 no . . .
H(107) C(52) H(108) 109.5 no . . .
H(107) C(52) H(109) 109.5 no . . .
H(108) C(52) H(109) 109.5 no . . .
C(49) C(53) H(116) 109.4 no . . .
C(49) C(53) H(117) 109.5 no . . .
C(49) C(53) H(118) 109.5 no . . .
H(116) C(53) H(117) 109.5 no . . .
H(116) C(53) H(118) 109.5 no . . .
H(117) C(53) H(118) 109.5 no . . .
C(50) C(54) H(23) 109.4 no . . .
C(50) C(54) H(24) 109.5 no . . .
C(50) C(54) H(25) 109.5 no . . .
H(23) C(54) H(24) 109.5 no . . .
H(23) C(54) H(25) 109.5 no . . .
H(24) C(54) H(25) 109.5 no . . .
C(55) C(60) H(101) 109.4 no . . .
C(55) C(60) H(102) 109.5 no . . .
C(55) C(60) H(103) 109.5 no . . .
H(101) C(60) H(102) 109.5 no . . .
H(101) C(60) H(103) 109.5 no . . .
H(102) C(60) H(103) 109.5 no . . .
C(56) C(61) H(104) 109.4 no . . .
C(56) C(61) H(105) 109.5 no . . .
C(56) C(61) H(106) 109.5 no . . .
H(104) C(61) H(105) 109.5 no . . .
H(104) C(61) H(106) 109.5 no . . .
H(105) C(61) H(106) 109.5 no . . .
C(57) C(62) H(26) 109.5 no . . .
C(57) C(62) H(27) 109.5 no . . .
C(57) C(62) H(28) 109.4 no . . .
H(26) C(62) H(27) 109.5 no . . .
H(26) C(62) H(28) 109.5 no . . .
H(27) C(62) H(28) 109.5 no . . .
C(58) C(63) H(56) 109.5 no . . .
C(58) C(63) H(57) 109.5 no . . .
C(58) C(63) H(58) 109.4 no . . .
H(56) C(63) H(57) 109.5 no . . .
H(56) C(63) H(58) 109.5 no . . .
H(57) C(63) H(58) 109.5 no . . .
C(59) C(64) H(98) 109.5 no . . .
C(59) C(64) H(99) 109.5 no . . .
C(59) C(64) H(100) 109.4 no . . .
H(98) C(64) H(99) 109.5 no . . .
H(98) C(64) H(100) 109.5 no . . .
H(99) C(64) H(100) 109.5 no . . .

loop_
_geom_bond_atom_site_label_1
_geom_bond_atom_site_label_2
_geom_bond_distance
_geom_bond_publ_flag
_geom_bond_site_symmetry_1
_geom_bond_site_symmetry_2
Co(1) C(26) 2.130(7) yes . .
Co(1) C(27) 2.093(9) yes . .
Co(1) C(28) 2.055(11) yes . .
Co(1) C(29) 2.031(9) yes . .
Co(1) C(30) 2.047(9) yes . .
Co(1) C(35) 2.043(9) yes . .
Co(1) C(36) 2.062(10) yes . .
Co(1) C(37) 2.072(9) yes . .
Co(1) C(38) 2.026(10) yes . .
Co(1) C(39) 2.041(11) yes . .
Co(2) C(46) 2.136(8) yes . .
Co(2) C(47) 2.048(9) yes . .
Co(2) C(48) 2.008(11) yes . .
Co(2) C(49) 2.015(10) yes . .
Co(2) C(50) 2.062(9) yes . .
Co(2) C(55) 2.037(9) yes . .
Co(2) C(56) 2.025(10) yes . .
Co(2) C(57) 2.041(9) yes . .
Co(2) C(58) 2.063(10) yes . .
Co(2) C(59) 2.059(11) yes . .
Fe(1) Fe(2) 2.7919(18) yes . .
Fe(1) Fe(3) 2.7908(17) yes . .
Fe(1) Fe(4) 2.7531(17) yes . .
Fe(1) S(2) 2.269(2) yes . .
Fe(1) S(3) 2.284(2) yes . .
Fe(1) S(4) 2.307(2) yes . .
Fe(1) N(1) 1.926(7) yes . .
Fe(2) Fe(3) 2.6945(17) yes . .
Fe(2) Fe(4) 2.6291(17) yes . .
Fe(2) Fe(7) 2.7399(15) yes . .
Fe(2) S(1) 2.415(2) yes . .
Fe(2) S(2) 2.287(2) yes . .
Fe(2) S(3) 2.274(2) yes . .
Fe(2) N(2) 2.048(6) yes . .
Fe(3) Fe(4) 2.6230(16) yes . .
Fe(3) Fe(6) 2.7395(15) yes . .
Fe(3) S(1) 2.390(2) yes . .
Fe(3) S(2) 2.274(2) yes . .
Fe(3) S(4) 2.283(2) yes . .
Fe(3) N(4) 2.082(6) yes . .
Fe(4) S(1) 2.381(2) yes . .
Fe(4) S(3) 2.277(2) yes . .
Fe(4) S(4) 2.294(2) yes . .
Fe(4) C(25) 2.126(7) yes . .
Fe(5) Fe(6) 2.7957(16) yes . .
Fe(5) Fe(7) 2.7905(15) yes . .
Fe(5) Fe(8) 2.7632(16) yes . .
Fe(5) S(5) 2.270(2) yes . .
Fe(5) S(6) 2.292(2) yes . .
Fe(5) S(7) 2.299(2) yes . .
Fe(5) N(3) 1.918(6) yes . .
Fe(6) Fe(7) 2.6933(16) yes . .
Fe(6) Fe(8) 2.6384(17) yes . .
Fe(6) S(1) 2.421(2) yes . .
Fe(6) S(5) 2.288(2) yes . .
Fe(6) S(6) 2.277(2) yes . .
Fe(6) N(4) 2.054(6) yes . .
Fe(7) Fe(8) 2.6228(16) yes . .
Fe(7) S(1) 2.388(2) yes . .
Fe(7) S(5) 2.276(2) yes . .
Fe(7) S(7) 2.282(2) yes . .
Fe(7) N(2) 2.059(6) yes . .
Fe(8) S(1) 2.396(2) yes . .
Fe(8) S(6) 2.283(2) yes . .
Fe(8) S(7) 2.291(2) yes . .
Fe(8) C(45) 2.111(7) yes . .
Si(1) N(1) 1.714(7) yes . .
Si(1) C(1) 1.874(12) yes . .
Si(1) C(2) 1.852(12) yes . .
Si(1) C(3) 1.884(11) yes . .
Si(2) N(1) 1.710(7) yes . .
Si(2) C(4) 1.875(10) yes . .
Si(2) C(5) 1.837(13) yes . .
Si(2) C(6) 1.842(14) yes . .
Si(3) N(2) 1.775(6) yes . .
Si(3) C(7) 1.854(10) yes . .
Si(3) C(8) 1.867(9) yes . .
Si(3) C(9) 1.879(9) yes . .
Si(4) N(2) 1.772(6) yes . .
Si(4) C(10) 1.862(8) yes . .
Si(4) C(11) 1.883(9) yes . .
Si(4) C(12) 1.859(9) yes . .
Si(5) N(3) 1.741(7) yes . .
Si(5) C(13) 1.873(10) yes . .
Si(5) C(14) 1.864(11) yes . .
Si(5) C(15) 1.884(12) yes . .
Si(6) N(3) 1.692(7) yes . .
Si(6) C(16) 1.882(16) yes . .
Si(6) C(17) 1.890(14) yes . .
Si(6) C(18) 1.857(11) yes . .
Si(7) N(4) 1.781(6) yes . .
Si(7) C(19) 1.872(9) yes . .
Si(7) C(20) 1.862(8) yes . .
Si(7) C(21) 1.851(9) yes . .
Si(8) N(4) 1.760(7) yes . .
Si(8) C(22) 1.859(8) yes . .
Si(8) C(23) 1.865(9) yes . .
Si(8) C(24) 1.849(8) yes . .
O(207) C(208) 1.67(4) yes . .
O(207) C(211) 1.63(4) yes . .
O(220) C(221) 1.56(4) yes . .
O(220) C(224) 1.56(4) yes . .
O(272) C(273) 1.58(7) yes . .
O(272) C(276) 1.58(7) yes . .
C(25) C(26) 1.457(11) yes . .
C(26) C(27) 1.454(14) yes . .
C(26) C(30) 1.464(13) yes . .
C(27) C(28) 1.420(14) yes . .
C(27) C(31) 1.464(14) yes . .
C(28) C(29) 1.467(18) yes . .
C(28) C(32) 1.526(16) yes . .
C(29) C(30) 1.418(15) yes . .
C(29) C(33) 1.490(15) yes . .
C(30) C(34) 1.484(14) yes . .
C(35) C(36) 1.392(17) yes . .
C(35) C(39) 1.445(18) yes . .
C(35) C(40) 1.472(15) yes . .
C(36) C(37) 1.439(16) yes . .
C(36) C(41) 1.523(17) yes . .
C(37) C(38) 1.401(17) yes . .
C(37) C(42) 1.476(15) yes . .
C(38) C(39) 1.418(15) yes . .
C(38) C(43) 1.504(16) yes . .
C(39) C(44) 1.498(17) yes . .
C(45) C(46) 1.457(12) yes . .
C(46) C(47) 1.444(14) yes . .
C(46) C(50) 1.460(14) yes . .
C(47) C(48) 1.422(16) yes . .
C(47) C(51) 1.477(15) yes . .
C(48) C(49) 1.39(2) yes . .
C(48) C(52) 1.539(19) yes . .
C(49) C(50) 1.409(16) yes . .
C(49) C(53) 1.475(16) yes . .
C(50) C(54) 1.449(17) yes . .
C(55) C(56) 1.396(16) yes . .
C(55) C(59) 1.41(2) yes . .
C(55) C(60) 1.512(16) yes . .
C(56) C(57) 1.372(15) yes . .
C(56) C(61) 1.554(16) yes . .
C(57) C(58) 1.419(16) yes . .
C(57) C(62) 1.485(14) yes . .
C(58) C(59) 1.465(16) yes . .
C(58) C(63) 1.484(16) yes . .
C(59) C(64) 1.498(19) yes . .
C(208) C(209) 1.67(4) yes . .
C(209) C(210) 1.63(4) yes . .
C(210) C(211) 1.70(4) yes . .
C(221) C(222) 1.57(4) yes . .
C(222) C(223) 1.55(4) yes . .
C(223) C(224) 1.56(4) yes . .
C(273) C(274) 1.58(7) yes . .
C(274) C(275) 1.58(7) yes . .
C(275) C(276) 1.58(8) yes . .
C(1) H(77) 0.970 no . .
C(1) H(78) 0.970 no . .
C(1) H(79) 0.970 no . .
C(2) H(74) 0.970 no . .
C(2) H(75) 0.970 no . .
C(2) H(76) 0.970 no . .
C(3) H(80) 0.970 no . .
C(3) H(81) 0.970 no . .
C(3) H(82) 0.970 no . .
C(4) H(68) 0.970 no . .
C(4) H(69) 0.970 no . .
C(4) H(70) 0.970 no . .
C(5) H(128) 0.970 no . .
C(5) H(129) 0.970 no . .
C(5) H(130) 0.970 no . .
C(6) H(125) 0.970 no . .
C(6) H(126) 0.970 no . .
C(6) H(131) 0.970 no . .
C(7) H(47) 0.970 no . .
C(7) H(48) 0.970 no . .
C(7) H(49) 0.970 no . .
C(8) H(44) 0.970 no . .
C(8) H(45) 0.970 no . .
C(8) H(46) 0.970 no . .
C(9) H(11) 0.970 no . .
C(9) H(12) 0.970 no . .
C(9) H(13) 0.970 no . .
C(10) H(5) 0.970 no . .
C(10) H(6) 0.970 no . .
C(10) H(7) 0.970 no . .
C(11) H(8) 0.970 no . .
C(11) H(9) 0.970 no . .
C(11) H(10) 0.970 no . .
C(12) H(50) 0.970 no . .
C(12) H(51) 0.970 no . .
C(12) H(52) 0.970 no . .
C(13) H(89) 0.970 no . .
C(13) H(90) 0.970 no . .
C(13) H(91) 0.970 no . .
C(14) H(83) 0.970 no . .
C(14) H(84) 0.970 no . .
C(14) H(85) 0.970 no . .
C(15) H(86) 0.970 no . .
C(15) H(87) 0.970 no . .
C(15) H(88) 0.970 no . .
C(16) H(113) 0.970 no . .
C(16) H(114) 0.970 no . .
C(16) H(115) 0.970 no . .
C(17) H(110) 0.970 no . .
C(17) H(111) 0.970 no . .
C(17) H(112) 0.970 no . .
C(18) H(71) 0.970 no . .
C(18) H(72) 0.970 no . .
C(18) H(73) 0.970 no . .
C(19) H(38) 0.970 no . .
C(19) H(39) 0.970 no . .
C(19) H(40) 0.970 no . .
C(20) H(35) 0.970 no . .
C(20) H(36) 0.970 no . .
C(20) H(37) 0.970 no . .
C(21) H(20) 0.970 no . .
C(21) H(21) 0.970 no . .
C(21) H(22) 0.970 no . .
C(22) H(17) 0.970 no . .
C(22) H(18) 0.970 no . .
C(22) H(19) 0.970 no . .
C(23) H(41) 0.970 no . .
C(23) H(42) 0.970 no . .
C(23) H(43) 0.970 no . .
C(24) H(14) 0.970 no . .
C(24) H(15) 0.970 no . .
C(24) H(16) 0.970 no . .
C(25) H(3) 0.970 no . .
C(25) H(4) 0.970 no . .
C(31) H(65) 0.970 no . .
C(31) H(66) 0.970 no . .
C(31) H(67) 0.970 no . .
C(32) H(59) 0.970 no . .
C(32) H(60) 0.970 no . .
C(32) H(61) 0.970 no . .
C(33) H(119) 0.970 no . .
C(33) H(120) 0.970 no . .
C(33) H(121) 0.970 no . .
C(34) H(32) 0.970 no . .
C(34) H(33) 0.970 no . .
C(34) H(34) 0.970 no . .
C(40) H(92) 0.970 no . .
C(40) H(93) 0.970 no . .
C(40) H(94) 0.970 no . .
C(41) H(122) 0.970 no . .
C(41) H(123) 0.970 no . .
C(41) H(124) 0.970 no . .
C(42) H(29) 0.970 no . .
C(42) H(30) 0.970 no . .
C(42) H(31) 0.970 no . .
C(43) H(62) 0.970 no . .
C(43) H(63) 0.970 no . .
C(43) H(64) 0.970 no . .
C(44) H(95) 0.970 no . .
C(44) H(96) 0.970 no . .
C(44) H(97) 0.970 no . .
C(45) H(1) 0.970 no . .
C(45) H(2) 0.970 no . .
C(51) H(53) 0.970 no . .
C(51) H(54) 0.970 no . .
C(51) H(55) 0.970 no . .
C(52) H(107) 0.970 no . .
C(52) H(108) 0.970 no . .
C(52) H(109) 0.970 no . .
C(53) H(116) 0.970 no . .
C(53) H(117) 0.970 no . .
C(53) H(118) 0.970 no . .
C(54) H(23) 0.970 no . .
C(54) H(24) 0.970 no . .
C(54) H(25) 0.970 no . .
C(60) H(101) 0.970 no . .
C(60) H(102) 0.970 no . .
C(60) H(103) 0.970 no . .
C(61) H(104) 0.970 no . .
C(61) H(105) 0.970 no . .
C(61) H(106) 0.970 no . .
C(62) H(26) 0.970 no . .
C(62) H(27) 0.970 no . .
C(62) H(28) 0.970 no . .
C(63) H(56) 0.970 no . .
C(63) H(57) 0.970 no . .
C(63) H(58) 0.970 no . .
C(64) H(98) 0.970 no . .
C(64) H(99) 0.970 no . .
C(64) H(100) 0.970 no . .

loop_
_geom_contact_atom_site_label_1
_geom_contact_atom_site_label_2
_geom_contact_distance
_geom_contact_publ_flag
_geom_contact_site_symmetry_1
_geom_contact_site_symmetry_2
O(207) O(272) 2.95(4) ? . .
O(272) O(207) 2.95(4) ? . .
C(2) C(276) 3.36(4) ? . 4_675
C(17) C(273) 3.35(3) ? . 2_655
C(60) C(211) 3.42(2) ? . 5_675
C(211) C(60) 3.42(2) ? . 5_675
C(273) C(17) 3.35(3) ? . 2_645
C(274) O(220) 2.90(4) ? . 6_565
C(276) C(2) 3.36(4) ? . 4_674
S(4) H(53) 3.232 ? . 7_645
S(7) H(65) 3.154 ? . 7_655
Si(3) H(21) 3.554 ? . 2_655
Si(7) H(12) 3.529 ? . 2_645
O(207) H(92) 3.283 ? . 8_555
O(207) H(93) 3.546 ? . 8_555
O(220) H(59) 3.272 ? . 3_564
O(272) H(81) 3.456 ? . 3_564
C(1) H(47) 3.522 ? . 2_645
C(1) H(48) 3.195 ? . 2_645
C(1) H(99) 3.223 ? . 8_555
C(2) H(101) 3.323 ? . 8_555
C(3) H(89) 3.592 ? . 4_675
C(3) H(90) 3.542 ? . 4_675
C(3) H(91) 3.427 ? . 4_675
C(3) H(99) 3.550 ? . 8_555
C(5) H(106) 3.574 ? . 7_645
C(5) H(109) 3.174 ? . 7_645
C(6) H(95) 3.216 ? . 5_676
C(6) H(119) 3.568 ? . 5_676
C(6) H(121) 3.272 ? . 5_676
C(7) H(21) 3.537 ? . 2_655
C(7) H(56) 3.582 ? . 7_655
C(7) H(77) 3.434 ? . 2_655
C(7) H(78) 3.497 ? . 2_655
C(8) H(21) 3.302 ? . 2_655
C(8) H(27) 3.222 ? . 8_555
C(9) H(21) 3.173 ? . 2_655
C(9) H(36) 3.525 ? . 2_655
C(9) H(39) 3.497 ? . 2_655
C(9) H(122) 3.401 ? . 7_655
C(10) H(15) 3.500 ? . 7_655
C(10) H(18) 3.105 ? . 7_655
C(11) H(15) 3.416 ? . 7_655
C(11) H(31) 3.126 ? . 7_655
C(11) H(56) 3.490 ? . 7_655
C(11) H(57) 3.599 ? . 7_655
C(11) H(58) 3.345 ? . 7_655
C(11) H(67) 3.223 ? . 7_655
C(12) H(56) 3.449 ? . 7_655
C(13) H(80) 3.166 ? . 4_674
C(13) H(93) 3.486 ? . 8_555
C(14) H(38) 3.501 ? . 2_655
C(14) H(39) 3.248 ? . 2_655
C(14) H(96) 3.209 ? . 8_555
C(15) H(93) 3.377 ? . 8_555
C(16) H(102) 3.127 ? . 5_675
C(16) H(116) 3.538 ? . 5_675
C(16) H(117) 3.318 ? . 5_675
C(17) H(61) 3.538 ? . 7_655
C(17) H(98) 3.560 ? . 5_675
C(18) H(60) 3.576 ? . 7_655
C(19) H(12) 3.536 ? . 2_645
C(19) H(83) 3.423 ? . 2_645
C(19) H(84) 3.595 ? . 2_645
C(20) H(12) 3.317 ? . 2_645
C(20) H(30) 3.218 ? . 8_555
C(21) H(12) 3.179 ? . 2_645
C(21) H(45) 3.486 ? . 2_645
C(21) H(48) 3.486 ? . 2_645
C(21) H(104) 3.193 ? . 7_645
C(22) H(6) 3.499 ? . 7_645
C(22) H(28) 3.103 ? . 7_645
C(22) H(55) 3.186 ? . 7_645
C(22) H(62) 3.522 ? . 7_645
C(22) H(64) 3.575 ? . 7_645
C(23) H(62) 3.591 ? . 7_645
C(24) H(6) 3.555 ? . 7_645
C(24) H(9) 3.056 ? . 7_645
C(31) H(9) 3.597 ? . 7_645
C(31) H(10) 3.524 ? . 7_645
C(31) H(54) 3.414 ? . 7_645
C(32) H(110) 3.203 ? . 7_645
C(33) H(126) 3.279 ? . 5_676
C(33) H(131) 3.575 ? . 5_676
C(35) H(87) 2.921 ? . 8_455
C(36) H(87) 3.350 ? . 8_455
C(38) H(84) 3.545 ? . 8_455
C(39) H(84) 3.445 ? . 8_455
C(39) H(87) 3.356 ? . 8_455
C(40) H(87) 3.005 ? . 8_455
C(42) H(8) 3.578 ? . 7_645
C(42) H(10) 3.456 ? . 7_645
C(42) H(36) 3.524 ? . 8_455
C(43) H(17) 2.903 ? . 7_655
C(43) H(38) 3.480 ? . 7_655
C(43) H(84) 3.585 ? . 8_455
C(44) H(84) 3.383 ? . 8_455
C(44) H(90) 3.252 ? . 8_455
C(44) H(131) 3.280 ? . 5_676
C(51) H(18) 3.547 ? . 7_655
C(51) H(19) 3.500 ? . 7_655
C(51) H(66) 3.422 ? . 7_655
C(52) H(128) 2.926 ? . 7_655
C(53) H(114) 3.084 ? . 5_675
C(54) H(51) 3.463 ? . 7_645
C(55) H(75) 2.962 ? . 8_455
C(56) H(75) 3.559 ? . 8_455
C(59) H(75) 3.246 ? . 8_455
C(59) H(78) 3.539 ? . 8_455
C(60) H(75) 3.004 ? . 8_455
C(60) H(113) 3.118 ? . 5_675
C(61) H(22) 3.533 ? . 7_655
C(62) H(17) 3.544 ? . 7_655
C(62) H(19) 3.519 ? . 7_655
C(62) H(45) 3.526 ? . 8_455
C(63) H(8) 2.758 ? . 7_645
C(63) H(47) 3.302 ? . 7_645
C(63) H(78) 3.591 ? . 8_455
C(64) H(78) 3.401 ? . 8_455
C(64) H(81) 3.283 ? . 8_455
C(64) H(111) 3.436 ? . 5_675
C(208) H(83) 2.932 ? . 2_645
C(208) H(90) 3.155 ? . 2_645
C(208) H(91) 3.368 ? . 2_645
C(208) H(123) 3.455 ? . 8_555
C(209) H(40) 3.133 ? . .
C(209) H(43) 3.309 ? . .
C(209) H(83) 3.406 ? . 2_645
C(209) H(96) 3.299 ? . 7_645
C(209) H(129) 3.561 ? . 3_564
C(210) H(88) 3.300 ? . .
C(210) H(115) 2.901 ? . .
C(210) H(129) 3.207 ? . 3_564
C(211) H(88) 3.510 ? . .
C(211) H(101) 3.322 ? . 5_675
C(211) H(102) 3.359 ? . 5_675
C(211) H(103) 3.011 ? . 5_675
C(211) H(113) 3.260 ? . .
C(211) H(115) 3.304 ? . .
C(211) H(129) 3.567 ? . 3_564
C(211) H(130) 3.441 ? . 3_564
C(221) H(24) 3.375 ? . .
C(221) H(72) 3.524 ? . 5_675
C(221) H(116) 3.399 ? . .
C(221) H(118) 3.036 ? . .
C(222) H(24) 3.270 ? . .
C(222) H(107) 3.334 ? . 5_675
C(222) H(118) 3.315 ? . .
C(223) H(129) 3.221 ? . 3_564
C(224) H(33) 3.056 ? . 7_645
C(224) H(34) 3.289 ? . 7_645
C(224) H(119) 3.392 ? . 7_645
C(273) H(99) 3.439 ? . 6_565
C(273) H(110) 3.194 ? . 2_645
C(273) H(111) 2.994 ? . 2_645
C(273) H(112) 3.319 ? . 2_645
C(274) H(52) 3.569 ? . 4_674
C(275) H(76) 2.876 ? . 4_674
C(275) H(125) 3.062 ? . 4_674
C(275) H(126) 3.342 ? . 4_674
C(276) H(75) 3.287 ? . 4_674
C(276) H(76) 2.593 ? . 4_674
H(2) H(18) 3.426 ? . 7_655
H(4) H(9) 3.544 ? . 7_645
H(5) H(14) 3.382 ? . 7_655
H(5) H(15) 3.437 ? . 7_655
H(5) H(18) 2.662 ? . 7_655
H(6) C(22) 3.499 ? . 7_655
H(6) C(24) 3.555 ? . 7_655
H(6) H(14) 3.561 ? . 7_655
H(6) H(15) 2.943 ? . 7_655
H(6) H(18) 2.712 ? . 7_655
H(6) H(42) 3.247 ? . 7_655
H(7) H(18) 3.563 ? . 7_655
H(8) C(42) 3.578 ? . 7_655
H(8) C(63) 2.758 ? . 7_655
H(8) H(30) 3.465 ? . 7_655
H(8) H(31) 3.030 ? . 7_655
H(8) H(56) 2.597 ? . 7_655
H(8) H(57) 2.649 ? . 7_655
H(8) H(58) 2.556 ? . 7_655
H(9) C(24) 3.056 ? . 7_655
H(9) C(31) 3.597 ? . 7_655
H(9) H(4) 3.544 ? . 7_655
H(9) H(14) 2.703 ? . 7_655
H(9) H(15) 2.590 ? . 7_655
H(9) H(16) 3.490 ? . 7_655
H(9) H(31) 3.141 ? . 7_655
H(9) H(58) 3.300 ? . 7_655
H(9) H(66) 3.438 ? . 7_655
H(9) H(67) 2.898 ? . 7_655
H(10) C(31) 3.524 ? . 7_655
H(10) C(42) 3.456 ? . 7_655
H(10) H(30) 3.386 ? . 7_655
H(10) H(31) 2.695 ? . 7_655
H(10) H(67) 2.692 ? . 7_655
H(10) H(122) 3.584 ? . 7_655
H(11) H(21) 3.304 ? . 2_655
H(11) H(39) 3.126 ? . 2_655
H(11) H(122) 3.403 ? . 7_655
H(12) Si(7) 3.529 ? . 2_655
H(12) C(19) 3.536 ? . 2_655
H(12) C(20) 3.317 ? . 2_655
H(12) C(21) 3.179 ? . 2_655
H(12) H(20) 3.330 ? . 2_655
H(12) H(21) 2.509 ? . 2_655
H(12) H(30) 3.250 ? . 7_655
H(12) H(36) 2.603 ? . 2_655
H(12) H(39) 2.999 ? . 2_655
H(12) H(122) 3.435 ? . 7_655
H(13) H(30) 3.185 ? . 7_655
H(13) H(31) 3.333 ? . 7_655
H(13) H(122) 2.840 ? . 7_655
H(14) H(5) 3.382 ? . 7_645
H(14) H(6) 3.561 ? . 7_645
H(14) H(9) 2.703 ? . 7_645
H(15) C(10) 3.500 ? . 7_645
H(15) C(11) 3.416 ? . 7_645
H(15) H(5) 3.437 ? . 7_645
H(15) H(6) 2.943 ? . 7_645
H(15) H(9) 2.590 ? . 7_645
H(15) H(51) 3.347 ? . 7_645
H(16) H(9) 3.490 ? . 7_645
H(17) C(43) 2.903 ? . 7_645
H(17) C(62) 3.544 ? . 7_645
H(17) H(27) 3.431 ? . 7_645
H(17) H(28) 2.937 ? . 7_645
H(17) H(62) 2.628 ? . 7_645
H(17) H(63) 2.791 ? . 7_645
H(17) H(64) 2.794 ? . 7_645
H(18) C(10) 3.105 ? . 7_645
H(18) C(51) 3.547 ? . 7_645
H(18) H(2) 3.426 ? . 7_645
H(18) H(5) 2.662 ? . 7_645
H(18) H(6) 2.712 ? . 7_645
H(18) H(7) 3.563 ? . 7_645
H(18) H(28) 3.114 ? . 7_645
H(18) H(54) 3.359 ? . 7_645
H(18) H(55) 2.865 ? . 7_645
H(18) H(64) 3.504 ? . 7_645
H(19) C(51) 3.500 ? . 7_645
H(19) C(62) 3.519 ? . 7_645
H(19) H(27) 3.451 ? . 7_645
H(19) H(28) 2.741 ? . 7_645
H(19) H(55) 2.656 ? . 7_645
H(19) H(104) 3.251 ? . 7_645
H(20) H(12) 3.330 ? . 2_645
H(20) H(48) 3.102 ? . 2_645
H(20) H(104) 3.247 ? . 7_645
H(21) Si(3) 3.554 ? . 2_645
H(21) C(7) 3.537 ? . 2_645
H(21) C(8) 3.302 ? . 2_645
H(21) C(9) 3.173 ? . 2_645
H(21) H(11) 3.304 ? . 2_645
H(21) H(12) 2.509 ? . 2_645
H(21) H(27) 3.310 ? . 7_645
H(21) H(45) 2.566 ? . 2_645
H(21) H(48) 2.992 ? . 2_645
H(21) H(104) 3.246 ? . 7_645
H(22) C(61) 3.533 ? . 7_645
H(22) H(27) 3.265 ? . 7_645
H(22) H(28) 3.389 ? . 7_645
H(22) H(104) 2.597 ? . 7_645
H(23) H(51) 3.227 ? . 7_645
H(24) C(221) 3.375 ? . .
H(24) C(222) 3.270 ? . .
H(25) H(51) 2.897 ? . 7_645
H(27) C(8) 3.222 ? . 8_455
H(27) H(17) 3.431 ? . 7_655
H(27) H(19) 3.451 ? . 7_655
H(27) H(21) 3.310 ? . 7_655
H(27) H(22) 3.265 ? . 7_655
H(27) H(44) 3.084 ? . 8_455
H(27) H(45) 2.573 ? . 8_455
H(27) H(46) 3.591 ? . 8_455
H(28) C(22) 3.103 ? . 7_655
H(28) H(17) 2.937 ? . 7_655
H(28) H(18) 3.114 ? . 7_655
H(28) H(19) 2.741 ? . 7_655
H(28) H(22) 3.389 ? . 7_655
H(30) C(20) 3.218 ? . 8_455
H(30) H(8) 3.465 ? . 7_645
H(30) H(10) 3.386 ? . 7_645
H(30) H(12) 3.250 ? . 7_645
H(30) H(13) 3.185 ? . 7_645
H(30) H(35) 3.033 ? . 8_455
H(30) H(36) 2.583 ? . 8_455
H(31) C(11) 3.126 ? . 7_645
H(31) H(8) 3.030 ? . 7_645
H(31) H(9) 3.141 ? . 7_645
H(31) H(10) 2.695 ? . 7_645
H(31) H(13) 3.333 ? . 7_645
H(32) H(42) 3.344 ? . 7_655
H(32) H(231) 3.126 ? . 7_655
H(33) C(224) 3.056 ? . 7_655
H(33) H(231) 2.113 ? . 7_655
H(33) H(232) 3.142 ? . 7_655
H(34) C(224) 3.289 ? . 7_655
H(34) H(42) 3.149 ? . 7_655
H(35) H(30) 3.033 ? . 8_555
H(36) C(9) 3.525 ? . 2_645
H(36) C(42) 3.524 ? . 8_555
H(36) H(12) 2.603 ? . 2_645
H(36) H(30) 2.583 ? . 8_555
H(38) C(14) 3.501 ? . 2_645
H(38) C(43) 3.480 ? . 7_645
H(38) H(62) 2.931 ? . 7_645
H(38) H(63) 3.126 ? . 7_645
H(38) H(83) 3.365 ? . 2_645
H(38) H(84) 3.101 ? . 2_645
H(38) H(85) 3.468 ? . 2_645
H(39) C(9) 3.497 ? . 2_645
H(39) C(14) 3.248 ? . 2_645
H(39) H(11) 3.126 ? . 2_645
H(39) H(12) 2.999 ? . 2_645
H(39) H(83) 2.850 ? . 2_645
H(39) H(84) 3.307 ? . 2_645
H(39) H(85) 3.060 ? . 2_645
H(39) H(123) 3.338 ? . 8_555
H(40) H(83) 3.535 ? . 2_645
H(42) H(6) 3.247 ? . 7_645
H(42) H(32) 3.344 ? . 7_645
H(42) H(34) 3.149 ? . 7_645
H(42) H(62) 2.959 ? . 7_645
H(43) H(62) 3.474 ? . 7_645
H(44) H(27) 3.084 ? . 8_555
H(44) H(105) 3.583 ? . 8_555
H(45) C(21) 3.486 ? . 2_655
H(45) C(62) 3.526 ? . 8_555
H(45) H(21) 2.566 ? . 2_655
H(45) H(27) 2.573 ? . 8_555
H(46) H(27) 3.591 ? . 8_555
H(47) C(1) 3.522 ? . 2_655
H(47) C(63) 3.302 ? . 7_655
H(47) H(56) 2.800 ? . 7_655
H(47) H(57) 2.916 ? . 7_655
H(47) H(77) 3.440 ? . 2_655
H(47) H(78) 3.059 ? . 2_655
H(47) H(79) 3.507 ? . 2_655
H(48) C(1) 3.195 ? . 2_655
H(48) C(21) 3.486 ? . 2_655
H(48) H(20) 3.102 ? . 2_655
H(48) H(21) 2.992 ? . 2_655
H(48) H(77) 2.829 ? . 2_655
H(48) H(78) 3.186 ? . 2_655
H(48) H(79) 3.039 ? . 2_655
H(48) H(105) 3.246 ? . 8_555
H(49) H(56) 3.513 ? . 7_655
H(49) H(77) 3.519 ? . 2_655
H(51) C(54) 3.463 ? . 7_655
H(51) H(15) 3.347 ? . 7_655
H(51) H(23) 3.227 ? . 7_655
H(51) H(25) 2.897 ? . 7_655
H(51) H(56) 2.853 ? . 7_655
H(51) H(58) 3.544 ? . 7_655
H(51) H(279) 3.218 ? . 4_675
H(52) C(274) 3.569 ? . 4_675
H(52) H(56) 3.276 ? . 7_655
H(53) S(4) 3.232 ? . 7_655
H(53) H(65) 3.349 ? . 7_655
H(53) H(66) 3.080 ? . 7_655
H(53) H(70) 3.362 ? . 7_655
H(54) C(31) 3.414 ? . 7_655
H(54) H(18) 3.359 ? . 7_655
H(54) H(65) 3.048 ? . 7_655
H(54) H(66) 2.915 ? . 7_655
H(55) C(22) 3.186 ? . 7_655
H(55) H(18) 2.865 ? . 7_655
H(55) H(19) 2.656 ? . 7_655
H(56) C(7) 3.582 ? . 7_645
H(56) C(11) 3.490 ? . 7_645
H(56) C(12) 3.449 ? . 7_645
H(56) H(8) 2.597 ? . 7_645
H(56) H(47) 2.800 ? . 7_645
H(56) H(49) 3.513 ? . 7_645
H(56) H(51) 2.853 ? . 7_645
H(56) H(52) 3.276 ? . 7_645
H(56) H(78) 3.329 ? . 8_455
H(57) C(11) 3.599 ? . 7_645
H(57) H(8) 2.649 ? . 7_645
H(57) H(47) 2.916 ? . 7_645
H(57) H(78) 3.318 ? . 8_455
H(58) C(11) 3.345 ? . 7_645
H(58) H(8) 2.556 ? . 7_645
H(58) H(9) 3.300 ? . 7_645
H(58) H(51) 3.544 ? . 7_645
H(59) H(110) 3.212 ? . 7_645
H(60) C(18) 3.576 ? . 7_645
H(60) H(72) 3.038 ? . 7_645
H(60) H(73) 3.229 ? . 7_645
H(60) H(108) 2.954 ? . 7_645
H(60) H(110) 3.321 ? . 7_645
H(61) C(17) 3.538 ? . 7_645
H(61) H(72) 3.516 ? . 7_645
H(61) H(73) 3.428 ? . 7_645
H(61) H(110) 2.593 ? . 7_645
H(62) C(22) 3.522 ? . 7_655
H(62) C(23) 3.591 ? . 7_655
H(62) H(17) 2.628 ? . 7_655
H(62) H(38) 2.931 ? . 7_655
H(62) H(42) 2.959 ? . 7_655
H(62) H(43) 3.474 ? . 7_655
H(62) H(84) 3.375 ? . 8_455
H(63) H(17) 2.791 ? . 7_655
H(63) H(38) 3.126 ? . 7_655
H(63) H(84) 3.304 ? . 8_455
H(64) C(22) 3.575 ? . 7_655
H(64) H(17) 2.794 ? . 7_655
H(64) H(18) 3.504 ? . 7_655
H(65) S(7) 3.154 ? . 7_645
H(65) H(53) 3.349 ? . 7_645
H(65) H(54) 3.048 ? . 7_645
H(65) H(73) 3.194 ? . 7_645
H(66) C(51) 3.422 ? . 7_645
H(66) H(9) 3.438 ? . 7_645
H(66) H(53) 3.080 ? . 7_645
H(66) H(54) 2.915 ? . 7_645
H(67) C(11) 3.223 ? . 7_645
H(67) H(9) 2.898 ? . 7_645
H(67) H(10) 2.692 ? . 7_645
H(69) H(108) 3.127 ? . 7_645
H(69) H(109) 3.471 ? . 7_645
H(70) H(53) 3.362 ? . 7_645
H(72) H(60) 3.038 ? . 7_655
H(72) H(61) 3.516 ? . 7_655
H(73) H(60) 3.229 ? . 7_655
H(73) H(61) 3.428 ? . 7_655
H(73) H(65) 3.194 ? . 7_655
H(75) C(55) 2.962 ? . 8_555
H(75) C(56) 3.559 ? . 8_555
H(75) C(59) 3.246 ? . 8_555
H(75) C(60) 3.004 ? . 8_555
H(75) H(99) 3.518 ? . 8_555
H(75) H(101) 2.360 ? . 8_555
H(75) H(103) 3.369 ? . 8_555
H(77) C(7) 3.434 ? . 2_645
H(77) H(47) 3.440 ? . 2_645
H(77) H(48) 2.829 ? . 2_645
H(77) H(49) 3.519 ? . 2_645
H(77) H(99) 3.205 ? . 8_555
H(77) H(105) 3.121 ? . 7_645
H(78) C(7) 3.497 ? . 2_645
H(78) C(59) 3.539 ? . 8_555
H(78) C(63) 3.591 ? . 8_555
H(78) C(64) 3.401 ? . 8_555
H(78) H(47) 3.059 ? . 2_645
H(78) H(48) 3.186 ? . 2_645
H(78) H(56) 3.329 ? . 8_555
H(78) H(57) 3.318 ? . 8_555
H(78) H(99) 2.576 ? . 8_555
H(79) H(47) 3.507 ? . 2_645
H(79) H(48) 3.039 ? . 2_645
H(79) H(105) 3.516 ? . 7_645
H(80) C(13) 3.166 ? . 4_675
H(80) H(89) 2.852 ? . 4_675
H(80) H(90) 3.038 ? . 4_675
H(80) H(91) 3.075 ? . 4_675
H(80) H(101) 3.256 ? . 8_555
H(81) C(64) 3.283 ? . 8_555
H(81) H(91) 3.181 ? . 4_675
H(81) H(98) 2.962 ? . 8_555
H(81) H(99) 2.746 ? . 8_555
H(82) H(90) 3.336 ? . 4_675
H(82) H(91) 3.470 ? . 4_675
H(83) C(19) 3.423 ? . 2_655
H(83) H(38) 3.365 ? . 2_655
H(83) H(39) 2.850 ? . 2_655
H(83) H(40) 3.535 ? . 2_655
H(83) H(96) 3.090 ? . 8_555
H(83) H(123) 3.237 ? . 7_655
H(84) C(19) 3.595 ? . 2_655
H(84) C(38) 3.545 ? . 8_555
H(84) C(39) 3.445 ? . 8_555
H(84) C(43) 3.585 ? . 8_555
H(84) C(44) 3.383 ? . 8_555
H(84) H(38) 3.101 ? . 2_655
H(84) H(39) 3.307 ? . 2_655
H(84) H(62) 3.375 ? . 8_555
H(84) H(63) 3.304 ? . 8_555
H(84) H(96) 2.598 ? . 8_555
H(85) H(38) 3.468 ? . 2_655
H(85) H(39) 3.060 ? . 2_655
H(87) C(35) 2.921 ? . 8_555
H(87) C(36) 3.350 ? . 8_555
H(87) C(39) 3.356 ? . 8_555
H(87) C(40) 3.005 ? . 8_555
H(87) H(92) 3.286 ? . 8_555
H(87) H(93) 2.429 ? . 8_555
H(87) H(123) 3.469 ? . 8_555
H(89) C(3) 3.592 ? . 4_674
H(89) H(80) 2.852 ? . 4_674
H(89) H(93) 2.979 ? . 8_555
H(89) H(212) 3.385 ? . 2_655
H(89) H(218) 2.543 ? . .
H(90) C(3) 3.542 ? . 4_674
H(90) C(44) 3.252 ? . 8_555
H(90) H(80) 3.038 ? . 4_674
H(90) H(82) 3.336 ? . 4_674
H(90) H(93) 3.236 ? . 8_555
H(90) H(95) 2.876 ? . 8_555
H(90) H(96) 2.806 ? . 8_555
H(91) C(3) 3.427 ? . 4_674
H(91) H(80) 3.075 ? . 4_674
H(91) H(81) 3.181 ? . 4_674
H(91) H(82) 3.470 ? . 4_674
H(92) H(87) 3.286 ? . 8_455
H(93) C(13) 3.486 ? . 8_455
H(93) C(15) 3.377 ? . 8_455
H(93) H(87) 2.429 ? . 8_455
H(93) H(89) 2.979 ? . 8_455
H(93) H(90) 3.236 ? . 8_455
H(94) H(125) 3.255 ? . 5_676
H(94) H(126) 3.558 ? . 5_676
H(94) H(131) 3.541 ? . 5_676
H(95) C(6) 3.216 ? . 5_676
H(95) H(90) 2.876 ? . 8_455
H(95) H(125) 3.153 ? . 5_676
H(95) H(131) 2.494 ? . 5_676
H(96) C(14) 3.209 ? . 8_455
H(96) H(83) 3.090 ? . 8_455
H(96) H(84) 2.598 ? . 8_455
H(96) H(90) 2.806 ? . 8_455
H(97) H(131) 3.260 ? . 5_676
H(98) C(17) 3.560 ? . 5_675
H(98) H(81) 2.962 ? . 8_455
H(98) H(111) 2.694 ? . 5_675
H(98) H(113) 3.275 ? . 5_675
H(99) C(1) 3.223 ? . 8_455
H(99) C(3) 3.550 ? . 8_455
H(99) H(75) 3.518 ? . 8_455
H(99) H(77) 3.205 ? . 8_455
H(99) H(78) 2.576 ? . 8_455
H(99) H(81) 2.746 ? . 8_455
H(100) H(111) 3.429 ? . 5_675
H(101) C(2) 3.323 ? . 8_455
H(101) H(75) 2.360 ? . 8_455
H(101) H(80) 3.256 ? . 8_455
H(101) H(113) 3.015 ? . 5_675
H(102) C(16) 3.127 ? . 5_675
H(102) C(211) 3.359 ? . 5_675
H(102) H(113) 2.402 ? . 5_675
H(102) H(114) 3.054 ? . 5_675
H(102) H(115) 3.573 ? . 5_675
H(103) H(75) 3.369 ? . 8_455
H(103) H(128) 3.233 ? . 7_655
H(103) H(130) 3.418 ? . 7_655
H(104) C(21) 3.193 ? . 7_655
H(104) H(19) 3.251 ? . 7_655
H(104) H(20) 3.247 ? . 7_655
H(104) H(21) 3.246 ? . 7_655
H(104) H(22) 2.597 ? . 7_655
H(105) H(44) 3.583 ? . 8_455
H(105) H(48) 3.246 ? . 8_455
H(105) H(77) 3.121 ? . 7_655
H(105) H(79) 3.516 ? . 7_655
H(106) C(5) 3.574 ? . 7_655
H(106) H(128) 2.878 ? . 7_655
H(106) H(130) 3.482 ? . 7_655
H(107) H(114) 3.544 ? . 5_675
H(107) H(128) 3.049 ? . 7_655
H(108) H(60) 2.954 ? . 7_655
H(108) H(69) 3.127 ? . 7_655
H(108) H(128) 3.119 ? . 7_655
H(109) C(5) 3.174 ? . 7_655
H(109) H(69) 3.471 ? . 7_655
H(109) H(128) 2.206 ? . 7_655
H(109) H(129) 3.597 ? . 7_655
H(109) H(130) 3.599 ? . 7_655
H(110) C(32) 3.203 ? . 7_655
H(110) H(59) 3.212 ? . 7_655
H(110) H(60) 3.321 ? . 7_655
H(110) H(61) 2.593 ? . 7_655
H(110) H(124) 3.249 ? . 7_655
H(111) C(64) 3.436 ? . 5_675
H(111) H(98) 2.694 ? . 5_675
H(111) H(100) 3.429 ? . 5_675
H(111) H(116) 3.244 ? . 5_675
H(113) C(60) 3.118 ? . 5_675
H(113) H(98) 3.275 ? . 5_675
H(113) H(101) 3.015 ? . 5_675
H(113) H(102) 2.402 ? . 5_675
H(113) H(116) 3.364 ? . 5_675
H(113) H(117) 3.392 ? . 5_675
H(114) C(53) 3.084 ? . 5_675
H(114) H(102) 3.054 ? . 5_675
H(114) H(107) 3.544 ? . 5_675
H(114) H(116) 2.912 ? . 5_675
H(114) H(117) 2.459 ? . 5_675
H(114) H(118) 3.494 ? . 5_675
H(115) H(102) 3.573 ? . 5_675
H(115) H(227) 3.307 ? . .
H(116) C(16) 3.538 ? . 5_675
H(116) H(111) 3.244 ? . 5_675
H(116) H(113) 3.364 ? . 5_675
H(116) H(114) 2.912 ? . 5_675
H(117) C(16) 3.318 ? . 5_675
H(117) H(113) 3.392 ? . 5_675
H(117) H(114) 2.459 ? . 5_675
H(117) H(118) 3.485 ? . 5_675
H(118) H(114) 3.494 ? . 5_675
H(118) H(117) 3.485 ? . 5_675
H(119) C(6) 3.568 ? . 5_676
H(119) H(120) 3.467 ? . 5_676
H(119) H(126) 3.095 ? . 5_676
H(119) H(131) 3.139 ? . 5_676
H(120) H(119) 3.467 ? . 5_676
H(120) H(120) 3.369 ? . 5_676
H(120) H(126) 3.493 ? . 5_676
H(121) C(6) 3.272 ? . 5_676
H(121) H(125) 3.456 ? . 5_676
H(121) H(126) 2.758 ? . 5_676
H(121) H(131) 3.103 ? . 5_676
H(122) C(9) 3.401 ? . 7_645
H(122) H(10) 3.584 ? . 7_645
H(122) H(11) 3.403 ? . 7_645
H(122) H(12) 3.435 ? . 7_645
H(122) H(13) 2.840 ? . 7_645
H(123) H(39) 3.338 ? . 8_455
H(123) H(83) 3.237 ? . 7_645
H(123) H(87) 3.469 ? . 8_455
H(124) H(110) 3.249 ? . 7_645
H(125) H(94) 3.255 ? . 5_676
H(125) H(95) 3.153 ? . 5_676
H(125) H(121) 3.456 ? . 5_676
H(126) C(33) 3.279 ? . 5_676
H(126) H(94) 3.558 ? . 5_676
H(126) H(119) 3.095 ? . 5_676
H(126) H(120) 3.493 ? . 5_676
H(126) H(121) 2.758 ? . 5_676
H(128) C(52) 2.926 ? . 7_645
H(128) H(103) 3.233 ? . 7_645
H(128) H(106) 2.878 ? . 7_645
H(128) H(107) 3.049 ? . 7_645
H(128) H(108) 3.119 ? . 7_645
H(128) H(109) 2.206 ? . 7_645
H(129) H(109) 3.597 ? . 7_645
H(130) H(103) 3.418 ? . 7_645
H(130) H(106) 3.482 ? . 7_645
H(130) H(109) 3.599 ? . 7_645
H(131) C(33) 3.575 ? . 5_676
H(131) C(44) 3.280 ? . 5_676
H(131) H(94) 3.541 ? . 5_676
H(131) H(95) 2.494 ? . 5_676
H(131) H(97) 3.260 ? . 5_676
H(131) H(119) 3.139 ? . 5_676
H(131) H(121) 3.103 ? . 5_676

loop_
_geom_torsion_atom_site_label_1
_geom_torsion_atom_site_label_2
_geom_torsion_atom_site_label_3
_geom_torsion_atom_site_label_4
_geom_torsion
_geom_torsion_publ_flag
_geom_torsion_site_symmetry_1
_geom_torsion_site_symmetry_2
_geom_torsion_site_symmetry_3
_geom_torsion_site_symmetry_4
C(26) Co(1) C(27) C(28) 118.3(8) ? . . . .
C(26) Co(1) C(27) C(31) -119.5(11) ? . . . .
C(27) Co(1) C(26) C(25) 120.9(11) ? . . . .
C(27) Co(1) C(26) C(30) -121.9(7) ? . . . .
C(26) Co(1) C(28) C(27) -38.1(5) ? . . . .
C(26) Co(1) C(28) C(29) 82.1(5) ? . . . .
C(26) Co(1) C(28) C(32) -157.8(10) ? . . . .
C(28) Co(1) C(26) C(25) 158.9(10) ? . . . .
C(28) Co(1) C(26) C(27) 37.9(5) ? . . . .
C(28) Co(1) C(26) C(30) -84.0(6) ? . . . .
C(26) Co(1) C(29) C(28) -79.7(5) ? . . . .
C(26) Co(1) C(29) C(30) 38.6(5) ? . . . .
C(26) Co(1) C(29) C(33) 161.3(13) ? . . . .
C(29) Co(1) C(26) C(25) -155.5(10) ? . . . .
C(29) Co(1) C(26) C(27) 83.6(6) ? . . . .
C(29) Co(1) C(26) C(30) -38.4(6) ? . . . .
C(26) Co(1) C(30) C(29) -117.9(8) ? . . . .
C(26) Co(1) C(30) C(34) 120.7(11) ? . . . .
C(30) Co(1) C(26) C(25) -117.1(11) ? . . . .
C(30) Co(1) C(26) C(27) 121.9(7) ? . . . .
C(26) Co(1) C(36) C(35) -179.7(6) ? . . . .
C(26) Co(1) C(36) C(37) -58.4(9) ? . . . .
C(26) Co(1) C(36) C(41) 58.2(13) ? . . . .
C(36) Co(1) C(26) C(25) 59.8(12) ? . . . .
C(36) Co(1) C(26) C(27) -61.1(8) ? . . . .
C(36) Co(1) C(26) C(30) 177.0(7) ? . . . .
C(26) Co(1) C(37) C(36) 143.8(6) ? . . . .
C(26) Co(1) C(37) C(38) -98.8(6) ? . . . .
C(26) Co(1) C(37) C(42) 18.8(11) ? . . . .
C(37) Co(1) C(26) C(25) 23.4(10) ? . . . .
C(37) Co(1) C(26) C(27) -97.6(5) ? . . . .
C(37) Co(1) C(26) C(30) 140.5(6) ? . . . .
C(26) Co(1) C(38) C(37) 97.2(6) ? . . . .
C(26) Co(1) C(38) C(39) -141.5(6) ? . . . .
C(26) Co(1) C(38) C(43) -21.2(11) ? . . . .
C(38) Co(1) C(26) C(25) -19.6(10) ? . . . .
C(38) Co(1) C(26) C(27) -140.5(5) ? . . . .
C(38) Co(1) C(26) C(30) 97.6(6) ? . . . .
C(26) Co(1) C(39) C(35) 178.8(5) ? . . . .
C(26) Co(1) C(39) C(38) 61.6(8) ? . . . .
C(26) Co(1) C(39) C(44) -59.3(12) ? . . . .
C(39) Co(1) C(26) C(25) -57.7(11) ? . . . .
C(39) Co(1) C(26) C(27) -178.6(6) ? . . . .
C(39) Co(1) C(26) C(30) 59.4(7) ? . . . .
C(27) Co(1) C(28) C(29) 120.3(8) ? . . . .
C(27) Co(1) C(28) C(32) -119.7(12) ? . . . .
C(28) Co(1) C(27) C(26) -118.3(8) ? . . . .
C(28) Co(1) C(27) C(31) 122.2(11) ? . . . .
C(27) Co(1) C(29) C(28) -36.4(5) ? . . . .
C(27) Co(1) C(29) C(30) 81.9(6) ? . . . .
C(27) Co(1) C(29) C(33) -155.4(13) ? . . . .
C(29) Co(1) C(27) C(26) -80.1(5) ? . . . .
C(29) Co(1) C(27) C(28) 38.2(6) ? . . . .
C(29) Co(1) C(27) C(31) 160.4(10) ? . . . .
C(27) Co(1) C(30) C(26) 35.9(5) ? . . . .
C(27) Co(1) C(30) C(29) -82.1(6) ? . . . .
C(27) Co(1) C(30) C(34) 156.6(10) ? . . . .
C(30) Co(1) C(27) C(26) -36.5(5) ? . . . .
C(30) Co(1) C(27) C(28) 81.8(6) ? . . . .
C(30) Co(1) C(27) C(31) -156.0(10) ? . . . .
C(27) Co(1) C(35) C(36) -59.9(9) ? . . . .
C(27) Co(1) C(35) C(39) -178.6(6) ? . . . .
C(27) Co(1) C(35) C(40) 63.1(14) ? . . . .
C(35) Co(1) C(27) C(26) 178.8(5) ? . . . .
C(35) Co(1) C(27) C(28) -63.0(8) ? . . . .
C(35) Co(1) C(27) C(31) 59.3(11) ? . . . .
C(27) Co(1) C(36) C(35) 142.6(7) ? . . . .
C(27) Co(1) C(36) C(37) -96.1(6) ? . . . .
C(27) Co(1) C(36) C(41) 20.5(12) ? . . . .
C(36) Co(1) C(27) C(26) 142.1(5) ? . . . .
C(36) Co(1) C(27) C(28) -99.6(6) ? . . . .
C(36) Co(1) C(27) C(31) 22.7(10) ? . . . .
C(27) Co(1) C(37) C(36) 100.6(6) ? . . . .
C(27) Co(1) C(37) C(38) -142.0(5) ? . . . .
C(27) Co(1) C(37) C(42) -24.4(11) ? . . . .
C(37) Co(1) C(27) C(26) 98.3(5) ? . . . .
C(37) Co(1) C(27) C(28) -143.4(6) ? . . . .
C(37) Co(1) C(27) C(31) -21.2(10) ? . . . .
C(27) Co(1) C(38) C(37) 59.4(8) ? . . . .
C(27) Co(1) C(38) C(39) -179.3(6) ? . . . .
C(27) Co(1) C(38) C(43) -59.0(12) ? . . . .
C(38) Co(1) C(27) C(26) 62.1(7) ? . . . .
C(38) Co(1) C(27) C(28) -179.6(6) ? . . . .
C(38) Co(1) C(27) C(31) -57.4(11) ? . . . .
C(28) Co(1) C(29) C(30) 118.3(8) ? . . . .
C(28) Co(1) C(29) C(33) -119.1(13) ? . . . .
C(29) Co(1) C(28) C(27) -120.3(8) ? . . . .
C(29) Co(1) C(28) C(32) 120.0(11) ? . . . .
C(28) Co(1) C(30) C(26) 78.8(5) ? . . . .
C(28) Co(1) C(30) C(29) -39.2(6) ? . . . .
C(28) Co(1) C(30) C(34) -160.5(10) ? . . . .
C(30) Co(1) C(28) C(27) -82.4(6) ? . . . .
C(30) Co(1) C(28) C(29) 37.9(5) ? . . . .
C(30) Co(1) C(28) C(32) 157.9(10) ? . . . .
C(28) Co(1) C(35) C(36) -98.5(7) ? . . . .
C(28) Co(1) C(35) C(39) 142.9(6) ? . . . .
C(28) Co(1) C(35) C(40) 24.6(14) ? . . . .
C(35) Co(1) C(28) C(27) 141.0(6) ? . . . .
C(35) Co(1) C(28) C(29) -98.7(6) ? . . . .
C(35) Co(1) C(28) C(32) 21.3(11) ? . . . .
C(28) Co(1) C(36) C(35) 99.2(7) ? . . . .
C(28) Co(1) C(36) C(37) -139.5(6) ? . . . .
C(28) Co(1) C(36) C(41) -23.0(12) ? . . . .
C(36) Co(1) C(28) C(27) 97.8(6) ? . . . .
C(36) Co(1) C(28) C(29) -141.9(6) ? . . . .
C(36) Co(1) C(28) C(32) -21.9(10) ? . . . .
C(28) Co(1) C(37) C(36) 65.1(8) ? . . . .
C(28) Co(1) C(37) C(38) -177.5(6) ? . . . .
C(28) Co(1) C(37) C(42) -59.9(12) ? . . . .
C(37) Co(1) C(28) C(27) 57.8(8) ? . . . .
C(37) Co(1) C(28) C(29) 178.1(5) ? . . . .
C(37) Co(1) C(28) C(32) -61.9(11) ? . . . .
C(28) Co(1) C(39) C(35) -62.5(9) ? . . . .
C(28) Co(1) C(39) C(38) -179.6(5) ? . . . .
C(28) Co(1) C(39) C(44) 59.4(13) ? . . . .
C(39) Co(1) C(28) C(27) -179.3(6) ? . . . .
C(39) Co(1) C(28) C(29) -59.0(9) ? . . . .
C(39) Co(1) C(28) C(32) 61.0(13) ? . . . .
C(29) Co(1) C(30) C(26) 117.9(8) ? . . . .
C(29) Co(1) C(30) C(34) -121.3(12) ? . . . .
C(30) Co(1) C(29) C(28) -118.3(8) ? . . . .
C(30) Co(1) C(29) C(33) 122.6(15) ? . . . .
C(29) Co(1) C(35) C(36) -144.3(7) ? . . . .
C(29) Co(1) C(35) C(39) 97.0(7) ? . . . .
C(29) Co(1) C(35) C(40) -21.3(14) ? . . . .
C(35) Co(1) C(29) C(28) 100.0(6) ? . . . .
C(35) Co(1) C(29) C(30) -141.7(6) ? . . . .
C(35) Co(1) C(29) C(33) -19.1(13) ? . . . .
C(29) Co(1) C(36) C(35) 58.3(10) ? . . . .
C(29) Co(1) C(36) C(37) 179.7(7) ? . . . .
C(29) Co(1) C(36) C(41) -63.8(13) ? . . . .
C(36) Co(1) C(29) C(28) 64.0(9) ? . . . .
C(36) Co(1) C(29) C(30) -177.7(7) ? . . . .
C(36) Co(1) C(29) C(33) -55.1(15) ? . . . .
C(29) Co(1) C(38) C(37) 178.1(6) ? . . . .
C(29) Co(1) C(38) C(39) -60.6(8) ? . . . .
C(29) Co(1) C(38) C(43) 59.7(12) ? . . . .
C(38) Co(1) C(29) C(28) -177.5(6) ? . . . .
C(38) Co(1) C(29) C(30) -59.2(8) ? . . . .
C(38) Co(1) C(29) C(33) 63.4(13) ? . . . .
C(29) Co(1) C(39) C(35) -100.5(6) ? . . . .
C(29) Co(1) C(39) C(38) 142.3(6) ? . . . .
C(29) Co(1) C(39) C(44) 21.4(11) ? . . . .
C(39) Co(1) C(29) C(28) 144.8(5) ? . . . .
C(39) Co(1) C(29) C(30) -96.9(6) ? . . . .
C(39) Co(1) C(29) C(33) 25.8(13) ? . . . .
C(30) Co(1) C(35) C(36) 176.9(7) ? . . . .
C(30) Co(1) C(35) C(39) 58.2(9) ? . . . .
C(30) Co(1) C(35) C(40) -60.0(15) ? . . . .
C(35) Co(1) C(30) C(26) -179.6(6) ? . . . .
C(35) Co(1) C(30) C(29) 62.4(9) ? . . . .
C(35) Co(1) C(30) C(34) -58.9(12) ? . . . .
C(30) Co(1) C(37) C(36) -177.8(6) ? . . . .
C(30) Co(1) C(37) C(38) -60.5(8) ? . . . .
C(30) Co(1) C(37) C(42) 57.2(12) ? . . . .
C(37) Co(1) C(30) C(26) -62.3(8) ? . . . .
C(37) Co(1) C(30) C(29) 179.7(6) ? . . . .
C(37) Co(1) C(30) C(34) 58.4(11) ? . . . .
C(30) Co(1) C(38) C(37) 141.3(5) ? . . . .
C(30) Co(1) C(38) C(39) -97.4(6) ? . . . .
C(30) Co(1) C(38) C(43) 22.9(11) ? . . . .
C(38) Co(1) C(30) C(26) -99.0(5) ? . . . .
C(38) Co(1) C(30) C(29) 143.1(6) ? . . . .
C(38) Co(1) C(30) C(34) 21.7(10) ? . . . .
C(30) Co(1) C(39) C(35) -144.2(6) ? . . . .
C(30) Co(1) C(39) C(38) 98.6(6) ? . . . .
C(30) Co(1) C(39) C(44) -22.3(11) ? . . . .
C(39) Co(1) C(30) C(26) -142.7(5) ? . . . .
C(39) Co(1) C(30) C(29) 99.3(7) ? . . . .
C(39) Co(1) C(30) C(34) -22.0(10) ? . . . .
C(35) Co(1) C(36) C(37) 121.3(10) ? . . . .
C(35) Co(1) C(36) C(41) -122.1(14) ? . . . .
C(36) Co(1) C(35) C(39) -118.7(9) ? . . . .
C(36) Co(1) C(35) C(40) 123.0(16) ? . . . .
C(35) Co(1) C(37) C(36) -35.9(7) ? . . . .
C(35) Co(1) C(37) C(38) 81.5(6) ? . . . .
C(35) Co(1) C(37) C(42) -160.9(11) ? . . . .
C(37) Co(1) C(35) C(36) 36.8(7) ? . . . .
C(37) Co(1) C(35) C(39) -81.9(6) ? . . . .
C(37) Co(1) C(35) C(40) 159.9(14) ? . . . .
C(35) Co(1) C(38) C(37) -81.9(6) ? . . . .
C(35) Co(1) C(38) C(39) 39.3(6) ? . . . .
C(35) Co(1) C(38) C(43) 159.6(11) ? . . . .
C(38) Co(1) C(35) C(36) 79.9(7) ? . . . .
C(38) Co(1) C(35) C(39) -38.7(6) ? . . . .
C(38) Co(1) C(35) C(40) -157.0(14) ? . . . .
C(35) Co(1) C(39) C(38) -117.2(9) ? . . . .
C(35) Co(1) C(39) C(44) 121.9(12) ? . . . .
C(39) Co(1) C(35) C(36) 118.7(9) ? . . . .
C(39) Co(1) C(35) C(40) -118.3(15) ? . . . .
C(36) Co(1) C(37) C(38) 117.4(8) ? . . . .
C(36) Co(1) C(37) C(42) -125.0(13) ? . . . .
C(37) Co(1) C(36) C(35) -121.3(10) ? . . . .
C(37) Co(1) C(36) C(41) 116.6(13) ? . . . .
C(36) Co(1) C(38) C(37) -39.0(6) ? . . . .
C(36) Co(1) C(38) C(39) 82.3(7) ? . . . .
C(36) Co(1) C(38) C(43) -157.4(11) ? . . . .
C(38) Co(1) C(36) C(35) -83.1(7) ? . . . .
C(38) Co(1) C(36) C(37) 38.2(6) ? . . . .
C(38) Co(1) C(36) C(41) 154.8(12) ? . . . .
C(36) Co(1) C(39) C(35) 37.1(6) ? . . . .
C(36) Co(1) C(39) C(38) -80.0(7) ? . . . .
C(36) Co(1) C(39) C(44) 159.0(11) ? . . . .
C(39) Co(1) C(36) C(35) -38.8(7) ? . . . .
C(39) Co(1) C(36) C(37) 82.5(7) ? . . . .
C(39) Co(1) C(36) C(41) -160.9(12) ? . . . .
C(37) Co(1) C(38) C(39) 121.3(8) ? . . . .
C(37) Co(1) C(38) C(43) -118.5(12) ? . . . .
C(38) Co(1) C(37) C(36) -117.4(8) ? . . . .
C(38) Co(1) C(37) C(42) 117.6(12) ? . . . .
C(37) Co(1) C(39) C(35) 81.1(6) ? . . . .
C(37) Co(1) C(39) C(38) -36.1(6) ? . . . .
C(37) Co(1) C(39) C(44) -157.0(11) ? . . . .
C(39) Co(1) C(37) C(36) -80.6(7) ? . . . .
C(39) Co(1) C(37) C(38) 36.8(6) ? . . . .
C(39) Co(1) C(37) C(42) 154.4(11) ? . . . .
C(38) Co(1) C(39) C(35) 117.2(9) ? . . . .
C(38) Co(1) C(39) C(44) -120.9(13) ? . . . .
C(39) Co(1) C(38) C(37) -121.3(8) ? . . . .
C(39) Co(1) C(38) C(43) 120.3(13) ? . . . .
C(46) Co(2) C(47) C(48) 117.7(8) ? . . . .
C(46) Co(2) C(47) C(51) -120.7(12) ? . . . .
C(47) Co(2) C(46) C(45) 119.6(11) ? . . . .
C(47) Co(2) C(46) C(50) -121.0(8) ? . . . .
C(46) Co(2) C(48) C(47) -38.2(5) ? . . . .
C(46) Co(2) C(48) C(49) 81.1(6) ? . . . .
C(46) Co(2) C(48) C(52) -154.3(12) ? . . . .
C(48) Co(2) C(46) C(45) 158.4(10) ? . . . .
C(48) Co(2) C(46) C(47) 38.9(6) ? . . . .
C(48) Co(2) C(46) C(50) -82.1(6) ? . . . .
C(46) Co(2) C(49) C(48) -81.6(6) ? . . . .
C(46) Co(2) C(49) C(50) 38.6(6) ? . . . .
C(46) Co(2) C(49) C(53) 159.6(14) ? . . . .
C(49) Co(2) C(46) C(45) -157.8(10) ? . . . .
C(49) Co(2) C(46) C(47) 82.6(7) ? . . . .
C(49) Co(2) C(46) C(50) -38.4(6) ? . . . .
C(46) Co(2) C(50) C(49) -117.7(9) ? . . . .
C(46) Co(2) C(50) C(54) 120.3(11) ? . . . .
C(50) Co(2) C(46) C(45) -119.4(11) ? . . . .
C(50) Co(2) C(46) C(47) 121.0(8) ? . . . .
C(46) Co(2) C(56) C(55) 178.6(7) ? . . . .
C(46) Co(2) C(56) C(57) -60.2(8) ? . . . .
C(46) Co(2) C(56) C(61) 58.9(12) ? . . . .
C(56) Co(2) C(46) C(45) 53.2(11) ? . . . .
C(56) Co(2) C(46) C(47) -66.4(7) ? . . . .
C(56) Co(2) C(46) C(50) 172.7(6) ? . . . .
C(46) Co(2) C(57) C(56) 140.5(6) ? . . . .
C(46) Co(2) C(57) C(58) -100.4(6) ? . . . .
C(46) Co(2) C(57) C(62) 18.1(11) ? . . . .
C(57) Co(2) C(46) C(45) 17.3(10) ? . . . .
C(57) Co(2) C(46) C(47) -102.3(6) ? . . . .
C(57) Co(2) C(46) C(50) 136.8(6) ? . . . .
C(46) Co(2) C(58) C(57) 95.8(6) ? . . . .
C(46) Co(2) C(58) C(59) -145.9(6) ? . . . .
C(46) Co(2) C(58) C(63) -24.8(11) ? . . . .
C(58) Co(2) C(46) C(45) -26.1(10) ? . . . .
C(58) Co(2) C(46) C(47) -145.7(6) ? . . . .
C(58) Co(2) C(46) C(50) 93.3(6) ? . . . .
C(46) Co(2) C(59) C(55) 176.0(6) ? . . . .
C(46) Co(2) C(59) C(58) 57.7(9) ? . . . .
C(46) Co(2) C(59) C(64) -60.8(13) ? . . . .
C(59) Co(2) C(46) C(45) -63.3(11) ? . . . .
C(59) Co(2) C(46) C(47) 177.1(7) ? . . . .
C(59) Co(2) C(46) C(50) 56.1(8) ? . . . .
C(47) Co(2) C(48) C(49) 119.3(9) ? . . . .
C(47) Co(2) C(48) C(52) -116.1(13) ? . . . .
C(48) Co(2) C(47) C(46) -117.7(8) ? . . . .
C(48) Co(2) C(47) C(51) 121.6(12) ? . . . .
C(47) Co(2) C(49) C(48) -38.0(6) ? . . . .
C(47) Co(2) C(49) C(50) 82.2(7) ? . . . .
C(47) Co(2) C(49) C(53) -156.8(14) ? . . . .
C(49) Co(2) C(47) C(46) -80.4(6) ? . . . .
C(49) Co(2) C(47) C(48) 37.3(7) ? . . . .
C(49) Co(2) C(47) C(51) 159.0(11) ? . . . .
C(47) Co(2) C(50) C(46) 36.5(5) ? . . . .
C(47) Co(2) C(50) C(49) -81.2(7) ? . . . .
C(47) Co(2) C(50) C(54) 156.8(10) ? . . . .
C(50) Co(2) C(47) C(46) -36.8(5) ? . . . .
C(50) Co(2) C(47) C(48) 80.9(7) ? . . . .
C(50) Co(2) C(47) C(51) -157.5(11) ? . . . .
C(47) Co(2) C(55) C(56) -64.4(9) ? . . . .
C(47) Co(2) C(55) C(59) 177.0(6) ? . . . .
C(47) Co(2) C(55) C(60) 56.9(15) ? . . . .
C(55) Co(2) C(47) C(46) 176.1(6) ? . . . .
C(55) Co(2) C(47) C(48) -66.2(9) ? . . . .
C(55) Co(2) C(47) C(51) 55.4(12) ? . . . .
C(47) Co(2) C(56) C(55) 138.9(7) ? . . . .
C(47) Co(2) C(56) C(57) -99.9(6) ? . . . .
C(47) Co(2) C(56) C(61) 19.2(11) ? . . . .
C(56) Co(2) C(47) C(46) 137.2(5) ? . . . .
C(56) Co(2) C(47) C(48) -105.1(7) ? . . . .
C(56) Co(2) C(47) C(51) 16.5(11) ? . . . .
C(47) Co(2) C(57) C(56) 97.2(6) ? . . . .
C(47) Co(2) C(57) C(58) -143.7(6) ? . . . .
C(47) Co(2) C(57) C(62) -25.3(11) ? . . . .
C(57) Co(2) C(47) C(46) 94.3(6) ? . . . .
C(57) Co(2) C(47) C(48) -147.9(6) ? . . . .
C(57) Co(2) C(47) C(51) -26.3(11) ? . . . .
C(47) Co(2) C(58) C(57) 60.3(8) ? . . . .
C(47) Co(2) C(58) C(59) 178.5(7) ? . . . .
C(47) Co(2) C(58) C(63) -60.3(12) ? . . . .
C(58) Co(2) C(47) C(46) 56.6(8) ? . . . .
C(58) Co(2) C(47) C(48) 174.3(7) ? . . . .
C(58) Co(2) C(47) C(51) -64.1(12) ? . . . .
C(48) Co(2) C(49) C(50) 120.2(9) ? . . . .
C(48) Co(2) C(49) C(53) -118.8(15) ? . . . .
C(49) Co(2) C(48) C(47) -119.3(9) ? . . . .
C(49) Co(2) C(48) C(52) 124.6(13) ? . . . .
C(48) Co(2) C(50) C(46) 80.7(6) ? . . . .
C(48) Co(2) C(50) C(49) -37.0(7) ? . . . .
C(48) Co(2) C(50) C(54) -159.0(11) ? . . . .
C(50) Co(2) C(48) C(47) -82.2(6) ? . . . .
C(50) Co(2) C(48) C(49) 37.1(6) ? . . . .
C(50) Co(2) C(48) C(52) 161.7(12) ? . . . .
C(48) Co(2) C(55) C(56) -104.9(7) ? . . . .
C(48) Co(2) C(55) C(59) 136.6(7) ? . . . .
C(48) Co(2) C(55) C(60) 16.4(14) ? . . . .
C(55) Co(2) C(48) C(47) 138.1(6) ? . . . .
C(55) Co(2) C(48) C(49) -102.6(7) ? . . . .
C(55) Co(2) C(48) C(52) 22.0(12) ? . . . .
C(48) Co(2) C(56) C(55) 94.0(8) ? . . . .
C(48) Co(2) C(56) C(57) -144.8(6) ? . . . .
C(48) Co(2) C(56) C(61) -25.7(11) ? . . . .
C(56) Co(2) C(48) C(47) 94.0(6) ? . . . .
C(56) Co(2) C(48) C(49) -146.7(6) ? . . . .
C(56) Co(2) C(48) C(52) -22.1(12) ? . . . .
C(48) Co(2) C(57) C(56) 61.1(9) ? . . . .
C(48) Co(2) C(57) C(58) -179.8(7) ? . . . .
C(48) Co(2) C(57) C(62) -61.4(12) ? . . . .
C(57) Co(2) C(48) C(47) 55.8(9) ? . . . .
C(57) Co(2) C(48) C(49) 175.1(6) ? . . . .
C(57) Co(2) C(48) C(52) -60.4(13) ? . . . .
C(48) Co(2) C(59) C(55) -67.1(9) ? . . . .
C(48) Co(2) C(59) C(58) 174.5(7) ? . . . .
C(48) Co(2) C(59) C(64) 56.1(14) ? . . . .
C(59) Co(2) C(48) C(47) 178.2(6) ? . . . .
C(59) Co(2) C(48) C(49) -62.5(9) ? . . . .
C(59) Co(2) C(48) C(52) 62.0(14) ? . . . .
C(49) Co(2) C(50) C(46) 117.7(9) ? . . . .
C(49) Co(2) C(50) C(54) -122.0(12) ? . . . .
C(50) Co(2) C(49) C(48) -120.2(9) ? . . . .
C(50) Co(2) C(49) C(53) 121.0(16) ? . . . .
C(49) Co(2) C(55) C(56) -148.9(7) ? . . . .
C(49) Co(2) C(55) C(59) 92.5(7) ? . . . .
C(49) Co(2) C(55) C(60) -27.6(15) ? . . . .
C(55) Co(2) C(49) C(48) 95.7(7) ? . . . .
C(55) Co(2) C(49) C(50) -144.1(7) ? . . . .
C(55) Co(2) C(49) C(53) -23.1(15) ? . . . .
C(49) Co(2) C(56) C(55) 55.4(11) ? . . . .
C(49) Co(2) C(56) C(57) 176.6(8) ? . . . .
C(49) Co(2) C(56) C(61) -64.3(13) ? . . . .
C(56) Co(2) C(49) C(48) 59.9(10) ? . . . .
C(56) Co(2) C(49) C(50) -179.9(3) ? . . . .
C(56) Co(2) C(49) C(53) -58.9(17) ? . . . .
C(49) Co(2) C(58) C(57) 175.5(5) ? . . . .
C(49) Co(2) C(58) C(59) -66.3(8) ? . . . .
C(49) Co(2) C(58) C(63) 54.9(12) ? . . . .
C(58) Co(2) C(49) C(48) 179.6(6) ? . . . .
C(58) Co(2) C(49) C(50) -60.2(8) ? . . . .
C(58) Co(2) C(49) C(53) 60.9(14) ? . . . .
C(49) Co(2) C(59) C(55) -104.8(7) ? . . . .
C(49) Co(2) C(59) C(58) 136.8(6) ? . . . .
C(49) Co(2) C(59) C(64) 18.4(12) ? . . . .
C(59) Co(2) C(49) C(48) 139.2(6) ? . . . .
C(59) Co(2) C(49) C(50) -100.6(7) ? . . . .
C(59) Co(2) C(49) C(53) 20.4(14) ? . . . .
C(50) Co(2) C(55) C(56) 172.2(7) ? . . . .
C(50) Co(2) C(55) C(59) 53.7(10) ? . . . .
C(50) Co(2) C(55) C(60) -66.5(16) ? . . . .
C(55) Co(2) C(50) C(46) 179.2(7) ? . . . .
C(55) Co(2) C(50) C(49) 61.5(11) ? . . . .
C(55) Co(2) C(50) C(54) -60.5(13) ? . . . .
C(50) Co(2) C(57) C(56) 179.6(6) ? . . . .
C(50) Co(2) C(57) C(58) -61.3(8) ? . . . .
C(50) Co(2) C(57) C(62) 57.2(12) ? . . . .
C(57) Co(2) C(50) C(46) -65.3(8) ? . . . .
C(57) Co(2) C(50) C(49) 177.0(7) ? . . . .
C(57) Co(2) C(50) C(54) 55.0(12) ? . . . .
C(50) Co(2) C(58) C(57) 139.1(5) ? . . . .
C(50) Co(2) C(58) C(59) -102.7(6) ? . . . .
C(50) Co(2) C(58) C(63) 18.5(11) ? . . . .
C(58) Co(2) C(50) C(46) -102.2(6) ? . . . .
C(58) Co(2) C(50) C(49) 140.1(7) ? . . . .
C(58) Co(2) C(50) C(54) 18.1(10) ? . . . .
C(50) Co(2) C(59) C(55) -148.3(6) ? . . . .
C(50) Co(2) C(59) C(58) 93.4(6) ? . . . .
C(50) Co(2) C(59) C(64) -25.1(12) ? . . . .
C(59) Co(2) C(50) C(46) -146.6(5) ? . . . .
C(59) Co(2) C(50) C(49) 95.7(7) ? . . . .
C(59) Co(2) C(50) C(54) -26.3(11) ? . . . .
C(55) Co(2) C(56) C(57) 121.3(9) ? . . . .
C(55) Co(2) C(56) C(61) -119.7(13) ? . . . .
C(56) Co(2) C(55) C(59) -118.6(9) ? . . . .
C(56) Co(2) C(55) C(60) 121.3(16) ? . . . .
C(55) Co(2) C(57) C(56) -36.6(7) ? . . . .
C(55) Co(2) C(57) C(58) 82.5(7) ? . . . .
C(55) Co(2) C(57) C(62) -159.0(11) ? . . . .
C(57) Co(2) C(55) C(56) 35.9(6) ? . . . .
C(57) Co(2) C(55) C(59) -82.7(7) ? . . . .
C(57) Co(2) C(55) C(60) 157.2(14) ? . . . .
C(55) Co(2) C(58) C(57) -80.5(6) ? . . . .
C(55) Co(2) C(58) C(59) 37.7(7) ? . . . .
C(55) Co(2) C(58) C(63) 158.9(11) ? . . . .
C(58) Co(2) C(55) C(56) 79.6(7) ? . . . .
C(58) Co(2) C(55) C(59) -38.9(6) ? . . . .
C(58) Co(2) C(55) C(60) -159.1(14) ? . . . .
C(55) Co(2) C(59) C(58) -118.3(9) ? . . . .
C(55) Co(2) C(59) C(64) 123.2(13) ? . . . .
C(59) Co(2) C(55) C(56) 118.6(9) ? . . . .
C(59) Co(2) C(55) C(60) -120.1(15) ? . . . .
C(56) Co(2) C(57) C(58) 119.1(8) ? . . . .
C(56) Co(2) C(57) C(62) -122.4(13) ? . . . .
C(57) Co(2) C(56) C(55) -121.3(9) ? . . . .
C(57) Co(2) C(56) C(61) 119.1(12) ? . . . .
C(56) Co(2) C(58) C(57) -37.0(5) ? . . . .
C(56) Co(2) C(58) C(59) 81.2(7) ? . . . .
C(56) Co(2) C(58) C(63) -157.6(11) ? . . . .
C(58) Co(2) C(56) C(55) -83.3(7) ? . . . .
C(58) Co(2) C(56) C(57) 38.0(6) ? . . . .
C(58) Co(2) C(56) C(61) 157.0(11) ? . . . .
C(56) Co(2) C(59) C(55) 37.8(6) ? . . . .
C(56) Co(2) C(59) C(58) -80.5(6) ? . . . .
C(56) Co(2) C(59) C(64) 161.0(12) ? . . . .
C(59) Co(2) C(56) C(55) -38.0(7) ? . . . .
C(59) Co(2) C(56) C(57) 83.3(7) ? . . . .
C(59) Co(2) C(56) C(61) -157.7(11) ? . . . .
C(57) Co(2) C(58) C(59) 118.2(8) ? . . . .
C(57) Co(2) C(58) C(63) -120.6(12) ? . . . .
C(58) Co(2) C(57) C(56) -119.1(8) ? . . . .
C(58) Co(2) C(57) C(62) 118.5(12) ? . . . .
C(57) Co(2) C(59) C(55) 80.5(7) ? . . . .
C(57) Co(2) C(59) C(58) -37.9(6) ? . . . .
C(57) Co(2) C(59) C(64) -156.3(12) ? . . . .
C(59) Co(2) C(57) C(56) -80.1(7) ? . . . .
C(59) Co(2) C(57) C(58) 39.0(6) ? . . . .
C(59) Co(2) C(57) C(62) 157.4(11) ? . . . .
C(58) Co(2) C(59) C(55) 118.3(9) ? . . . .
C(58) Co(2) C(59) C(64) -118.5(13) ? . . . .
C(59) Co(2) C(58) C(57) -118.2(8) ? . . . .
C(59) Co(2) C(58) C(63) 121.2(12) ? . . . .
Fe(2) Fe(1) Fe(3) Fe(4) -68.75(5) ? . . . .
Fe(2) Fe(1) Fe(3) Fe(6) 16.11(10) ? . . . .
Fe(2) Fe(1) Fe(3) S(1) -34.33(6) ? . . . .
Fe(2) Fe(1) Fe(3) S(2) 65.11(8) ? . . . .
Fe(2) Fe(1) Fe(3) S(4) -135.23(8) ? . . . .
Fe(2) Fe(1) Fe(3) N(4) 136.5(4) ? . . . .
Fe(3) Fe(1) Fe(2) Fe(4) 68.53(4) ? . . . .
Fe(3) Fe(1) Fe(2) Fe(7) -8.39(12) ? . . . .
Fe(3) Fe(1) Fe(2) S(1) 33.77(6) ? . . . .
Fe(3) Fe(1) Fe(2) S(2) -64.56(8) ? . . . .
Fe(3) Fe(1) Fe(2) S(3) 134.61(8) ? . . . .
Fe(3) Fe(1) Fe(2) N(2) -152.1(4) ? . . . .
Fe(2) Fe(1) Fe(4) Fe(3) 70.70(4) ? . . . .
Fe(2) Fe(1) Fe(4) S(1) 35.81(7) ? . . . .
Fe(2) Fe(1) Fe(4) S(3) -64.95(8) ? . . . .
Fe(2) Fe(1) Fe(4) S(4) 135.74(8) ? . . . .
Fe(2) Fe(1) Fe(4) C(25) -139.8(5) ? . . . .
Fe(4) Fe(1) Fe(2) Fe(3) -68.53(4) ? . . . .
Fe(4) Fe(1) Fe(2) Fe(7) -76.92(12) ? . . . .
Fe(4) Fe(1) Fe(2) S(1) -34.76(6) ? . . . .
Fe(4) Fe(1) Fe(2) S(2) -133.09(8) ? . . . .
Fe(4) Fe(1) Fe(2) S(3) 66.08(8) ? . . . .
Fe(4) Fe(1) Fe(2) N(2) 139.4(4) ? . . . .
Fe(2) Fe(1) S(2) Fe(3) -75.12(6) ? . . . .
S(2) Fe(1) Fe(2) Fe(3) 64.56(8) ? . . . .
S(2) Fe(1) Fe(2) Fe(4) 133.09(8) ? . . . .
S(2) Fe(1) Fe(2) Fe(7) 56.17(14) ? . . . .
S(2) Fe(1) Fe(2) S(1) 98.33(9) ? . . . .
S(2) Fe(1) Fe(2) S(3) -160.82(11) ? . . . .
S(2) Fe(1) Fe(2) N(2) -87.5(4) ? . . . .
Fe(2) Fe(1) S(3) Fe(4) 73.49(6) ? . . . .
S(3) Fe(1) Fe(2) Fe(3) -134.61(8) ? . . . .
S(3) Fe(1) Fe(2) Fe(4) -66.08(8) ? . . . .
S(3) Fe(1) Fe(2) Fe(7) -143.01(15) ? . . . .
S(3) Fe(1) Fe(2) S(1) -100.84(9) ? . . . .
S(3) Fe(1) Fe(2) S(2) 160.82(11) ? . . . .
S(3) Fe(1) Fe(2) N(2) 73.3(4) ? . . . .
Fe(2) Fe(1) S(4) Fe(3) 37.01(6) ? . . . .
Fe(2) Fe(1) S(4) Fe(4) -36.09(6) ? . . . .
S(4) Fe(1) Fe(2) Fe(3) -34.22(6) ? . . . .
S(4) Fe(1) Fe(2) Fe(4) 34.31(6) ? . . . .
S(4) Fe(1) Fe(2) Fe(7) -42.61(15) ? . . . .
S(4) Fe(1) Fe(2) S(1) -0.45(9) ? . . . .
S(4) Fe(1) Fe(2) S(2) -98.78(10) ? . . . .
S(4) Fe(1) Fe(2) S(3) 100.39(10) ? . . . .
S(4) Fe(1) Fe(2) N(2) 173.7(4) ? . . . .
Fe(2) Fe(1) N(1) Si(1) -53.9(6) ? . . . .
Fe(2) Fe(1) N(1) Si(2) 119.2(3) ? . . . .
N(1) Fe(1) Fe(2) Fe(3) 147.6(3) ? . . . .
N(1) Fe(1) Fe(2) Fe(4) -143.9(3) ? . . . .
N(1) Fe(1) Fe(2) Fe(7) 139.2(3) ? . . . .
N(1) Fe(1) Fe(2) S(1) -178.6(3) ? . . . .
N(1) Fe(1) Fe(2) S(2) 83.0(3) ? . . . .
N(1) Fe(1) Fe(2) S(3) -77.8(3) ? . . . .
N(1) Fe(1) Fe(2) N(2) -4.5(6) ? . . . .
Fe(3) Fe(1) Fe(4) Fe(2) -70.70(4) ? . . . .
Fe(3) Fe(1) Fe(4) S(1) -34.89(7) ? . . . .
Fe(3) Fe(1) Fe(4) S(3) -135.64(8) ? . . . .
Fe(3) Fe(1) Fe(4) S(4) 65.04(7) ? . . . .
Fe(3) Fe(1) Fe(4) C(25) 149.5(5) ? . . . .
Fe(4) Fe(1) Fe(3) Fe(2) 68.75(5) ? . . . .
Fe(4) Fe(1) Fe(3) Fe(6) 84.86(11) ? . . . .
Fe(4) Fe(1) Fe(3) S(1) 34.42(6) ? . . . .
Fe(4) Fe(1) Fe(3) S(2) 133.86(9) ? . . . .
Fe(4) Fe(1) Fe(3) S(4) -66.48(8) ? . . . .
Fe(4) Fe(1) Fe(3) N(4) -154.7(4) ? . . . .
Fe(3) Fe(1) S(2) Fe(2) 75.12(6) ? . . . .
S(2) Fe(1) Fe(3) Fe(2) -65.11(8) ? . . . .
S(2) Fe(1) Fe(3) Fe(4) -133.86(9) ? . . . .
S(2) Fe(1) Fe(3) Fe(6) -49.00(13) ? . . . .
S(2) Fe(1) Fe(3) S(1) -99.44(10) ? . . . .
S(2) Fe(1) Fe(3) S(4) 159.66(11) ? . . . .
S(2) Fe(1) Fe(3) N(4) 71.4(4) ? . . . .
Fe(3) Fe(1) S(3) Fe(2) -37.43(6) ? . . . .
Fe(3) Fe(1) S(3) Fe(4) 36.06(6) ? . . . .
S(3) Fe(1) Fe(3) Fe(2) 34.55(7) ? . . . .
S(3) Fe(1) Fe(3) Fe(4) -34.20(7) ? . . . .
S(3) Fe(1) Fe(3) Fe(6) 50.66(13) ? . . . .
S(3) Fe(1) Fe(3) S(1) 0.23(9) ? . . . .
S(3) Fe(1) Fe(3) S(2) 99.66(10) ? . . . .
S(3) Fe(1) Fe(3) S(4) -100.67(10) ? . . . .
S(3) Fe(1) Fe(3) N(4) 171.1(4) ? . . . .
Fe(3) Fe(1) S(4) Fe(4) -73.10(6) ? . . . .
S(4) Fe(1) Fe(3) Fe(2) 135.23(8) ? . . . .
S(4) Fe(1) Fe(3) Fe(4) 66.48(8) ? . . . .
S(4) Fe(1) Fe(3) Fe(6) 151.33(14) ? . . . .
S(4) Fe(1) Fe(3) S(1) 100.90(10) ? . . . .
S(4) Fe(1) Fe(3) S(2) -159.66(11) ? . . . .
S(4) Fe(1) Fe(3) N(4) -88.2(4) ? . . . .
Fe(3) Fe(1) N(1) Si(1) 63.7(7) ? . . . .
Fe(3) Fe(1) N(1) Si(2) -123.2(3) ? . . . .
N(1) Fe(1) Fe(3) Fe(2) -140.0(4) ? . . . .
N(1) Fe(1) Fe(3) Fe(4) 151.2(4) ? . . . .
N(1) Fe(1) Fe(3) Fe(6) -123.9(4) ? . . . .
N(1) Fe(1) Fe(3) S(1) -174.4(4) ? . . . .
N(1) Fe(1) Fe(3) S(2) -74.9(4) ? . . . .
N(1) Fe(1) Fe(3) S(4) 84.7(4) ? . . . .
N(1) Fe(1) Fe(3) N(4) -3.5(6) ? . . . .
Fe(4) Fe(1) S(2) Fe(2) 37.87(6) ? . . . .
Fe(4) Fe(1) S(2) Fe(3) -37.25(7) ? . . . .
S(2) Fe(1) Fe(4) Fe(2) -35.70(7) ? . . . .
S(2) Fe(1) Fe(4) Fe(3) 35.00(7) ? . . . .
S(2) Fe(1) Fe(4) S(1) 0.11(10) ? . . . .
S(2) Fe(1) Fe(4) S(3) -100.64(10) ? . . . .
S(2) Fe(1) Fe(4) S(4) 100.04(10) ? . . . .
S(2) Fe(1) Fe(4) C(25) -175.5(5) ? . . . .
Fe(4) Fe(1) S(3) Fe(2) -73.49(6) ? . . . .
S(3) Fe(1) Fe(4) Fe(2) 64.95(8) ? . . . .
S(3) Fe(1) Fe(4) Fe(3) 135.64(8) ? . . . .
S(3) Fe(1) Fe(4) S(1) 100.76(10) ? . . . .
S(3) Fe(1) Fe(4) S(4) -159.32(11) ? . . . .
S(3) Fe(1) Fe(4) C(25) -74.8(5) ? . . . .
Fe(4) Fe(1) S(4) Fe(3) 73.10(6) ? . . . .
S(4) Fe(1) Fe(4) Fe(2) -135.74(8) ? . . . .
S(4) Fe(1) Fe(4) Fe(3) -65.04(7) ? . . . .
S(4) Fe(1) Fe(4) S(1) -99.92(10) ? . . . .
S(4) Fe(1) Fe(4) S(3) 159.32(11) ? . . . .
S(4) Fe(1) Fe(4) C(25) 84.5(5) ? . . . .
Fe(4) Fe(1) N(1) Si(1) -165.5(2) ? . . . .
Fe(4) Fe(1) N(1) Si(2) 7.5(8) ? . . . .
N(1) Fe(1) Fe(4) Fe(2) 137.0(4) ? . . . .
N(1) Fe(1) Fe(4) Fe(3) -152.3(4) ? . . . .
N(1) Fe(1) Fe(4) S(1) 172.8(4) ? . . . .
N(1) Fe(1) Fe(4) S(3) 72.1(4) ? . . . .
N(1) Fe(1) Fe(4) S(4) -87.3(4) ? . . . .
N(1) Fe(1) Fe(4) C(25) -2.8(7) ? . . . .
S(2) Fe(1) S(3) Fe(2) 15.49(9) ? . . . .
S(2) Fe(1) S(3) Fe(4) 88.98(8) ? . . . .
S(3) Fe(1) S(2) Fe(2) -15.39(9) ? . . . .
S(3) Fe(1) S(2) Fe(3) -90.52(9) ? . . . .
S(2) Fe(1) S(4) Fe(3) -16.30(9) ? . . . .
S(2) Fe(1) S(4) Fe(4) -89.40(8) ? . . . .
S(4) Fe(1) S(2) Fe(2) 91.42(8) ? . . . .
S(4) Fe(1) S(2) Fe(3) 16.30(9) ? . . . .
S(2) Fe(1) N(1) Si(1) 6.5(5) ? . . . .
S(2) Fe(1) N(1) Si(2) 179.5(3) ? . . . .
N(1) Fe(1) S(2) Fe(2) -137.9(2) ? . . . .
N(1) Fe(1) S(2) Fe(3) 147.0(2) ? . . . .
S(3) Fe(1) S(4) Fe(3) 89.89(8) ? . . . .
S(3) Fe(1) S(4) Fe(4) 16.79(8) ? . . . .
S(4) Fe(1) S(3) Fe(2) -90.35(9) ? . . . .
S(4) Fe(1) S(3) Fe(4) -16.86(8) ? . . . .
S(3) Fe(1) N(1) Si(1) -110.5(4) ? . . . .
S(3) Fe(1) N(1) Si(2) 62.6(4) ? . . . .
N(1) Fe(1) S(3) Fe(2) 139.6(2) ? . . . .
N(1) Fe(1) S(3) Fe(4) -146.9(2) ? . . . .
S(4) Fe(1) N(1) Si(1) 128.2(3) ? . . . .
S(4) Fe(1) N(1) Si(2) -58.8(5) ? . . . .
N(1) Fe(1) S(4) Fe(3) -144.3(2) ? . . . .
N(1) Fe(1) S(4) Fe(4) 142.6(2) ? . . . .
Fe(1) Fe(2) Fe(3) Fe(4) 71.60(4) ? . . . .
Fe(1) Fe(2) Fe(3) Fe(6) -171.73(5) ? . . . .
Fe(1) Fe(2) Fe(3) S(1) 139.54(7) ? . . . .
Fe(1) Fe(2) Fe(3) S(2) -62.07(7) ? . . . .
Fe(1) Fe(2) Fe(3) S(4) 35.05(6) ? . . . .
Fe(1) Fe(2) Fe(3) N(4) -156.2(2) ? . . . .
Fe(1) Fe(2) Fe(4) Fe(3) -71.88(4) ? . . . .
Fe(1) Fe(2) Fe(4) S(1) -138.69(8) ? . . . .
Fe(1) Fe(2) Fe(4) S(3) 62.45(8) ? . . . .
Fe(1) Fe(2) Fe(4) S(4) -35.23(7) ? . . . .
Fe(1) Fe(2) Fe(4) C(25) 155.4(3) ? . . . .
Fe(1) Fe(2) Fe(7) Fe(5) -11.9(2) ? . . . .
Fe(1) Fe(2) Fe(7) Fe(6) 2.93(13) ? . . . .
Fe(1) Fe(2) Fe(7) Fe(8) 59.02(14) ? . . . .
Fe(1) Fe(2) Fe(7) S(1) 52.21(13) ? . . . .
Fe(1) Fe(2) Fe(7) S(5) -49.25(15) ? . . . .
Fe(1) Fe(2) Fe(7) S(7) 115.99(18) ? . . . .
Fe(1) Fe(2) Fe(7) N(2) -161.9(2) ? . . . .
Fe(1) Fe(2) S(1) Fe(3) -36.23(6) ? . . . .
Fe(1) Fe(2) S(1) Fe(4) 36.89(6) ? . . . .
Fe(1) Fe(2) S(1) Fe(6) -97.22(8) ? . . . .
Fe(1) Fe(2) S(1) Fe(7) -157.32(6) ? . . . .
Fe(1) Fe(2) S(1) Fe(8) -167.18(11) ? . . . .
Fe(1) Fe(2) S(2) Fe(3) 79.39(7) ? . . . .
Fe(1) Fe(2) S(3) Fe(4) -78.11(7) ? . . . .
Fe(1) Fe(2) N(2) Fe(7) 158.1(3) ? . . . .
Fe(1) Fe(2) N(2) Si(3) 49.2(7) ? . . . .
Fe(1) Fe(2) N(2) Si(4) -91.4(5) ? . . . .
Fe(3) Fe(2) Fe(4) Fe(1) 71.88(4) ? . . . .
Fe(3) Fe(2) Fe(4) S(1) -66.81(7) ? . . . .
Fe(3) Fe(2) Fe(4) S(3) 134.34(9) ? . . . .
Fe(3) Fe(2) Fe(4) S(4) 36.65(6) ? . . . .
Fe(3) Fe(2) Fe(4) C(25) -132.7(3) ? . . . .
Fe(4) Fe(2) Fe(3) Fe(1) -71.60(4) ? . . . .
Fe(4) Fe(2) Fe(3) Fe(6) 116.66(5) ? . . . .
Fe(4) Fe(2) Fe(3) S(1) 67.93(6) ? . . . .
Fe(4) Fe(2) Fe(3) S(2) -133.67(8) ? . . . .
Fe(4) Fe(2) Fe(3) S(4) -36.55(6) ? . . . .
Fe(4) Fe(2) Fe(3) N(4) 132.2(2) ? . . . .
Fe(3) Fe(2) Fe(7) Fe(5) -19.24(12) ? . . . .
Fe(3) Fe(2) Fe(7) Fe(6) -4.41(5) ? . . . .
Fe(3) Fe(2) Fe(7) Fe(8) 51.67(6) ? . . . .
Fe(3) Fe(2) Fe(7) S(1) 44.86(7) ? . . . .
Fe(3) Fe(2) Fe(7) S(5) -56.59(8) ? . . . .
Fe(3) Fe(2) Fe(7) S(7) 108.65(17) ? . . . .
Fe(3) Fe(2) Fe(7) N(2) -169.3(2) ? . . . .
Fe(7) Fe(2) Fe(3) Fe(1) 176.07(5) ? . . . .
Fe(7) Fe(2) Fe(3) Fe(4) -112.32(5) ? . . . .
Fe(7) Fe(2) Fe(3) Fe(6) 4.34(5) ? . . . .
Fe(7) Fe(2) Fe(3) S(1) -44.39(6) ? . . . .
Fe(7) Fe(2) Fe(3) S(2) 114.00(8) ? . . . .
Fe(7) Fe(2) Fe(3) S(4) -148.88(7) ? . . . .
Fe(7) Fe(2) Fe(3) N(4) 19.9(2) ? . . . .
Fe(3) Fe(2) S(1) Fe(4) 73.12(6) ? . . . .
Fe(3) Fe(2) S(1) Fe(6) -60.99(7) ? . . . .
Fe(3) Fe(2) S(1) Fe(7) -121.09(7) ? . . . .
Fe(3) Fe(2) S(1) Fe(8) -130.95(15) ? . . . .
S(1) Fe(2) Fe(3) Fe(1) -139.54(7) ? . . . .
S(1) Fe(2) Fe(3) Fe(4) -67.93(6) ? . . . .
S(1) Fe(2) Fe(3) Fe(6) 48.73(6) ? . . . .
S(1) Fe(2) Fe(3) S(2) 158.40(9) ? . . . .
S(1) Fe(2) Fe(3) S(4) -104.48(9) ? . . . .
S(1) Fe(2) Fe(3) N(4) 64.3(2) ? . . . .
Fe(3) Fe(2) S(2) Fe(1) -79.39(7) ? . . . .
S(2) Fe(2) Fe(3) Fe(1) 62.07(7) ? . . . .
S(2) Fe(2) Fe(3) Fe(4) 133.67(8) ? . . . .
S(2) Fe(2) Fe(3) Fe(6) -109.67(8) ? . . . .
S(2) Fe(2) Fe(3) S(1) -158.40(9) ? . . . .
S(2) Fe(2) Fe(3) S(4) 97.12(9) ? . . . .
S(2) Fe(2) Fe(3) N(4) -94.1(2) ? . . . .
Fe(3) Fe(2) S(3) Fe(1) 39.43(7) ? . . . .
Fe(3) Fe(2) S(3) Fe(4) -38.68(7) ? . . . .
S(3) Fe(2) Fe(3) Fe(1) -35.07(6) ? . . . .
S(3) Fe(2) Fe(3) Fe(4) 36.53(6) ? . . . .
S(3) Fe(2) Fe(3) Fe(6) 153.19(7) ? . . . .
S(3) Fe(2) Fe(3) S(1) 104.46(9) ? . . . .
S(3) Fe(2) Fe(3) S(2) -97.14(9) ? . . . .
S(3) Fe(2) Fe(3) S(4) -0.02(7) ? . . . .
S(3) Fe(2) Fe(3) N(4) 168.7(2) ? . . . .
Fe(3) Fe(2) N(2) Fe(7) 16.2(3) ? . . . .
Fe(3) Fe(2) N(2) Si(3) -92.7(4) ? . . . .
Fe(3) Fe(2) N(2) Si(4) 126.7(2) ? . . . .
N(2) Fe(2) Fe(3) Fe(1) 164.0(2) ? . . . .
N(2) Fe(2) Fe(3) Fe(4) -124.4(2) ? . . . .
N(2) Fe(2) Fe(3) Fe(6) -7.7(2) ? . . . .
N(2) Fe(2) Fe(3) S(1) -56.5(2) ? . . . .
N(2) Fe(2) Fe(3) S(2) 101.9(2) ? . . . .
N(2) Fe(2) Fe(3) S(4) -160.9(2) ? . . . .
N(2) Fe(2) Fe(3) N(4) 7.8(3) ? . . . .
Fe(4) Fe(2) Fe(7) Fe(5) -76.59(12) ? . . . .
Fe(4) Fe(2) Fe(7) Fe(6) -61.77(6) ? . . . .
Fe(4) Fe(2) Fe(7) Fe(8) -5.68(8) ? . . . .
Fe(4) Fe(2) Fe(7) S(1) -12.49(7) ? . . . .
Fe(4) Fe(2) Fe(7) S(5) -113.95(8) ? . . . .
Fe(4) Fe(2) Fe(7) S(7) 51.29(18) ? . . . .
Fe(4) Fe(2) Fe(7) N(2) 133.4(2) ? . . . .
Fe(7) Fe(2) Fe(4) Fe(1) 150.97(6) ? . . . .
Fe(7) Fe(2) Fe(4) Fe(3) 79.09(5) ? . . . .
Fe(7) Fe(2) Fe(4) S(1) 12.28(7) ? . . . .
Fe(7) Fe(2) Fe(4) S(3) -146.57(9) ? . . . .
Fe(7) Fe(2) Fe(4) S(4) 115.74(7) ? . . . .
Fe(7) Fe(2) Fe(4) C(25) -53.6(3) ? . . . .
Fe(4) Fe(2) S(1) Fe(3) -73.12(6) ? . . . .
Fe(4) Fe(2) S(1) Fe(6) -134.10(10) ? . . . .
Fe(4) Fe(2) S(1) Fe(7) 165.80(8) ? . . . .
Fe(4) Fe(2) S(1) Fe(8) 155.94(16) ? . . . .
S(1) Fe(2) Fe(4) Fe(1) 138.69(8) ? . . . .
S(1) Fe(2) Fe(4) Fe(3) 66.81(7) ? . . . .
S(1) Fe(2) Fe(4) S(3) -158.86(11) ? . . . .
S(1) Fe(2) Fe(4) S(4) 103.45(9) ? . . . .
S(1) Fe(2) Fe(4) C(25) -65.9(3) ? . . . .
Fe(4) Fe(2) S(2) Fe(1) -40.38(6) ? . . . .
Fe(4) Fe(2) S(2) Fe(3) 39.00(6) ? . . . .
S(2) Fe(2) Fe(4) Fe(1) 35.69(6) ? . . . .
S(2) Fe(2) Fe(4) Fe(3) -36.20(6) ? . . . .
S(2) Fe(2) Fe(4) S(1) -103.00(9) ? . . . .
S(2) Fe(2) Fe(4) S(3) 98.14(10) ? . . . .
S(2) Fe(2) Fe(4) S(4) 0.45(9) ? . . . .
S(2) Fe(2) Fe(4) C(25) -168.9(3) ? . . . .
Fe(4) Fe(2) S(3) Fe(1) 78.11(7) ? . . . .
S(3) Fe(2) Fe(4) Fe(1) -62.45(8) ? . . . .
S(3) Fe(2) Fe(4) Fe(3) -134.34(9) ? . . . .
S(3) Fe(2) Fe(4) S(1) 158.86(11) ? . . . .
S(3) Fe(2) Fe(4) S(4) -97.69(10) ? . . . .
S(3) Fe(2) Fe(4) C(25) 93.0(3) ? . . . .
Fe(4) Fe(2) N(2) Fe(7) -75.3(2) ? . . . .
Fe(4) Fe(2) N(2) Si(3) 175.8(2) ? . . . .
Fe(4) Fe(2) N(2) Si(4) 35.1(4) ? . . . .
N(2) Fe(2) Fe(4) Fe(1) -158.9(2) ? . . . .
N(2) Fe(2) Fe(4) Fe(3) 129.2(2) ? . . . .
N(2) Fe(2) Fe(4) S(1) 62.4(2) ? . . . .
N(2) Fe(2) Fe(4) S(3) -96.5(2) ? . . . .
N(2) Fe(2) Fe(4) S(4) 165.8(2) ? . . . .
N(2) Fe(2) Fe(4) C(25) -3.5(4) ? . . . .
Fe(7) Fe(2) S(1) Fe(3) 121.09(7) ? . . . .
Fe(7) Fe(2) S(1) Fe(4) -165.80(8) ? . . . .
Fe(7) Fe(2) S(1) Fe(6) 60.10(7) ? . . . .
Fe(7) Fe(2) S(1) Fe(8) -9.86(10) ? . . . .
S(1) Fe(2) Fe(7) Fe(5) -64.10(12) ? . . . .
S(1) Fe(2) Fe(7) Fe(6) -49.28(7) ? . . . .
S(1) Fe(2) Fe(7) Fe(8) 6.81(7) ? . . . .
S(1) Fe(2) Fe(7) S(5) -101.46(9) ? . . . .
S(1) Fe(2) Fe(7) S(7) 63.78(18) ? . . . .
S(1) Fe(2) Fe(7) N(2) 145.9(2) ? . . . .
Fe(7) Fe(2) S(2) Fe(1) -155.52(6) ? . . . .
Fe(7) Fe(2) S(2) Fe(3) -76.14(7) ? . . . .
S(2) Fe(2) Fe(7) Fe(5) 32.14(14) ? . . . .
S(2) Fe(2) Fe(7) Fe(6) 46.96(8) ? . . . .
S(2) Fe(2) Fe(7) Fe(8) 103.05(8) ? . . . .
S(2) Fe(2) Fe(7) S(1) 96.24(10) ? . . . .
S(2) Fe(2) Fe(7) S(5) -5.22(11) ? . . . .
S(2) Fe(2) Fe(7) S(7) 160.02(16) ? . . . .
S(2) Fe(2) Fe(7) N(2) -117.9(2) ? . . . .
Fe(7) Fe(2) S(3) Fe(1) 149.05(13) ? . . . .
Fe(7) Fe(2) S(3) Fe(4) 70.94(16) ? . . . .
S(3) Fe(2) Fe(7) Fe(5) -131.63(16) ? . . . .
S(3) Fe(2) Fe(7) Fe(6) -116.81(15) ? . . . .
S(3) Fe(2) Fe(7) Fe(8) -60.72(17) ? . . . .
S(3) Fe(2) Fe(7) S(1) -67.53(16) ? . . . .
S(3) Fe(2) Fe(7) S(5) -168.99(15) ? . . . .
S(3) Fe(2) Fe(7) S(7) -3.7(2) ? . . . .
S(3) Fe(2) Fe(7) N(2) 78.3(2) ? . . . .
Fe(7) Fe(2) N(2) Si(3) -108.9(4) ? . . . .
Fe(7) Fe(2) N(2) Si(4) 110.5(3) ? . . . .
N(2) Fe(2) Fe(7) Fe(5) 150.0(2) ? . . . .
N(2) Fe(2) Fe(7) Fe(6) 164.9(2) ? . . . .
N(2) Fe(2) Fe(7) Fe(8) -139.0(2) ? . . . .
N(2) Fe(2) Fe(7) S(1) -145.9(2) ? . . . .
N(2) Fe(2) Fe(7) S(5) 112.7(2) ? . . . .
N(2) Fe(2) Fe(7) S(7) -82.1(2) ? . . . .
S(1) Fe(2) S(2) Fe(1) -97.80(8) ? . . . .
S(1) Fe(2) S(2) Fe(3) -18.41(8) ? . . . .
S(2) Fe(2) S(1) Fe(3) 17.97(8) ? . . . .
S(2) Fe(2) S(1) Fe(4) 91.08(8) ? . . . .
S(2) Fe(2) S(1) Fe(6) -43.02(11) ? . . . .
S(2) Fe(2) S(1) Fe(7) -103.12(8) ? . . . .
S(2) Fe(2) S(1) Fe(8) -112.98(14) ? . . . .
S(1) Fe(2) S(3) Fe(1) 96.48(9) ? . . . .
S(1) Fe(2) S(3) Fe(4) 18.37(9) ? . . . .
S(3) Fe(2) S(1) Fe(3) -91.17(9) ? . . . .
S(3) Fe(2) S(1) Fe(4) -18.06(9) ? . . . .
S(3) Fe(2) S(1) Fe(6) -152.16(9) ? . . . .
S(3) Fe(2) S(1) Fe(7) 147.74(9) ? . . . .
S(3) Fe(2) S(1) Fe(8) 137.88(13) ? . . . .
S(1) Fe(2) N(2) Fe(7) -27.50(18) ? . . . .
S(1) Fe(2) N(2) Si(3) -136.4(3) ? . . . .
S(1) Fe(2) N(2) Si(4) 83.0(3) ? . . . .
N(2) Fe(2) S(1) Fe(3) 146.07(18) ? . . . .
N(2) Fe(2) S(1) Fe(4) -140.82(19) ? . . . .
N(2) Fe(2) S(1) Fe(6) 85.08(19) ? . . . .
N(2) Fe(2) S(1) Fe(7) 24.98(18) ? . . . .
N(2) Fe(2) S(1) Fe(8) 15.1(2) ? . . . .
S(2) Fe(2) S(3) Fe(1) -15.34(9) ? . . . .
S(2) Fe(2) S(3) Fe(4) -93.45(8) ? . . . .
S(3) Fe(2) S(2) Fe(1) 15.44(9) ? . . . .
S(3) Fe(2) S(2) Fe(3) 94.83(8) ? . . . .
S(2) Fe(2) N(2) Fe(7) 87.3(2) ? . . . .
S(2) Fe(2) N(2) Si(3) -21.6(4) ? . . . .
S(2) Fe(2) N(2) Si(4) -162.2(2) ? . . . .
N(2) Fe(2) S(2) Fe(1) 152.0(2) ? . . . .
N(2) Fe(2) S(2) Fe(3) -128.6(2) ? . . . .
S(3) Fe(2) N(2) Fe(7) -142.40(13) ? . . . .
S(3) Fe(2) N(2) Si(3) 108.7(3) ? . . . .
S(3) Fe(2) N(2) Si(4) -31.9(4) ? . . . .
N(2) Fe(2) S(3) Fe(1) -154.8(2) ? . . . .
N(2) Fe(2) S(3) Fe(4) 127.0(2) ? . . . .
Fe(1) Fe(3) Fe(4) Fe(2) 71.81(4) ? . . . .
Fe(1) Fe(3) Fe(4) S(1) 139.50(8) ? . . . .
Fe(1) Fe(3) Fe(4) S(3) 34.99(7) ? . . . .
Fe(1) Fe(3) Fe(4) S(4) -62.99(7) ? . . . .
Fe(1) Fe(3) Fe(4) C(25) -159.7(3) ? . . . .
Fe(1) Fe(3) Fe(6) Fe(5) -10.4(2) ? . . . .
Fe(1) Fe(3) Fe(6) Fe(7) -18.48(12) ? . . . .
Fe(1) Fe(3) Fe(6) Fe(8) -75.70(12) ? . . . .
Fe(1) Fe(3) Fe(6) S(1) -63.20(12) ? . . . .
Fe(1) Fe(3) Fe(6) S(5) 33.05(14) ? . . . .
Fe(1) Fe(3) Fe(6) S(6) -130.96(15) ? . . . .
Fe(1) Fe(3) Fe(6) N(4) 151.1(2) ? . . . .
Fe(1) Fe(3) S(1) Fe(2) 36.41(6) ? . . . .
Fe(1) Fe(3) S(1) Fe(4) -36.39(6) ? . . . .
Fe(1) Fe(3) S(1) Fe(6) 151.14(6) ? . . . .
Fe(1) Fe(3) S(1) Fe(7) 94.28(8) ? . . . .
Fe(1) Fe(3) S(1) Fe(8) 169.22(11) ? . . . .
Fe(1) Fe(3) S(2) Fe(2) -79.08(7) ? . . . .
Fe(1) Fe(3) S(4) Fe(4) 77.63(7) ? . . . .
Fe(1) Fe(3) N(4) Fe(6) -143.1(3) ? . . . .
Fe(1) Fe(3) N(4) Si(7) -25.1(6) ? . . . .
Fe(1) Fe(3) N(4) Si(8) 105.2(4) ? . . . .
Fe(2) Fe(3) Fe(4) Fe(1) -71.81(4) ? . . . .
Fe(2) Fe(3) Fe(4) S(1) 67.69(7) ? . . . .
Fe(2) Fe(3) Fe(4) S(3) -36.82(7) ? . . . .
Fe(2) Fe(3) Fe(4) S(4) -134.80(8) ? . . . .
Fe(2) Fe(3) Fe(4) C(25) 128.5(3) ? . . . .
Fe(2) Fe(3) Fe(6) Fe(5) 3.70(13) ? . . . .
Fe(2) Fe(3) Fe(6) Fe(7) -4.41(5) ? . . . .
Fe(2) Fe(3) Fe(6) Fe(8) -61.63(6) ? . . . .
Fe(2) Fe(3) Fe(6) S(1) -49.13(7) ? . . . .
Fe(2) Fe(3) Fe(6) S(5) 47.12(8) ? . . . .
Fe(2) Fe(3) Fe(6) S(6) -116.89(14) ? . . . .
Fe(2) Fe(3) Fe(6) N(4) 165.2(2) ? . . . .
Fe(2) Fe(3) S(1) Fe(4) -72.79(6) ? . . . .
Fe(2) Fe(3) S(1) Fe(6) 114.73(7) ? . . . .
Fe(2) Fe(3) S(1) Fe(7) 57.88(7) ? . . . .
Fe(2) Fe(3) S(1) Fe(8) 132.81(14) ? . . . .
Fe(2) Fe(3) S(2) Fe(1) 79.08(7) ? . . . .
Fe(2) Fe(3) S(4) Fe(1) -39.08(7) ? . . . .
Fe(2) Fe(3) S(4) Fe(4) 38.55(6) ? . . . .
Fe(2) Fe(3) N(4) Fe(6) -21.1(3) ? . . . .
Fe(2) Fe(3) N(4) Si(7) 96.9(3) ? . . . .
Fe(2) Fe(3) N(4) Si(8) -132.8(2) ? . . . .
Fe(4) Fe(3) Fe(6) Fe(5) 59.58(14) ? . . . .
Fe(4) Fe(3) Fe(6) Fe(7) 51.47(6) ? . . . .
Fe(4) Fe(3) Fe(6) Fe(8) -5.75(7) ? . . . .
Fe(4) Fe(3) Fe(6) S(1) 6.76(7) ? . . . .
Fe(4) Fe(3) Fe(6) S(5) 103.00(8) ? . . . .
Fe(4) Fe(3) Fe(6) S(6) -61.01(15) ? . . . .
Fe(4) Fe(3) Fe(6) N(4) -138.9(2) ? . . . .
Fe(6) Fe(3) Fe(4) Fe(1) -146.20(6) ? . . . .
Fe(6) Fe(3) Fe(4) Fe(2) -74.40(5) ? . . . .
Fe(6) Fe(3) Fe(4) S(1) -6.71(7) ? . . . .
Fe(6) Fe(3) Fe(4) S(3) -111.22(8) ? . . . .
Fe(6) Fe(3) Fe(4) S(4) 150.81(8) ? . . . .
Fe(6) Fe(3) Fe(4) C(25) 54.1(3) ? . . . .
Fe(4) Fe(3) S(1) Fe(2) 72.79(6) ? . . . .
Fe(4) Fe(3) S(1) Fe(6) -172.48(8) ? . . . .
Fe(4) Fe(3) S(1) Fe(7) 130.67(10) ? . . . .
Fe(4) Fe(3) S(1) Fe(8) -154.39(15) ? . . . .
S(1) Fe(3) Fe(4) Fe(1) -139.50(8) ? . . . .
S(1) Fe(3) Fe(4) Fe(2) -67.69(7) ? . . . .
S(1) Fe(3) Fe(4) S(3) -104.51(10) ? . . . .
S(1) Fe(3) Fe(4) S(4) 157.52(10) ? . . . .
S(1) Fe(3) Fe(4) C(25) 60.8(3) ? . . . .
Fe(4) Fe(3) S(2) Fe(1) 39.89(7) ? . . . .
Fe(4) Fe(3) S(2) Fe(2) -39.19(6) ? . . . .
S(2) Fe(3) Fe(4) Fe(1) -35.29(7) ? . . . .
S(2) Fe(3) Fe(4) Fe(2) 36.52(7) ? . . . .
S(2) Fe(3) Fe(4) S(1) 104.21(9) ? . . . .
S(2) Fe(3) Fe(4) S(3) -0.31(10) ? . . . .
S(2) Fe(3) Fe(4) S(4) -98.28(9) ? . . . .
S(2) Fe(3) Fe(4) C(25) 165.0(3) ? . . . .
Fe(4) Fe(3) S(4) Fe(1) -77.63(7) ? . . . .
S(4) Fe(3) Fe(4) Fe(1) 62.99(7) ? . . . .
S(4) Fe(3) Fe(4) Fe(2) 134.80(8) ? . . . .
S(4) Fe(3) Fe(4) S(1) -157.52(10) ? . . . .
S(4) Fe(3) Fe(4) S(3) 97.97(10) ? . . . .
S(4) Fe(3) Fe(4) C(25) -96.7(3) ? . . . .
Fe(4) Fe(3) N(4) Fe(6) 72.7(3) ? . . . .
Fe(4) Fe(3) N(4) Si(7) -169.25(14) ? . . . .
Fe(4) Fe(3) N(4) Si(8) -38.9(5) ? . . . .
N(4) Fe(3) Fe(4) Fe(1) 163.8(3) ? . . . .
N(4) Fe(3) Fe(4) Fe(2) -124.4(3) ? . . . .
N(4) Fe(3) Fe(4) S(1) -56.7(3) ? . . . .
N(4) Fe(3) Fe(4) S(3) -161.2(3) ? . . . .
N(4) Fe(3) Fe(4) S(4) 100.8(3) ? . . . .
N(4) Fe(3) Fe(4) C(25) 4.1(4) ? . . . .
Fe(6) Fe(3) S(1) Fe(2) -114.73(7) ? . . . .
Fe(6) Fe(3) S(1) Fe(4) 172.48(8) ? . . . .
Fe(6) Fe(3) S(1) Fe(7) -56.85(7) ? . . . .
Fe(6) Fe(3) S(1) Fe(8) 18.08(10) ? . . . .
S(1) Fe(3) Fe(6) Fe(5) 52.83(13) ? . . . .
S(1) Fe(3) Fe(6) Fe(7) 44.71(7) ? . . . .
S(1) Fe(3) Fe(6) Fe(8) -12.51(7) ? . . . .
S(1) Fe(3) Fe(6) S(5) 96.24(9) ? . . . .
S(1) Fe(3) Fe(6) S(6) -67.77(15) ? . . . .
S(1) Fe(3) Fe(6) N(4) -145.7(2) ? . . . .
Fe(6) Fe(3) S(2) Fe(1) 156.12(6) ? . . . .
Fe(6) Fe(3) S(2) Fe(2) 77.04(6) ? . . . .
S(2) Fe(3) Fe(6) Fe(5) -48.38(15) ? . . . .
S(2) Fe(3) Fe(6) Fe(7) -56.50(8) ? . . . .
S(2) Fe(3) Fe(6) Fe(8) -113.71(8) ? . . . .
S(2) Fe(3) Fe(6) S(1) -101.21(9) ? . . . .
S(2) Fe(3) Fe(6) S(5) -4.97(10) ? . . . .
S(2) Fe(3) Fe(6) S(6) -168.97(14) ? . . . .
S(2) Fe(3) Fe(6) N(4) 113.1(2) ? . . . .
Fe(6) Fe(3) S(4) Fe(1) -148.69(14) ? . . . .
Fe(6) Fe(3) S(4) Fe(4) -71.07(17) ? . . . .
S(4) Fe(3) Fe(6) Fe(5) 116.46(18) ? . . . .
S(4) Fe(3) Fe(6) Fe(7) 108.35(16) ? . . . .
S(4) Fe(3) Fe(6) Fe(8) 51.13(18) ? . . . .
S(4) Fe(3) Fe(6) S(1) 63.64(17) ? . . . .
S(4) Fe(3) Fe(6) S(5) 159.88(16) ? . . . .
S(4) Fe(3) Fe(6) S(6) -4.1(2) ? . . . .
S(4) Fe(3) Fe(6) N(4) -82.1(2) ? . . . .
Fe(6) Fe(3) N(4) Si(7) 118.0(4) ? . . . .
Fe(6) Fe(3) N(4) Si(8) -111.7(3) ? . . . .
N(4) Fe(3) Fe(6) Fe(5) -161.5(2) ? . . . .
N(4) Fe(3) Fe(6) Fe(7) -169.6(2) ? . . . .
N(4) Fe(3) Fe(6) Fe(8) 133.2(2) ? . . . .
N(4) Fe(3) Fe(6) S(1) 145.7(2) ? . . . .
N(4) Fe(3) Fe(6) S(5) -118.0(2) ? . . . .
N(4) Fe(3) Fe(6) S(6) 77.9(2) ? . . . .
S(1) Fe(3) S(2) Fe(1) 97.82(8) ? . . . .
S(1) Fe(3) S(2) Fe(2) 18.74(8) ? . . . .
S(2) Fe(3) S(1) Fe(2) -18.20(8) ? . . . .
S(2) Fe(3) S(1) Fe(4) -91.00(8) ? . . . .
S(2) Fe(3) S(1) Fe(6) 96.52(8) ? . . . .
S(2) Fe(3) S(1) Fe(7) 39.67(11) ? . . . .
S(2) Fe(3) S(1) Fe(8) 114.61(13) ? . . . .
S(1) Fe(3) S(4) Fe(1) -97.28(8) ? . . . .
S(1) Fe(3) S(4) Fe(4) -19.65(8) ? . . . .
S(4) Fe(3) S(1) Fe(2) 92.14(8) ? . . . .
S(4) Fe(3) S(1) Fe(4) 19.34(8) ? . . . .
S(4) Fe(3) S(1) Fe(6) -153.13(8) ? . . . .
S(4) Fe(3) S(1) Fe(7) 150.02(9) ? . . . .
S(4) Fe(3) S(1) Fe(8) -135.05(12) ? . . . .
S(1) Fe(3) N(4) Fe(6) 28.05(19) ? . . . .
S(1) Fe(3) N(4) Si(7) 146.1(2) ? . . . .
S(1) Fe(3) N(4) Si(8) -83.6(3) ? . . . .
N(4) Fe(3) S(1) Fe(2) -139.76(19) ? . . . .
N(4) Fe(3) S(1) Fe(4) 147.45(19) ? . . . .
N(4) Fe(3) S(1) Fe(6) -25.03(19) ? . . . .
N(4) Fe(3) S(1) Fe(7) -81.9(2) ? . . . .
N(4) Fe(3) S(1) Fe(8) -6.9(2) ? . . . .
S(2) Fe(3) S(4) Fe(1) 16.30(9) ? . . . .
S(2) Fe(3) S(4) Fe(4) 93.93(8) ? . . . .
S(4) Fe(3) S(2) Fe(1) -16.51(9) ? . . . .
S(4) Fe(3) S(2) Fe(2) -95.59(8) ? . . . .
S(2) Fe(3) N(4) Fe(6) -86.1(2) ? . . . .
S(2) Fe(3) N(4) Si(7) 31.9(3) ? . . . .
S(2) Fe(3) N(4) Si(8) 162.2(2) ? . . . .
N(4) Fe(3) S(2) Fe(1) -153.6(2) ? . . . .
N(4) Fe(3) S(2) Fe(2) 127.3(2) ? . . . .
S(4) Fe(3) N(4) Fe(6) 145.82(13) ? . . . .
S(4) Fe(3) N(4) Si(7) -96.2(3) ? . . . .
S(4) Fe(3) N(4) Si(8) 34.2(4) ? . . . .
N(4) Fe(3) S(4) Fe(1) 150.4(2) ? . . . .
N(4) Fe(3) S(4) Fe(4) -132.0(2) ? . . . .
Fe(1) Fe(4) S(1) Fe(2) -38.02(7) ? . . . .
Fe(1) Fe(4) S(1) Fe(3) 37.31(7) ? . . . .
Fe(1) Fe(4) S(1) Fe(6) 47.39(15) ? . . . .
Fe(1) Fe(4) S(1) Fe(7) -56.63(15) ? . . . .
Fe(1) Fe(4) S(1) Fe(8) 177.7(2) ? . . . .
Fe(1) Fe(4) S(3) Fe(2) 79.88(7) ? . . . .
Fe(1) Fe(4) S(4) Fe(3) -79.55(6) ? . . . .
Fe(1) Fe(4) C(25) C(26) -0.9(9) ? . . . .
Fe(2) Fe(4) S(1) Fe(3) 75.33(5) ? . . . .
Fe(2) Fe(4) S(1) Fe(6) 85.41(13) ? . . . .
Fe(2) Fe(4) S(1) Fe(7) -18.61(10) ? . . . .
Fe(2) Fe(4) S(1) Fe(8) -144.3(2) ? . . . .
Fe(2) Fe(4) S(3) Fe(1) -79.88(7) ? . . . .
Fe(2) Fe(4) S(4) Fe(1) 39.54(7) ? . . . .
Fe(2) Fe(4) S(4) Fe(3) -40.01(6) ? . . . .
Fe(2) Fe(4) C(25) C(26) -125.6(5) ? . . . .
Fe(3) Fe(4) S(1) Fe(2) -75.33(5) ? . . . .
Fe(3) Fe(4) S(1) Fe(6) 10.08(10) ? . . . .
Fe(3) Fe(4) S(1) Fe(7) -93.95(12) ? . . . .
Fe(3) Fe(4) S(1) Fe(8) 140.4(2) ? . . . .
Fe(3) Fe(4) S(3) Fe(1) -39.56(7) ? . . . .
Fe(3) Fe(4) S(3) Fe(2) 40.32(7) ? . . . .
Fe(3) Fe(4) S(4) Fe(1) 79.55(6) ? . . . .
Fe(3) Fe(4) C(25) C(26) 135.7(4) ? . . . .
S(1) Fe(4) S(3) Fe(1) -98.64(8) ? . . . .
S(1) Fe(4) S(3) Fe(2) -18.77(9) ? . . . .
S(3) Fe(4) S(1) Fe(2) 18.16(9) ? . . . .
S(3) Fe(4) S(1) Fe(3) 93.49(9) ? . . . .
S(3) Fe(4) S(1) Fe(6) 103.57(14) ? . . . .
S(3) Fe(4) S(1) Fe(7) -0.46(16) ? . . . .
S(3) Fe(4) S(1) Fe(8) -126.1(2) ? . . . .
S(1) Fe(4) S(4) Fe(1) 99.27(8) ? . . . .
S(1) Fe(4) S(4) Fe(3) 19.72(8) ? . . . .
S(4) Fe(4) S(1) Fe(2) -94.58(8) ? . . . .
S(4) Fe(4) S(1) Fe(3) -19.25(8) ? . . . .
S(4) Fe(4) S(1) Fe(6) -9.17(16) ? . . . .
S(4) Fe(4) S(1) Fe(7) -113.20(14) ? . . . .
S(4) Fe(4) S(1) Fe(8) 121.1(2) ? . . . .
S(1) Fe(4) C(25) C(26) -176.6(5) ? . . . .
C(25) Fe(4) S(1) Fe(2) 140.0(2) ? . . . .
C(25) Fe(4) S(1) Fe(3) -144.7(2) ? . . . .
C(25) Fe(4) S(1) Fe(6) -134.6(2) ? . . . .
C(25) Fe(4) S(1) Fe(7) 121.4(2) ? . . . .
C(25) Fe(4) S(1) Fe(8) -4.3(3) ? . . . .
S(3) Fe(4) S(4) Fe(1) -16.90(8) ? . . . .
S(3) Fe(4) S(4) Fe(3) -96.45(8) ? . . . .
S(4) Fe(4) S(3) Fe(1) 17.01(9) ? . . . .
S(4) Fe(4) S(3) Fe(2) 96.88(8) ? . . . .
S(3) Fe(4) C(25) C(26) -60.2(6) ? . . . .
C(25) Fe(4) S(3) Fe(1) 151.1(2) ? . . . .
C(25) Fe(4) S(3) Fe(2) -129.0(2) ? . . . .
S(4) Fe(4) C(25) C(26) 66.3(6) ? . . . .
C(25) Fe(4) S(4) Fe(1) -149.0(2) ? . . . .
C(25) Fe(4) S(4) Fe(3) 131.4(2) ? . . . .
Fe(6) Fe(5) Fe(7) Fe(2) 16.96(10) ? . . . .
Fe(6) Fe(5) Fe(7) Fe(8) -68.91(5) ? . . . .
Fe(6) Fe(5) Fe(7) S(1) -34.09(6) ? . . . .
Fe(6) Fe(5) Fe(7) S(5) 65.07(8) ? . . . .
Fe(6) Fe(5) Fe(7) S(7) -135.24(8) ? . . . .
Fe(6) Fe(5) Fe(7) N(2) 135.8(4) ? . . . .
Fe(7) Fe(5) Fe(6) Fe(3) -9.28(12) ? . . . .
Fe(7) Fe(5) Fe(6) Fe(8) 68.39(4) ? . . . .
Fe(7) Fe(5) Fe(6) S(1) 33.36(6) ? . . . .
Fe(7) Fe(5) Fe(6) S(5) -64.69(8) ? . . . .
Fe(7) Fe(5) Fe(6) S(6) 134.38(8) ? . . . .
Fe(7) Fe(5) Fe(6) N(4) -152.6(4) ? . . . .
Fe(6) Fe(5) Fe(8) Fe(7) 70.63(4) ? . . . .
Fe(6) Fe(5) Fe(8) S(1) 35.82(7) ? . . . .
Fe(6) Fe(5) Fe(8) S(6) -64.86(7) ? . . . .
Fe(6) Fe(5) Fe(8) S(7) 135.82(8) ? . . . .
Fe(6) Fe(5) Fe(8) C(45) -139.4(5) ? . . . .
Fe(8) Fe(5) Fe(6) Fe(3) -77.67(12) ? . . . .
Fe(8) Fe(5) Fe(6) Fe(7) -68.39(4) ? . . . .
Fe(8) Fe(5) Fe(6) S(1) -35.03(6) ? . . . .
Fe(8) Fe(5) Fe(6) S(5) -133.08(8) ? . . . .
Fe(8) Fe(5) Fe(6) S(6) 65.99(7) ? . . . .
Fe(8) Fe(5) Fe(6) N(4) 139.0(4) ? . . . .
Fe(6) Fe(5) S(5) Fe(7) -75.02(6) ? . . . .
S(5) Fe(5) Fe(6) Fe(3) 55.42(14) ? . . . .
S(5) Fe(5) Fe(6) Fe(7) 64.69(8) ? . . . .
S(5) Fe(5) Fe(6) Fe(8) 133.08(8) ? . . . .
S(5) Fe(5) Fe(6) S(1) 98.05(9) ? . . . .
S(5) Fe(5) Fe(6) S(6) -160.93(11) ? . . . .
S(5) Fe(5) Fe(6) N(4) -88.0(4) ? . . . .
Fe(6) Fe(5) S(6) Fe(8) 73.65(6) ? . . . .
S(6) Fe(5) Fe(6) Fe(3) -143.66(15) ? . . . .
S(6) Fe(5) Fe(6) Fe(7) -134.38(8) ? . . . .
S(6) Fe(5) Fe(6) Fe(8) -65.99(7) ? . . . .
S(6) Fe(5) Fe(6) S(1) -101.02(9) ? . . . .
S(6) Fe(5) Fe(6) S(5) 160.93(11) ? . . . .
S(6) Fe(5) Fe(6) N(4) 73.0(4) ? . . . .
Fe(6) Fe(5) S(7) Fe(7) 36.96(6) ? . . . .
Fe(6) Fe(5) S(7) Fe(8) -36.06(6) ? . . . .
S(7) Fe(5) Fe(6) Fe(3) -43.50(14) ? . . . .
S(7) Fe(5) Fe(6) Fe(7) -34.22(6) ? . . . .
S(7) Fe(5) Fe(6) Fe(8) 34.17(6) ? . . . .
S(7) Fe(5) Fe(6) S(1) -0.87(9) ? . . . .
S(7) Fe(5) Fe(6) S(5) -98.91(10) ? . . . .
S(7) Fe(5) Fe(6) S(6) 100.16(9) ? . . . .
S(7) Fe(5) Fe(6) N(4) 173.1(4) ? . . . .
Fe(6) Fe(5) N(3) Si(5) -53.1(6) ? . . . .
Fe(6) Fe(5) N(3) Si(6) 110.2(4) ? . . . .
N(3) Fe(5) Fe(6) Fe(3) 139.5(3) ? . . . .
N(3) Fe(5) Fe(6) Fe(7) 148.8(3) ? . . . .
N(3) Fe(5) Fe(6) Fe(8) -142.8(3) ? . . . .
N(3) Fe(5) Fe(6) S(1) -177.8(3) ? . . . .
N(3) Fe(5) Fe(6) S(5) 84.1(3) ? . . . .
N(3) Fe(5) Fe(6) S(6) -76.8(3) ? . . . .
N(3) Fe(5) Fe(6) N(4) -3.8(5) ? . . . .
Fe(7) Fe(5) Fe(8) Fe(6) -70.63(4) ? . . . .
Fe(7) Fe(5) Fe(8) S(1) -34.81(7) ? . . . .
Fe(7) Fe(5) Fe(8) S(6) -135.49(8) ? . . . .
Fe(7) Fe(5) Fe(8) S(7) 65.19(7) ? . . . .
Fe(7) Fe(5) Fe(8) C(45) 150.0(5) ? . . . .
Fe(8) Fe(5) Fe(7) Fe(2) 85.87(11) ? . . . .
Fe(8) Fe(5) Fe(7) Fe(6) 68.91(5) ? . . . .
Fe(8) Fe(5) Fe(7) S(1) 34.82(6) ? . . . .
Fe(8) Fe(5) Fe(7) S(5) 133.98(9) ? . . . .
Fe(8) Fe(5) Fe(7) S(7) -66.33(8) ? . . . .
Fe(8) Fe(5) Fe(7) N(2) -155.3(4) ? . . . .
Fe(7) Fe(5) S(5) Fe(6) 75.02(6) ? . . . .
S(5) Fe(5) Fe(7) Fe(2) -48.12(13) ? . . . .
S(5) Fe(5) Fe(7) Fe(6) -65.07(8) ? . . . .
S(5) Fe(5) Fe(7) Fe(8) -133.98(9) ? . . . .
S(5) Fe(5) Fe(7) S(1) -99.17(10) ? . . . .
S(5) Fe(5) Fe(7) S(7) 159.69(11) ? . . . .
S(5) Fe(5) Fe(7) N(2) 70.7(4) ? . . . .
Fe(7) Fe(5) S(6) Fe(6) -37.55(6) ? . . . .
Fe(7) Fe(5) S(6) Fe(8) 36.10(6) ? . . . .
S(6) Fe(5) Fe(7) Fe(2) 51.61(13) ? . . . .
S(6) Fe(5) Fe(7) Fe(6) 34.66(7) ? . . . .
S(6) Fe(5) Fe(7) Fe(8) -34.25(7) ? . . . .
S(6) Fe(5) Fe(7) S(1) 0.56(9) ? . . . .
S(6) Fe(5) Fe(7) S(5) 99.73(10) ? . . . .
S(6) Fe(5) Fe(7) S(7) -100.58(10) ? . . . .
S(6) Fe(5) Fe(7) N(2) 170.4(4) ? . . . .
Fe(7) Fe(5) S(7) Fe(8) -73.02(6) ? . . . .
S(7) Fe(5) Fe(7) Fe(2) 152.19(14) ? . . . .
S(7) Fe(5) Fe(7) Fe(6) 135.24(8) ? . . . .
S(7) Fe(5) Fe(7) Fe(8) 66.33(8) ? . . . .
S(7) Fe(5) Fe(7) S(1) 101.14(10) ? . . . .
S(7) Fe(5) Fe(7) S(5) -159.69(11) ? . . . .
S(7) Fe(5) Fe(7) N(2) -89.0(4) ? . . . .
Fe(7) Fe(5) N(3) Si(5) 65.2(7) ? . . . .
Fe(7) Fe(5) N(3) Si(6) -131.5(3) ? . . . .
N(3) Fe(5) Fe(7) Fe(2) -122.8(4) ? . . . .
N(3) Fe(5) Fe(7) Fe(6) -139.8(4) ? . . . .
N(3) Fe(5) Fe(7) Fe(8) 151.3(4) ? . . . .
N(3) Fe(5) Fe(7) S(1) -173.8(4) ? . . . .
N(3) Fe(5) Fe(7) S(5) -74.7(4) ? . . . .
N(3) Fe(5) Fe(7) S(7) 85.0(4) ? . . . .
N(3) Fe(5) Fe(7) N(2) -4.0(6) ? . . . .
Fe(8) Fe(5) S(5) Fe(6) 37.92(6) ? . . . .
Fe(8) Fe(5) S(5) Fe(7) -37.10(7) ? . . . .
S(5) Fe(5) Fe(8) Fe(6) -35.68(7) ? . . . .
S(5) Fe(5) Fe(8) Fe(7) 34.95(7) ? . . . .
S(5) Fe(5) Fe(8) S(1) 0.13(10) ? . . . .
S(5) Fe(5) Fe(8) S(6) -100.54(10) ? . . . .
S(5) Fe(5) Fe(8) S(7) 100.14(10) ? . . . .
S(5) Fe(5) Fe(8) C(45) -175.1(5) ? . . . .
Fe(8) Fe(5) S(6) Fe(6) -73.65(6) ? . . . .
S(6) Fe(5) Fe(8) Fe(6) 64.86(7) ? . . . .
S(6) Fe(5) Fe(8) Fe(7) 135.49(8) ? . . . .
S(6) Fe(5) Fe(8) S(1) 100.67(10) ? . . . .
S(6) Fe(5) Fe(8) S(7) -159.32(10) ? . . . .
S(6) Fe(5) Fe(8) C(45) -74.5(5) ? . . . .
Fe(8) Fe(5) S(7) Fe(7) 73.02(6) ? . . . .
S(7) Fe(5) Fe(8) Fe(6) -135.82(8) ? . . . .
S(7) Fe(5) Fe(8) Fe(7) -65.19(7) ? . . . .
S(7) Fe(5) Fe(8) S(1) -100.00(10) ? . . . .
S(7) Fe(5) Fe(8) S(6) 159.32(10) ? . . . .
S(7) Fe(5) Fe(8) C(45) 84.8(5) ? . . . .
Fe(8) Fe(5) N(3) Si(5) -162.9(2) ? . . . .
Fe(8) Fe(5) N(3) Si(6) 0.4(2) ? . . . .
N(3) Fe(5) Fe(8) Fe(6) 135.7(4) ? . . . .
N(3) Fe(5) Fe(8) Fe(7) -153.7(4) ? . . . .
N(3) Fe(5) Fe(8) S(1) 171.5(4) ? . . . .
N(3) Fe(5) Fe(8) S(6) 70.9(4) ? . . . .
N(3) Fe(5) Fe(8) S(7) -88.5(4) ? . . . .
N(3) Fe(5) Fe(8) C(45) -3.7(7) ? . . . .
S(5) Fe(5) S(6) Fe(6) 15.39(8) ? . . . .
S(5) Fe(5) S(6) Fe(8) 89.04(8) ? . . . .
S(6) Fe(5) S(5) Fe(6) -15.29(8) ? . . . .
S(6) Fe(5) S(5) Fe(7) -90.31(8) ? . . . .
S(5) Fe(5) S(7) Fe(7) -16.30(9) ? . . . .
S(5) Fe(5) S(7) Fe(8) -89.32(8) ? . . . .
S(7) Fe(5) S(5) Fe(6) 91.31(8) ? . . . .
S(7) Fe(5) S(5) Fe(7) 16.29(9) ? . . . .
S(5) Fe(5) N(3) Si(5) 7.6(5) ? . . . .
S(5) Fe(5) N(3) Si(6) 170.9(3) ? . . . .
N(3) Fe(5) S(5) Fe(6) -137.0(2) ? . . . .
N(3) Fe(5) S(5) Fe(7) 148.0(2) ? . . . .
S(6) Fe(5) S(7) Fe(7) 89.78(8) ? . . . .
S(6) Fe(5) S(7) Fe(8) 16.76(8) ? . . . .
S(7) Fe(5) S(6) Fe(6) -90.45(8) ? . . . .
S(7) Fe(5) S(6) Fe(8) -16.80(8) ? . . . .
S(6) Fe(5) N(3) Si(5) -108.9(4) ? . . . .
S(6) Fe(5) N(3) Si(6) 54.4(5) ? . . . .
N(3) Fe(5) S(6) Fe(6) 139.5(2) ? . . . .
N(3) Fe(5) S(6) Fe(8) -146.9(2) ? . . . .
S(7) Fe(5) N(3) Si(5) 130.3(3) ? . . . .
S(7) Fe(5) N(3) Si(6) -66.4(5) ? . . . .
N(3) Fe(5) S(7) Fe(7) -145.2(2) ? . . . .
N(3) Fe(5) S(7) Fe(8) 141.8(2) ? . . . .
Fe(3) Fe(6) Fe(7) Fe(2) 4.34(5) ? . . . .
Fe(3) Fe(6) Fe(7) Fe(5) 175.65(5) ? . . . .
Fe(3) Fe(6) Fe(7) Fe(8) -112.57(5) ? . . . .
Fe(3) Fe(6) Fe(7) S(1) -44.29(6) ? . . . .
Fe(3) Fe(6) Fe(7) S(5) 113.64(8) ? . . . .
Fe(3) Fe(6) Fe(7) S(7) -149.41(7) ? . . . .
Fe(3) Fe(6) Fe(7) N(2) 20.1(2) ? . . . .
Fe(3) Fe(6) Fe(8) Fe(5) 150.77(6) ? . . . .
Fe(3) Fe(6) Fe(8) Fe(7) 78.94(5) ? . . . .
Fe(3) Fe(6) Fe(8) S(1) 12.27(7) ? . . . .
Fe(3) Fe(6) Fe(8) S(6) -146.65(9) ? . . . .
Fe(3) Fe(6) Fe(8) S(7) 115.84(7) ? . . . .
Fe(3) Fe(6) Fe(8) C(45) -54.3(3) ? . . . .
Fe(3) Fe(6) S(1) Fe(2) 60.16(7) ? . . . .
Fe(3) Fe(6) S(1) Fe(4) -9.89(10) ? . . . .
Fe(3) Fe(6) S(1) Fe(7) 121.25(7) ? . . . .
Fe(3) Fe(6) S(1) Fe(8) -165.84(8) ? . . . .
Fe(3) Fe(6) S(5) Fe(5) -155.74(6) ? . . . .
Fe(3) Fe(6) S(5) Fe(7) -76.43(7) ? . . . .
Fe(3) Fe(6) S(6) Fe(5) 149.33(12) ? . . . .
Fe(3) Fe(6) S(6) Fe(8) 71.17(15) ? . . . .
Fe(3) Fe(6) N(4) Si(7) -107.7(4) ? . . . .
Fe(3) Fe(6) N(4) Si(8) 110.0(3) ? . . . .
Fe(5) Fe(6) Fe(7) Fe(2) -171.31(5) ? . . . .
Fe(5) Fe(6) Fe(7) Fe(8) 71.77(4) ? . . . .
Fe(5) Fe(6) Fe(7) S(1) 140.06(7) ? . . . .
Fe(5) Fe(6) Fe(7) S(5) -62.01(7) ? . . . .
Fe(5) Fe(6) Fe(7) S(7) 34.93(6) ? . . . .
Fe(5) Fe(6) Fe(7) N(2) -155.5(2) ? . . . .
Fe(5) Fe(6) Fe(8) Fe(7) -71.83(4) ? . . . .
Fe(5) Fe(6) Fe(8) S(1) -138.50(8) ? . . . .
Fe(5) Fe(6) Fe(8) S(6) 62.58(7) ? . . . .
Fe(5) Fe(6) Fe(8) S(7) -34.93(6) ? . . . .
Fe(5) Fe(6) Fe(8) C(45) 154.9(3) ? . . . .
Fe(5) Fe(6) S(1) Fe(2) -96.89(8) ? . . . .
Fe(5) Fe(6) S(1) Fe(3) -157.05(6) ? . . . .
Fe(5) Fe(6) S(1) Fe(4) -166.93(11) ? . . . .
Fe(5) Fe(6) S(1) Fe(7) -35.80(6) ? . . . .
Fe(5) Fe(6) S(1) Fe(8) 37.12(6) ? . . . .
Fe(5) Fe(6) S(5) Fe(7) 79.31(7) ? . . . .
Fe(5) Fe(6) S(6) Fe(8) -78.16(7) ? . . . .
Fe(5) Fe(6) N(4) Fe(3) 158.2(3) ? . . . .
Fe(5) Fe(6) N(4) Si(7) 50.4(6) ? . . . .
Fe(5) Fe(6) N(4) Si(8) -91.8(5) ? . . . .
Fe(7) Fe(6) Fe(8) Fe(5) 71.83(4) ? . . . .
Fe(7) Fe(6) Fe(8) S(1) -66.67(7) ? . . . .
Fe(7) Fe(6) Fe(8) S(6) 134.41(8) ? . . . .
Fe(7) Fe(6) Fe(8) S(7) 36.90(6) ? . . . .
Fe(7) Fe(6) Fe(8) C(45) -133.3(3) ? . . . .
Fe(8) Fe(6) Fe(7) Fe(2) 116.92(5) ? . . . .
Fe(8) Fe(6) Fe(7) Fe(5) -71.77(4) ? . . . .
Fe(8) Fe(6) Fe(7) S(1) 68.28(6) ? . . . .
Fe(8) Fe(6) Fe(7) S(5) -133.79(8) ? . . . .
Fe(8) Fe(6) Fe(7) S(7) -36.84(6) ? . . . .
Fe(8) Fe(6) Fe(7) N(2) 132.7(2) ? . . . .
Fe(7) Fe(6) S(1) Fe(2) -61.09(7) ? . . . .
Fe(7) Fe(6) S(1) Fe(3) -121.25(7) ? . . . .
Fe(7) Fe(6) S(1) Fe(4) -131.14(15) ? . . . .
Fe(7) Fe(6) S(1) Fe(8) 72.91(6) ? . . . .
S(1) Fe(6) Fe(7) Fe(2) 48.63(6) ? . . . .
S(1) Fe(6) Fe(7) Fe(5) -140.06(7) ? . . . .
S(1) Fe(6) Fe(7) Fe(8) -68.28(6) ? . . . .
S(1) Fe(6) Fe(7) S(5) 157.93(9) ? . . . .
S(1) Fe(6) Fe(7) S(7) -105.12(9) ? . . . .
S(1) Fe(6) Fe(7) N(2) 64.4(2) ? . . . .
Fe(7) Fe(6) S(5) Fe(5) -79.31(7) ? . . . .
S(5) Fe(6) Fe(7) Fe(2) -109.30(8) ? . . . .
S(5) Fe(6) Fe(7) Fe(5) 62.01(7) ? . . . .
S(5) Fe(6) Fe(7) Fe(8) 133.79(8) ? . . . .
S(5) Fe(6) Fe(7) S(1) -157.93(9) ? . . . .
S(5) Fe(6) Fe(7) S(7) 96.95(9) ? . . . .
S(5) Fe(6) Fe(7) N(2) -93.5(2) ? . . . .
Fe(7) Fe(6) S(6) Fe(5) 39.60(6) ? . . . .
Fe(7) Fe(6) S(6) Fe(8) -38.56(6) ? . . . .
S(6) Fe(6) Fe(7) Fe(2) 153.39(7) ? . . . .
S(6) Fe(6) Fe(7) Fe(5) -35.30(6) ? . . . .
S(6) Fe(6) Fe(7) Fe(8) 36.47(6) ? . . . .
S(6) Fe(6) Fe(7) S(1) 104.75(9) ? . . . .
S(6) Fe(6) Fe(7) S(5) -97.32(9) ? . . . .
S(6) Fe(6) Fe(7) S(7) -0.37(9) ? . . . .
S(6) Fe(6) Fe(7) N(2) 169.2(2) ? . . . .
Fe(7) Fe(6) N(4) Fe(3) 16.0(3) ? . . . .
Fe(7) Fe(6) N(4) Si(7) -91.7(4) ? . . . .
Fe(7) Fe(6) N(4) Si(8) 126.0(2) ? . . . .
N(4) Fe(6) Fe(7) Fe(2) -7.7(2) ? . . . .
N(4) Fe(6) Fe(7) Fe(5) 163.6(2) ? . . . .
N(4) Fe(6) Fe(7) Fe(8) -124.6(2) ? . . . .
N(4) Fe(6) Fe(7) S(1) -56.3(2) ? . . . .
N(4) Fe(6) Fe(7) S(5) 101.6(2) ? . . . .
N(4) Fe(6) Fe(7) S(7) -161.4(2) ? . . . .
N(4) Fe(6) Fe(7) N(2) 8.1(3) ? . . . .
Fe(8) Fe(6) S(1) Fe(2) -134.01(10) ? . . . .
Fe(8) Fe(6) S(1) Fe(3) 165.84(8) ? . . . .
Fe(8) Fe(6) S(1) Fe(4) 155.95(16) ? . . . .
Fe(8) Fe(6) S(1) Fe(7) -72.91(6) ? . . . .
S(1) Fe(6) Fe(8) Fe(5) 138.50(8) ? . . . .
S(1) Fe(6) Fe(8) Fe(7) 66.67(7) ? . . . .
S(1) Fe(6) Fe(8) S(6) -158.92(10) ? . . . .
S(1) Fe(6) Fe(8) S(7) 103.57(9) ? . . . .
S(1) Fe(6) Fe(8) C(45) -66.6(3) ? . . . .
Fe(8) Fe(6) S(5) Fe(5) -40.44(6) ? . . . .
Fe(8) Fe(6) S(5) Fe(7) 38.87(6) ? . . . .
S(5) Fe(6) Fe(8) Fe(5) 35.67(6) ? . . . .
S(5) Fe(6) Fe(8) Fe(7) -36.16(6) ? . . . .
S(5) Fe(6) Fe(8) S(1) -102.83(9) ? . . . .
S(5) Fe(6) Fe(8) S(6) 98.25(9) ? . . . .
S(5) Fe(6) Fe(8) S(7) 0.74(9) ? . . . .
S(5) Fe(6) Fe(8) C(45) -169.4(3) ? . . . .
Fe(8) Fe(6) S(6) Fe(5) 78.16(7) ? . . . .
S(6) Fe(6) Fe(8) Fe(5) -62.58(7) ? . . . .
S(6) Fe(6) Fe(8) Fe(7) -134.41(8) ? . . . .
S(6) Fe(6) Fe(8) S(1) 158.92(10) ? . . . .
S(6) Fe(6) Fe(8) S(7) -97.51(9) ? . . . .
S(6) Fe(6) Fe(8) C(45) 92.3(3) ? . . . .
Fe(8) Fe(6) N(4) Fe(3) -76.3(2) ? . . . .
Fe(8) Fe(6) N(4) Si(7) 175.95(19) ? . . . .
Fe(8) Fe(6) N(4) Si(8) 33.7(4) ? . . . .
N(4) Fe(6) Fe(8) Fe(5) -158.0(2) ? . . . .
N(4) Fe(6) Fe(8) Fe(7) 130.1(2) ? . . . .
N(4) Fe(6) Fe(8) S(1) 63.5(2) ? . . . .
N(4) Fe(6) Fe(8) S(6) -95.5(2) ? . . . .
N(4) Fe(6) Fe(8) S(7) 167.0(2) ? . . . .
N(4) Fe(6) Fe(8) C(45) -3.1(4) ? . . . .
S(1) Fe(6) S(5) Fe(5) -98.08(8) ? . . . .
S(1) Fe(6) S(5) Fe(7) -18.77(8) ? . . . .
S(5) Fe(6) S(1) Fe(2) -42.74(11) ? . . . .
S(5) Fe(6) S(1) Fe(3) -102.90(8) ? . . . .
S(5) Fe(6) S(1) Fe(4) -112.78(14) ? . . . .
S(5) Fe(6) S(1) Fe(7) 18.35(8) ? . . . .
S(5) Fe(6) S(1) Fe(8) 91.27(8) ? . . . .
S(1) Fe(6) S(6) Fe(5) 96.55(8) ? . . . .
S(1) Fe(6) S(6) Fe(8) 18.39(9) ? . . . .
S(6) Fe(6) S(1) Fe(2) -152.03(9) ? . . . .
S(6) Fe(6) S(1) Fe(3) 147.81(8) ? . . . .
S(6) Fe(6) S(1) Fe(4) 137.92(13) ? . . . .
S(6) Fe(6) S(1) Fe(7) -90.94(8) ? . . . .
S(6) Fe(6) S(1) Fe(8) -18.03(9) ? . . . .
S(1) Fe(6) N(4) Fe(3) -27.65(18) ? . . . .
S(1) Fe(6) N(4) Si(7) -135.4(3) ? . . . .
S(1) Fe(6) N(4) Si(8) 82.4(3) ? . . . .
N(4) Fe(6) S(1) Fe(2) 85.5(2) ? . . . .
N(4) Fe(6) S(1) Fe(3) 25.38(18) ? . . . .
N(4) Fe(6) S(1) Fe(4) 15.5(2) ? . . . .
N(4) Fe(6) S(1) Fe(7) 146.63(19) ? . . . .
N(4) Fe(6) S(1) Fe(8) -140.45(19) ? . . . .
S(5) Fe(6) S(6) Fe(5) -15.26(9) ? . . . .
S(5) Fe(6) S(6) Fe(8) -93.42(8) ? . . . .
S(6) Fe(6) S(5) Fe(5) 15.39(9) ? . . . .
S(6) Fe(6) S(5) Fe(7) 94.71(8) ? . . . .
S(5) Fe(6) N(4) Fe(3) 87.4(2) ? . . . .
S(5) Fe(6) N(4) Si(7) -20.3(4) ? . . . .
S(5) Fe(6) N(4) Si(8) -162.6(2) ? . . . .
N(4) Fe(6) S(5) Fe(5) 151.2(2) ? . . . .
N(4) Fe(6) S(5) Fe(7) -129.5(2) ? . . . .
S(6) Fe(6) N(4) Fe(3) -142.91(13) ? . . . .
S(6) Fe(6) N(4) Si(7) 109.4(3) ? . . . .
S(6) Fe(6) N(4) Si(8) -32.9(4) ? . . . .
N(4) Fe(6) S(6) Fe(5) -154.3(2) ? . . . .
N(4) Fe(6) S(6) Fe(8) 127.5(2) ? . . . .
Fe(2) Fe(7) Fe(8) Fe(5) -146.09(6) ? . . . .
Fe(2) Fe(7) Fe(8) Fe(6) -74.36(5) ? . . . .
Fe(2) Fe(7) Fe(8) S(1) -6.71(7) ? . . . .
Fe(2) Fe(7) Fe(8) S(6) -111.02(8) ? . . . .
Fe(2) Fe(7) Fe(8) S(7) 151.28(9) ? . . . .
Fe(2) Fe(7) Fe(8) C(45) 54.3(4) ? . . . .
Fe(2) Fe(7) S(1) Fe(3) -57.07(7) ? . . . .
Fe(2) Fe(7) S(1) Fe(4) 18.20(10) ? . . . .
Fe(2) Fe(7) S(1) Fe(6) -114.71(7) ? . . . .
Fe(2) Fe(7) S(1) Fe(8) 172.47(8) ? . . . .
Fe(2) Fe(7) S(5) Fe(5) 156.51(6) ? . . . .
Fe(2) Fe(7) S(5) Fe(6) 77.30(6) ? . . . .
Fe(2) Fe(7) S(7) Fe(5) -149.11(15) ? . . . .
Fe(2) Fe(7) S(7) Fe(8) -71.00(17) ? . . . .
Fe(2) Fe(7) N(2) Si(3) 118.1(3) ? . . . .
Fe(2) Fe(7) N(2) Si(4) -111.8(3) ? . . . .
Fe(5) Fe(7) Fe(8) Fe(6) 71.73(4) ? . . . .
Fe(5) Fe(7) Fe(8) S(1) 139.38(8) ? . . . .
Fe(5) Fe(7) Fe(8) S(6) 35.07(7) ? . . . .
Fe(5) Fe(7) Fe(8) S(7) -62.63(7) ? . . . .
Fe(5) Fe(7) Fe(8) C(45) -159.6(4) ? . . . .
Fe(5) Fe(7) S(1) Fe(2) 150.82(6) ? . . . .
Fe(5) Fe(7) S(1) Fe(3) 93.75(8) ? . . . .
Fe(5) Fe(7) S(1) Fe(4) 169.02(11) ? . . . .
Fe(5) Fe(7) S(1) Fe(6) 36.11(6) ? . . . .
Fe(5) Fe(7) S(1) Fe(8) -36.71(6) ? . . . .
Fe(5) Fe(7) S(5) Fe(6) -79.21(7) ? . . . .
Fe(5) Fe(7) S(7) Fe(8) 78.11(7) ? . . . .
Fe(5) Fe(7) N(2) Fe(2) -142.4(3) ? . . . .
Fe(5) Fe(7) N(2) Si(3) -24.2(6) ? . . . .
Fe(5) Fe(7) N(2) Si(4) 105.8(4) ? . . . .
Fe(6) Fe(7) Fe(8) Fe(5) -71.73(4) ? . . . .
Fe(6) Fe(7) Fe(8) S(1) 67.64(7) ? . . . .
Fe(6) Fe(7) Fe(8) S(6) -36.66(7) ? . . . .
Fe(6) Fe(7) Fe(8) S(7) -134.36(8) ? . . . .
Fe(6) Fe(7) Fe(8) C(45) 128.7(4) ? . . . .
Fe(6) Fe(7) S(1) Fe(2) 114.71(7) ? . . . .
Fe(6) Fe(7) S(1) Fe(3) 57.64(7) ? . . . .
Fe(6) Fe(7) S(1) Fe(4) 132.91(14) ? . . . .
Fe(6) Fe(7) S(1) Fe(8) -72.82(6) ? . . . .
Fe(6) Fe(7) S(5) Fe(5) 79.21(7) ? . . . .
Fe(6) Fe(7) S(7) Fe(5) -39.11(7) ? . . . .
Fe(6) Fe(7) S(7) Fe(8) 39.00(6) ? . . . .
Fe(6) Fe(7) N(2) Fe(2) -21.5(3) ? . . . .
Fe(6) Fe(7) N(2) Si(3) 96.6(3) ? . . . .
Fe(6) Fe(7) N(2) Si(4) -133.3(2) ? . . . .
Fe(8) Fe(7) S(1) Fe(2) -172.47(8) ? . . . .
Fe(8) Fe(7) S(1) Fe(3) 130.46(10) ? . . . .
Fe(8) Fe(7) S(1) Fe(4) -154.27(15) ? . . . .
Fe(8) Fe(7) S(1) Fe(6) 72.82(6) ? . . . .
S(1) Fe(7) Fe(8) Fe(5) -139.38(8) ? . . . .
S(1) Fe(7) Fe(8) Fe(6) -67.64(7) ? . . . .
S(1) Fe(7) Fe(8) S(6) -104.31(9) ? . . . .
S(1) Fe(7) Fe(8) S(7) 157.99(10) ? . . . .
S(1) Fe(7) Fe(8) C(45) 61.1(4) ? . . . .
Fe(8) Fe(7) S(5) Fe(5) 39.95(7) ? . . . .
Fe(8) Fe(7) S(5) Fe(6) -39.26(6) ? . . . .
S(5) Fe(7) Fe(8) Fe(5) -35.25(7) ? . . . .
S(5) Fe(7) Fe(8) Fe(6) 36.49(7) ? . . . .
S(5) Fe(7) Fe(8) S(1) 104.13(9) ? . . . .
S(5) Fe(7) Fe(8) S(6) -0.18(10) ? . . . .
S(5) Fe(7) Fe(8) S(7) -97.88(9) ? . . . .
S(5) Fe(7) Fe(8) C(45) 165.2(4) ? . . . .
Fe(8) Fe(7) S(7) Fe(5) -78.11(7) ? . . . .
S(7) Fe(7) Fe(8) Fe(5) 62.63(7) ? . . . .
S(7) Fe(7) Fe(8) Fe(6) 134.36(8) ? . . . .
S(7) Fe(7) Fe(8) S(1) -157.99(10) ? . . . .
S(7) Fe(7) Fe(8) S(6) 97.70(9) ? . . . .
S(7) Fe(7) Fe(8) C(45) -96.9(4) ? . . . .
Fe(8) Fe(7) N(2) Fe(2) 72.9(3) ? . . . .
Fe(8) Fe(7) N(2) Si(3) -169.02(14) ? . . . .
Fe(8) Fe(7) N(2) Si(4) -39.0(5) ? . . . .
N(2) Fe(7) Fe(8) Fe(5) 163.8(3) ? . . . .
N(2) Fe(7) Fe(8) Fe(6) -124.4(3) ? . . . .
N(2) Fe(7) Fe(8) S(1) -56.8(3) ? . . . .
N(2) Fe(7) Fe(8) S(6) -161.1(3) ? . . . .
N(2) Fe(7) Fe(8) S(7) 101.2(3) ? . . . .
N(2) Fe(7) Fe(8) C(45) 4.3(5) ? . . . .
S(1) Fe(7) S(5) Fe(5) 98.40(8) ? . . . .
S(1) Fe(7) S(5) Fe(6) 19.19(8) ? . . . .
S(5) Fe(7) S(1) Fe(2) 96.10(8) ? . . . .
S(5) Fe(7) S(1) Fe(3) 39.04(11) ? . . . .
S(5) Fe(7) S(1) Fe(4) 114.31(13) ? . . . .
S(5) Fe(7) S(1) Fe(6) -18.60(8) ? . . . .
S(5) Fe(7) S(1) Fe(8) -91.42(8) ? . . . .
S(1) Fe(7) S(7) Fe(5) -97.50(8) ? . . . .
S(1) Fe(7) S(7) Fe(8) -19.39(8) ? . . . .
S(7) Fe(7) S(1) Fe(2) -153.48(8) ? . . . .
S(7) Fe(7) S(1) Fe(3) 149.45(9) ? . . . .
S(7) Fe(7) S(1) Fe(4) -135.28(12) ? . . . .
S(7) Fe(7) S(1) Fe(6) 91.81(8) ? . . . .
S(7) Fe(7) S(1) Fe(8) 18.99(8) ? . . . .
S(1) Fe(7) N(2) Fe(2) 27.87(18) ? . . . .
S(1) Fe(7) N(2) Si(3) 146.0(2) ? . . . .
S(1) Fe(7) N(2) Si(4) -84.0(3) ? . . . .
N(2) Fe(7) S(1) Fe(2) -24.87(18) ? . . . .
N(2) Fe(7) S(1) Fe(3) -81.94(19) ? . . . .
N(2) Fe(7) S(1) Fe(4) -6.7(2) ? . . . .
N(2) Fe(7) S(1) Fe(6) -139.58(18) ? . . . .
N(2) Fe(7) S(1) Fe(8) 147.60(18) ? . . . .
S(5) Fe(7) S(7) Fe(5) 16.27(9) ? . . . .
S(5) Fe(7) S(7) Fe(8) 94.38(8) ? . . . .
S(7) Fe(7) S(5) Fe(5) -16.44(9) ? . . . .
S(7) Fe(7) S(5) Fe(6) -95.65(8) ? . . . .
S(5) Fe(7) N(2) Fe(2) -86.1(2) ? . . . .
S(5) Fe(7) N(2) Si(3) 32.0(3) ? . . . .
S(5) Fe(7) N(2) Si(4) 162.1(2) ? . . . .
N(2) Fe(7) S(5) Fe(5) -153.5(2) ? . . . .
N(2) Fe(7) S(5) Fe(6) 127.3(2) ? . . . .
S(7) Fe(7) N(2) Fe(2) 146.31(13) ? . . . .
S(7) Fe(7) N(2) Si(3) -95.6(3) ? . . . .
S(7) Fe(7) N(2) Si(4) 34.5(4) ? . . . .
N(2) Fe(7) S(7) Fe(5) 149.7(2) ? . . . .
N(2) Fe(7) S(7) Fe(8) -132.1(2) ? . . . .
Fe(5) Fe(8) S(1) Fe(2) 47.36(15) ? . . . .
Fe(5) Fe(8) S(1) Fe(3) -56.52(14) ? . . . .
Fe(5) Fe(8) S(1) Fe(4) 177.6(2) ? . . . .
Fe(5) Fe(8) S(1) Fe(6) -38.03(7) ? . . . .
Fe(5) Fe(8) S(1) Fe(7) 37.28(7) ? . . . .
Fe(5) Fe(8) S(6) Fe(6) 79.74(6) ? . . . .
Fe(5) Fe(8) S(7) Fe(7) -79.56(6) ? . . . .
Fe(5) Fe(8) C(45) C(46) 2.1(10) ? . . . .
Fe(6) Fe(8) S(1) Fe(2) 85.39(12) ? . . . .
Fe(6) Fe(8) S(1) Fe(3) -18.49(10) ? . . . .
Fe(6) Fe(8) S(1) Fe(4) -144.4(2) ? . . . .
Fe(6) Fe(8) S(1) Fe(7) 75.31(5) ? . . . .
Fe(6) Fe(8) S(6) Fe(5) -79.74(6) ? . . . .
Fe(6) Fe(8) S(7) Fe(5) 39.33(6) ? . . . .
Fe(6) Fe(8) S(7) Fe(7) -40.23(6) ? . . . .
Fe(6) Fe(8) C(45) C(46) -121.9(5) ? . . . .
Fe(7) Fe(8) S(1) Fe(2) 10.08(10) ? . . . .
Fe(7) Fe(8) S(1) Fe(3) -93.80(12) ? . . . .
Fe(7) Fe(8) S(1) Fe(4) 140.3(2) ? . . . .
Fe(7) Fe(8) S(1) Fe(6) -75.31(5) ? . . . .
Fe(7) Fe(8) S(6) Fe(5) -39.59(7) ? . . . .
Fe(7) Fe(8) S(6) Fe(6) 40.15(7) ? . . . .
Fe(7) Fe(8) S(7) Fe(5) 79.56(6) ? . . . .
Fe(7) Fe(8) C(45) C(46) 139.0(4) ? . . . .
S(1) Fe(8) S(6) Fe(5) -98.40(8) ? . . . .
S(1) Fe(8) S(6) Fe(6) -18.65(9) ? . . . .
S(6) Fe(8) S(1) Fe(2) 103.43(14) ? . . . .
S(6) Fe(8) S(1) Fe(3) -0.44(16) ? . . . .
S(6) Fe(8) S(1) Fe(4) -126.3(2) ? . . . .
S(6) Fe(8) S(1) Fe(6) 18.05(8) ? . . . .
S(6) Fe(8) S(1) Fe(7) 93.36(9) ? . . . .
S(1) Fe(8) S(7) Fe(5) 98.81(8) ? . . . .
S(1) Fe(8) S(7) Fe(7) 19.25(8) ? . . . .
S(7) Fe(8) S(1) Fe(2) -8.76(16) ? . . . .
S(7) Fe(8) S(1) Fe(3) -112.63(13) ? . . . .
S(7) Fe(8) S(1) Fe(4) 121.5(2) ? . . . .
S(7) Fe(8) S(1) Fe(6) -94.15(8) ? . . . .
S(7) Fe(8) S(1) Fe(7) -18.84(8) ? . . . .
S(1) Fe(8) C(45) C(46) -173.2(5) ? . . . .
C(45) Fe(8) S(1) Fe(2) -134.8(2) ? . . . .
C(45) Fe(8) S(1) Fe(3) 121.3(2) ? . . . .
C(45) Fe(8) S(1) Fe(4) -4.6(3) ? . . . .
C(45) Fe(8) S(1) Fe(6) 139.8(2) ? . . . .
C(45) Fe(8) S(1) Fe(7) -144.9(2) ? . . . .
S(6) Fe(8) S(7) Fe(5) -16.87(8) ? . . . .
S(6) Fe(8) S(7) Fe(7) -96.43(8) ? . . . .
S(7) Fe(8) S(6) Fe(5) 16.90(8) ? . . . .
S(7) Fe(8) S(6) Fe(6) 96.64(8) ? . . . .
S(6) Fe(8) C(45) C(46) -56.9(6) ? . . . .
C(45) Fe(8) S(6) Fe(5) 150.9(2) ? . . . .
C(45) Fe(8) S(6) Fe(6) -129.3(2) ? . . . .
S(7) Fe(8) C(45) C(46) 69.2(6) ? . . . .
C(45) Fe(8) S(7) Fe(5) -148.6(2) ? . . . .
C(45) Fe(8) S(7) Fe(7) 131.9(2) ? . . . .
C(1) Si(1) N(1) Fe(1) -66.0(6) ? . . . .
C(1) Si(1) N(1) Si(2) 121.6(6) ? . . . .
C(2) Si(1) N(1) Fe(1) 55.6(6) ? . . . .
C(2) Si(1) N(1) Si(2) -116.8(6) ? . . . .
C(3) Si(1) N(1) Fe(1) 172.4(6) ? . . . .
C(3) Si(1) N(1) Si(2) -0.0(8) ? . . . .
C(4) Si(2) N(1) Fe(1) 9.3(7) ? . . . .
C(4) Si(2) N(1) Si(1) -178.2(6) ? . . . .
C(5) Si(2) N(1) Fe(1) 127.7(5) ? . . . .
C(5) Si(2) N(1) Si(1) -59.8(7) ? . . . .
C(6) Si(2) N(1) Fe(1) -109.7(6) ? . . . .
C(6) Si(2) N(1) Si(1) 62.8(7) ? . . . .
C(7) Si(3) N(2) Fe(2) -98.7(4) ? . . . .
C(7) Si(3) N(2) Fe(7) 167.7(3) ? . . . .
C(7) Si(3) N(2) Si(4) 40.5(5) ? . . . .
C(8) Si(3) N(2) Fe(2) 20.9(5) ? . . . .
C(8) Si(3) N(2) Fe(7) -72.6(4) ? . . . .
C(8) Si(3) N(2) Si(4) 160.1(4) ? . . . .
C(9) Si(3) N(2) Fe(2) 141.0(4) ? . . . .
C(9) Si(3) N(2) Fe(7) 47.5(4) ? . . . .
C(9) Si(3) N(2) Si(4) -79.8(5) ? . . . .
C(10) Si(4) N(2) Fe(2) -50.4(4) ? . . . .
C(10) Si(4) N(2) Fe(7) 41.6(4) ? . . . .
C(10) Si(4) N(2) Si(3) 168.1(4) ? . . . .
C(11) Si(4) N(2) Fe(2) -169.9(3) ? . . . .
C(11) Si(4) N(2) Fe(7) -77.9(4) ? . . . .
C(11) Si(4) N(2) Si(3) 48.6(5) ? . . . .
C(12) Si(4) N(2) Fe(2) 69.8(4) ? . . . .
C(12) Si(4) N(2) Fe(7) 161.7(3) ? . . . .
C(12) Si(4) N(2) Si(3) -71.8(5) ? . . . .
C(13) Si(5) N(3) Fe(5) 172.6(5) ? . . . .
C(13) Si(5) N(3) Si(6) 10.8(8) ? . . . .
C(14) Si(5) N(3) Fe(5) -66.8(6) ? . . . .
C(14) Si(5) N(3) Si(6) 131.4(6) ? . . . .
C(15) Si(5) N(3) Fe(5) 56.1(5) ? . . . .
C(15) Si(5) N(3) Si(6) -105.7(6) ? . . . .
C(16) Si(6) N(3) Fe(5) -94.5(6) ? . . . .
C(16) Si(6) N(3) Si(5) 67.2(7) ? . . . .
C(17) Si(6) N(3) Fe(5) 142.1(5) ? . . . .
C(17) Si(6) N(3) Si(5) -56.2(7) ? . . . .
C(18) Si(6) N(3) Fe(5) 23.1(7) ? . . . .
C(18) Si(6) N(3) Si(5) -175.2(6) ? . . . .
C(19) Si(7) N(4) Fe(3) 169.3(3) ? . . . .
C(19) Si(7) N(4) Fe(6) -98.5(4) ? . . . .
C(19) Si(7) N(4) Si(8) 42.2(5) ? . . . .
C(20) Si(7) N(4) Fe(3) -73.2(4) ? . . . .
C(20) Si(7) N(4) Fe(6) 19.1(5) ? . . . .
C(20) Si(7) N(4) Si(8) 159.7(4) ? . . . .
C(21) Si(7) N(4) Fe(3) 49.3(4) ? . . . .
C(21) Si(7) N(4) Fe(6) 141.6(4) ? . . . .
C(21) Si(7) N(4) Si(8) -77.8(4) ? . . . .
C(22) Si(8) N(4) Fe(3) -77.9(4) ? . . . .
C(22) Si(8) N(4) Fe(6) -169.0(3) ? . . . .
C(22) Si(8) N(4) Si(7) 48.1(5) ? . . . .
C(23) Si(8) N(4) Fe(3) 159.9(3) ? . . . .
C(23) Si(8) N(4) Fe(6) 68.8(4) ? . . . .
C(23) Si(8) N(4) Si(7) -74.1(5) ? . . . .
C(24) Si(8) N(4) Fe(3) 40.8(4) ? . . . .
C(24) Si(8) N(4) Fe(6) -50.2(4) ? . . . .
C(24) Si(8) N(4) Si(7) 166.8(4) ? . . . .
C(208) O(207) C(211) C(210) 0(2) ? . . . .
C(211) O(207) C(208) C(209) 0(2) ? . . . .
C(221) O(220) C(224) C(223) -0(2) ? . . . .
C(224) O(220) C(221) C(222) -0(2) ? . . . .
C(273) O(272) C(276) C(275) 0(3) ? . . . .
C(276) O(272) C(273) C(274) -0(3) ? . . . .
Fe(4) C(25) C(26) Co(1) 176.8(6) ? . . . .
Fe(4) C(25) C(26) C(27) -89.3(7) ? . . . .
Fe(4) C(25) C(26) C(30) 87.5(8) ? . . . .
Co(1) C(26) C(27) C(28) -59.2(5) ? . . . .
Co(1) C(26) C(27) C(31) 125.0(8) ? . . . .
Co(1) C(26) C(30) C(29) 60.2(6) ? . . . .
Co(1) C(26) C(30) C(34) -123.6(9) ? . . . .
C(25) C(26) C(27) Co(1) -128.0(7) ? . . . .
C(25) C(26) C(27) C(28) 172.8(7) ? . . . .
C(25) C(26) C(27) C(31) -3.0(12) ? . . . .
C(25) C(26) C(30) Co(1) 126.7(7) ? . . . .
C(25) C(26) C(30) C(29) -173.1(7) ? . . . .
C(25) C(26) C(30) C(34) 3.1(13) ? . . . .
C(27) C(26) C(30) Co(1) -56.0(5) ? . . . .
C(27) C(26) C(30) C(29) 4.2(9) ? . . . .
C(27) C(26) C(30) C(34) -179.6(7) ? . . . .
C(30) C(26) C(27) Co(1) 54.8(5) ? . . . .
C(30) C(26) C(27) C(28) -4.4(9) ? . . . .
C(30) C(26) C(27) C(31) 179.8(5) ? . . . .
Co(1) C(27) C(28) C(29) -57.9(6) ? . . . .
Co(1) C(27) C(28) C(32) 120.9(9) ? . . . .
C(26) C(27) C(28) Co(1) 60.9(5) ? . . . .
C(26) C(27) C(28) C(29) 3.0(9) ? . . . .
C(26) C(27) C(28) C(32) -178.2(8) ? . . . .
C(31) C(27) C(28) Co(1) -123.5(9) ? . . . .
C(31) C(27) C(28) C(29) 178.6(8) ? . . . .
C(31) C(27) C(28) C(32) -2.6(15) ? . . . .
Co(1) C(28) C(29) C(30) -60.4(6) ? . . . .
Co(1) C(28) C(29) C(33) 124.7(9) ? . . . .
C(27) C(28) C(29) Co(1) 60.0(6) ? . . . .
C(27) C(28) C(29) C(30) -0.5(8) ? . . . .
C(27) C(28) C(29) C(33) -175.4(8) ? . . . .
C(32) C(28) C(29) Co(1) -118.8(9) ? . . . .
C(32) C(28) C(29) C(30) -179.2(9) ? . . . .
C(32) C(28) C(29) C(33) 5.9(15) ? . . . .
Co(1) C(29) C(30) C(26) -62.4(5) ? . . . .
Co(1) C(29) C(30) C(34) 121.5(9) ? . . . .
C(28) C(29) C(30) Co(1) 60.1(6) ? . . . .
C(28) C(29) C(30) C(26) -2.3(9) ? . . . .
C(28) C(29) C(30) C(34) -178.4(8) ? . . . .
C(33) C(29) C(30) Co(1) -125.1(10) ? . . . .
C(33) C(29) C(30) C(26) 172.4(8) ? . . . .
C(33) C(29) C(30) C(34) -3.7(15) ? . . . .
Co(1) C(35) C(36) C(37) -58.5(6) ? . . . .
Co(1) C(35) C(36) C(41) 122.1(10) ? . . . .
Co(1) C(35) C(39) C(38) 59.7(6) ? . . . .
Co(1) C(35) C(39) C(44) -120.9(10) ? . . . .
C(36) C(35) C(39) Co(1) -60.6(6) ? . . . .
C(36) C(35) C(39) C(38) -0.9(10) ? . . . .
C(36) C(35) C(39) C(44) 178.4(9) ? . . . .
C(39) C(35) C(36) Co(1) 59.6(6) ? . . . .
C(39) C(35) C(36) C(37) 1.0(10) ? . . . .
C(39) C(35) C(36) C(41) -178.4(9) ? . . . .
C(40) C(35) C(36) Co(1) -124.2(10) ? . . . .
C(40) C(35) C(36) C(37) 177.3(9) ? . . . .
C(40) C(35) C(36) C(41) -2.1(16) ? . . . .
C(40) C(35) C(39) Co(1) 123.0(9) ? . . . .
C(40) C(35) C(39) C(38) -177.3(9) ? . . . .
C(40) C(35) C(39) C(44) 2.0(15) ? . . . .
Co(1) C(36) C(37) C(38) -58.9(6) ? . . . .
Co(1) C(36) C(37) C(42) 121.5(9) ? . . . .
C(35) C(36) C(37) Co(1) 58.2(6) ? . . . .
C(35) C(36) C(37) C(38) -0.7(10) ? . . . .
C(35) C(36) C(37) C(42) 179.7(7) ? . . . .
C(41) C(36) C(37) Co(1) -122.4(9) ? . . . .
C(41) C(36) C(37) C(38) 178.8(9) ? . . . .
C(41) C(36) C(37) C(42) -0.8(14) ? . . . .
Co(1) C(37) C(38) C(39) -59.4(6) ? . . . .
Co(1) C(37) C(38) C(43) 122.4(9) ? . . . .
C(36) C(37) C(38) Co(1) 59.5(6) ? . . . .
C(36) C(37) C(38) C(39) 0.1(8) ? . . . .
C(36) C(37) C(38) C(43) -178.1(8) ? . . . .
C(42) C(37) C(38) Co(1) -120.8(8) ? . . . .
C(42) C(37) C(38) C(39) 179.7(6) ? . . . .
C(42) C(37) C(38) C(43) 1.5(14) ? . . . .
Co(1) C(38) C(39) C(35) -59.9(6) ? . . . .
Co(1) C(38) C(39) C(44) 120.7(9) ? . . . .
C(37) C(38) C(39) Co(1) 60.4(6) ? . . . .
C(37) C(38) C(39) C(35) 0.5(9) ? . . . .
C(37) C(38) C(39) C(44) -178.9(9) ? . . . .
C(43) C(38) C(39) Co(1) -121.4(9) ? . . . .
C(43) C(38) C(39) C(35) 178.7(9) ? . . . .
C(43) C(38) C(39) C(44) -0.7(13) ? . . . .
Fe(8) C(45) C(46) Co(2) 179.8(6) ? . . . .
Fe(8) C(45) C(46) C(47) -88.1(8) ? . . . .
Fe(8) C(45) C(46) C(50) 87.5(8) ? . . . .
Co(2) C(46) C(47) C(48) -59.5(6) ? . . . .
Co(2) C(46) C(47) C(51) 124.5(9) ? . . . .
Co(2) C(46) C(50) C(49) 59.3(6) ? . . . .
Co(2) C(46) C(50) C(54) -123.9(9) ? . . . .
C(45) C(46) C(47) Co(2) -128.4(8) ? . . . .
C(45) C(46) C(47) C(48) 172.1(8) ? . . . .
C(45) C(46) C(47) C(51) -3.9(13) ? . . . .
C(45) C(46) C(50) Co(2) 128.6(8) ? . . . .
C(45) C(46) C(50) C(49) -172.1(8) ? . . . .
C(45) C(46) C(50) C(54) 4.8(13) ? . . . .
C(47) C(46) C(50) Co(2) -55.0(5) ? . . . .
C(47) C(46) C(50) C(49) 4.3(9) ? . . . .
C(47) C(46) C(50) C(54) -178.8(8) ? . . . .
C(50) C(46) C(47) Co(2) 55.2(5) ? . . . .
C(50) C(46) C(47) C(48) -4.3(9) ? . . . .
C(50) C(46) C(47) C(51) 179.7(6) ? . . . .
Co(2) C(47) C(48) C(49) -60.1(7) ? . . . .
Co(2) C(47) C(48) C(52) 120.8(9) ? . . . .
C(46) C(47) C(48) Co(2) 62.8(6) ? . . . .
C(46) C(47) C(48) C(49) 2.7(10) ? . . . .
C(46) C(47) C(48) C(52) -176.4(8) ? . . . .
C(51) C(47) C(48) Co(2) -121.4(9) ? . . . .
C(51) C(47) C(48) C(49) 178.5(9) ? . . . .
C(51) C(47) C(48) C(52) -0.6(12) ? . . . .
Co(2) C(48) C(49) C(50) -60.6(6) ? . . . .
Co(2) C(48) C(49) C(53) 122.9(10) ? . . . .
C(47) C(48) C(49) Co(2) 60.6(6) ? . . . .
C(47) C(48) C(49) C(50) 0.1(9) ? . . . .
C(47) C(48) C(49) C(53) -176.4(9) ? . . . .
C(52) C(48) C(49) Co(2) -120.4(10) ? . . . .
C(52) C(48) C(49) C(50) 179.1(9) ? . . . .
C(52) C(48) C(49) C(53) 2.5(16) ? . . . .
Co(2) C(49) C(50) C(46) -62.1(6) ? . . . .
Co(2) C(49) C(50) C(54) 121.2(9) ? . . . .
C(48) C(49) C(50) Co(2) 59.4(7) ? . . . .
C(48) C(49) C(50) C(46) -2.8(10) ? . . . .
C(48) C(49) C(50) C(54) -179.5(8) ? . . . .
C(53) C(49) C(50) Co(2) -124.1(10) ? . . . .
C(53) C(49) C(50) C(46) 173.7(9) ? . . . .
C(53) C(49) C(50) C(54) -3.0(16) ? . . . .
Co(2) C(55) C(56) C(57) -59.7(7) ? . . . .
Co(2) C(55) C(56) C(61) 122.6(10) ? . . . .
Co(2) C(55) C(59) C(58) 59.3(6) ? . . . .
Co(2) C(55) C(59) C(64) -120.5(10) ? . . . .
C(56) C(55) C(59) Co(2) -59.7(6) ? . . . .
C(56) C(55) C(59) C(58) -0.4(9) ? . . . .
C(56) C(55) C(59) C(64) 179.7(7) ? . . . .
C(59) C(55) C(56) Co(2) 60.5(6) ? . . . .
C(59) C(55) C(56) C(57) 0.8(11) ? . . . .
C(59) C(55) C(56) C(61) -176.9(9) ? . . . .
C(60) C(55) C(56) Co(2) -123.2(10) ? . . . .
C(60) C(55) C(56) C(57) 177.2(9) ? . . . .
C(60) C(55) C(56) C(61) -0.6(13) ? . . . .
C(60) C(55) C(59) Co(2) 123.9(9) ? . . . .
C(60) C(55) C(59) C(58) -176.8(9) ? . . . .
C(60) C(55) C(59) C(64) 3.3(16) ? . . . .
Co(2) C(56) C(57) C(58) -60.3(6) ? . . . .
Co(2) C(56) C(57) C(62) 122.5(10) ? . . . .
C(55) C(56) C(57) Co(2) 59.3(7) ? . . . .
C(55) C(56) C(57) C(58) -0.9(11) ? . . . .
C(55) C(56) C(57) C(62) -178.2(9) ? . . . .
C(61) C(56) C(57) Co(2) -122.8(9) ? . . . .
C(61) C(56) C(57) C(58) 176.9(9) ? . . . .
C(61) C(56) C(57) C(62) -0.4(12) ? . . . .
Co(2) C(57) C(58) C(59) -59.1(6) ? . . . .
Co(2) C(57) C(58) C(63) 121.6(9) ? . . . .
C(56) C(57) C(58) Co(2) 59.7(6) ? . . . .
C(56) C(57) C(58) C(59) 0.6(10) ? . . . .
C(56) C(57) C(58) C(63) -178.7(9) ? . . . .
C(62) C(57) C(58) Co(2) -122.9(9) ? . . . .
C(62) C(57) C(58) C(59) 178.0(8) ? . . . .
C(62) C(57) C(58) C(63) -1.3(15) ? . . . .
Co(2) C(58) C(59) C(55) -59.1(6) ? . . . .
Co(2) C(58) C(59) C(64) 120.7(10) ? . . . .
C(57) C(58) C(59) Co(2) 59.0(6) ? . . . .
C(57) C(58) C(59) C(55) -0.1(8) ? . . . .
C(57) C(58) C(59) C(64) 179.7(7) ? . . . .
C(63) C(58) C(59) Co(2) -121.7(9) ? . . . .
C(63) C(58) C(59) C(55) 179.2(9) ? . . . .
C(63) C(58) C(59) C(64) -1.0(15) ? . . . .
O(207) C(208) C(209) C(210) -0(2) ? . . . .
C(208) C(209) C(210) C(211) 0(2) ? . . . .
C(209) C(210) C(211) O(207) -0(2) ? . . . .
O(220) C(221) C(222) C(223) 0(2) ? . . . .
C(221) C(222) C(223) C(224) -0(2) ? . . . .
C(222) C(223) C(224) O(220) 0(2) ? . . . .
O(272) C(273) C(274) C(275) 0(3) ? . . . .
C(273) C(274) C(275) C(276) 0(3) ? . . . .
C(274) C(275) C(276) O(272) -0(3) ? . . . .
